data_7129260
loop_
_publ_author_name
'Cui, Haiyan'
'Wang, Liting'
'Ruan, Huapeng'
'Liu, Min'
'Feng, Zhongtao'
'Wang, Jie'
'Zhao, Yue'
'Wang, Xinping'

_publ_section_title
;
 Controlling the unpaired electron by electrostatic attraction in the
 solid state
;
_journal_name_full 'Chemical Communications'
_journal_paper_doi 10.1039/D1CC05244F
_journal_year 2021
_chemical_formula_sum 'C144 H188 K4 O40'
_chemical_formula_weight 2715.33
_space_group_crystal_system triclinic
_space_group_IT_number 2
_space_group_name_Hall '-P 1'
_space_group_name_H-M_alt 'P -1'
_atom_sites_solution_hydrogens geom
_audit_creation_method SHELXL-2018/3
_audit_update_record
;
2021-02-06 deposited with the CCDC.	2021-11-16 downloaded from the CCDC.
;
_cell_angle_alpha 88.330(2)
_cell_angle_beta 74.113(2)
_cell_angle_gamma 86.647(3)
_cell_formula_units_Z 2
_cell_length_a 15.9555(13)
_cell_length_b 17.9505(14)
_cell_length_c 27.485(2)
_cell_measurement_reflns_used 9995
_cell_measurement_temperature 296(2)
_cell_measurement_theta_max 26.98
_cell_measurement_theta_min 2.33
_cell_volume 7557.6(10)
_computing_structure_refinement 'SHELXL-2018/3 (Sheldrick, 2018)'
_computing_structure_solution 'SHELXT 2014/5 (Sheldrick, 2014)'
_diffrn_ambient_temperature 296(2)
_diffrn_measured_fraction_theta_full 0.987
_diffrn_measured_fraction_theta_max 0.984
_diffrn_measurement_device_type 'BRUKER D8 VENTURE PHOTON II'
_diffrn_radiation_type MoK\a
_diffrn_radiation_wavelength 0.71073
_diffrn_reflns_av_R_equivalents 0.0369
_diffrn_reflns_av_unetI/netI 0.0692
_diffrn_reflns_Laue_measured_fraction_full 0.987
_diffrn_reflns_Laue_measured_fraction_max 0.984
_diffrn_reflns_limit_h_max 20
_diffrn_reflns_limit_h_min -20
_diffrn_reflns_limit_k_max 23
_diffrn_reflns_limit_k_min -23
_diffrn_reflns_limit_l_max 24
_diffrn_reflns_limit_l_min -35
_diffrn_reflns_number 65907
_diffrn_reflns_point_group_measured_fraction_full 0.987
_diffrn_reflns_point_group_measured_fraction_max 0.984
_diffrn_reflns_theta_full 25.242
_diffrn_reflns_theta_max 27.527
_diffrn_reflns_theta_min 1.927
_exptl_absorpt_coefficient_mu 0.192
_exptl_crystal_density_diffrn 1.193
_exptl_crystal_description block
_exptl_crystal_F_000 2896
_exptl_crystal_size_max 0.200
_exptl_crystal_size_mid 0.100
_exptl_crystal_size_min 0.100
_refine_diff_density_max 0.851
_refine_diff_density_min -0.551
_refine_diff_density_rms 0.059
_refine_ls_extinction_coef 0.0008(3)
_refine_ls_extinction_expression Fc^*^=kFc[1+0.001xFc^2^\l^3^/sin(2\q)]^-1/4^
_refine_ls_extinction_method 'SHELXL-2018/3 (Sheldrick 2018)'
_refine_ls_goodness_of_fit_ref 0.943
_refine_ls_hydrogen_treatment constr
_refine_ls_matrix_type full
_refine_ls_number_parameters 2505
_refine_ls_number_reflns 34259
_refine_ls_number_restraints 10687
_refine_ls_restrained_S_all 1.240
_refine_ls_R_factor_all 0.1421
_refine_ls_R_factor_gt 0.0828
_refine_ls_shift/su_max 0.027
_refine_ls_shift/su_mean 0.000
_refine_ls_structure_factor_coef Fsqd
_refine_ls_weighting_details 'w=1/[\s^2^(Fo^2^)+(0.0800P)^2^+12.0000P] where P=(Fo^2^+2Fc^2^)/3'
_refine_ls_weighting_scheme calc
_refine_ls_wR_factor_gt 0.1973
_refine_ls_wR_factor_ref 0.2325
_reflns_Friedel_coverage 0.000
_reflns_number_gt 18537
_reflns_number_total 34259
_reflns_threshold_expression 'I > 2\s(I)'
_cod_data_source_file d1cc05244f2.cif
_cod_data_source_block p-1_a_sq
_cod_original_cell_volume 7557.7(11)
_cod_database_code 7129260
_shelx_shelxl_version_number 2018/3
_shelx_space_group_comment
;
The symmetry employed for this shelxl refinement is uniquely defined
by the following loop, which should always be used as a source of
symmetry information in preference to the above space-group names.
They are only intended as comments.
;
_shelx_estimated_absorpt_t_min 0.963
_shelx_estimated_absorpt_t_max 0.981

loop_
_space_group_symop_operation_xyz
'x, y, z'
'-x, -y, -z'

loop_
_atom_site_label
_atom_site_type_symbol
_atom_site_fract_x
_atom_site_fract_y
_atom_site_fract_z
_atom_site_U_iso_or_equiv
_atom_site_adp_type
_atom_site_occupancy
_atom_site_site_symmetry_order
_atom_site_calc_flag
_atom_site_refinement_flags_posn
_atom_site_refinement_flags_adp
_atom_site_refinement_flags_occupancy
_atom_site_disorder_assembly
_atom_site_disorder_group
C1 C 0.4703(2) 0.07172(17) 0.69755(12) 0.0372(7) Uani 1 1 d . U . . .
C2 C 0.4280(2) 0.09183(17) 0.74984(12) 0.0387(7) Uani 1 1 d . U . . .
C3 C 0.4158(2) 0.03399(18) 0.78934(13) 0.0437(8) Uani 1 1 d . U . . .
C4 C 0.4450(2) -0.03975(18) 0.77835(14) 0.0456(8) Uani 1 1 d . U . . .
C5 C 0.4894(2) -0.06035(17) 0.72723(14) 0.0437(8) Uani 1 1 d . U . . .
C6 C 0.5014(2) -0.00708(17) 0.68757(13) 0.0412(7) Uani 1 1 d . U . . .
C7 C 0.5397(2) -0.0290(2) 0.63788(15) 0.0512(9) Uani 1 1 d . U . . .
HW7 H 0.546886 0.006692 0.612084 0.061 Uiso 1 1 calc R U . . .
C8 C 0.5679(3) -0.1037(2) 0.62546(17) 0.0608(10) Uani 1 1 d . U . . .
C9 C 0.5576(3) -0.1539(2) 0.66535(19) 0.0643(11) Uani 1 1 d . U . . .
H9 H 0.577056 -0.203324 0.658447 0.077 Uiso 1 1 calc R U . . .
C10 C 0.5200(2) -0.13442(19) 0.71461(17) 0.0550(9) Uani 1 1 d . U . . .
C11 C 0.5091(3) -0.19152(19) 0.7556(2) 0.0663(12) Uani 1 1 d . U . . .
C12 C 0.4606(3) -0.1698(2) 0.80920(18) 0.0659(11) Uani 1 1 d . U . . .
C13 C 0.4274(3) -0.0931(2) 0.81895(16) 0.0545(9) Uani 1 1 d . U . . .
C14 C 0.3827(3) -0.0708(3) 0.86719(16) 0.0662(11) Uani 1 1 d . U . . .
H14 H 0.371626 -0.106602 0.892985 0.079 Uiso 1 1 calc R U . . .
C15 C 0.3536(3) 0.0023(3) 0.87892(15) 0.0662(11) Uani 1 1 d . U . . .
C16 C 0.3717(3) 0.0533(2) 0.83928(14) 0.0558(9) Uani 1 1 d . U . . .
H16 H 0.353616 0.103074 0.846044 0.067 Uiso 1 1 calc R U . . .
C17 C 0.6002(3) -0.1284(3) 0.57059(19) 0.0817(15) Uani 1 1 d . U . . .
C18 C 0.6418(5) -0.0685(4) 0.5364(2) 0.136(3) Uani 1 1 d . U . . .
H18A H 0.678169 -0.089738 0.505679 0.204 Uiso 1 1 calc R U . . .
H18B H 0.676690 -0.041292 0.552479 0.204 Uiso 1 1 calc R U . . .
H18C H 0.597579 -0.035197 0.528812 0.204 Uiso 1 1 calc R U . . .
C19 C 0.5262(4) -0.1595(4) 0.5553(2) 0.116(2) Uani 1 1 d . U . . .
H19A H 0.484985 -0.119714 0.552195 0.173 Uiso 1 1 calc R U . . .
H19B H 0.497868 -0.194843 0.580441 0.173 Uiso 1 1 calc R U . . .
H19C H 0.548266 -0.183970 0.523338 0.173 Uiso 1 1 calc R U . . .
C21 C 0.3049(4) 0.0253(3) 0.93240(17) 0.0887(16) Uani 1 1 d D U . . .
C22 C 0.2181(8) 0.0621(11) 0.9332(5) 0.127(5) Uani 0.512(8) 1 d D U P A 1
H22A H 0.226236 0.104495 0.910628 0.190 Uiso 0.512(8) 1 calc R U P A 1
H22B H 0.188943 0.078084 0.966903 0.190 Uiso 0.512(8) 1 calc R U P A 1
H22C H 0.183473 0.027247 0.922568 0.190 Uiso 0.512(8) 1 calc R U P A 1
C23 C 0.3643(11) 0.0764(12) 0.9484(5) 0.149(6) Uani 0.512(8) 1 d D U P A 1
H23A H 0.393425 0.106318 0.919982 0.223 Uiso 0.512(8) 1 calc R U P A 1
H23B H 0.406765 0.047002 0.960567 0.223 Uiso 0.512(8) 1 calc R U P A 1
H23C H 0.330299 0.108255 0.974854 0.223 Uiso 0.512(8) 1 calc R U P A 1
C24 C 0.2932(14) -0.0420(9) 0.9696(5) 0.155(6) Uani 0.512(8) 1 d D U P A 1
H24A H 0.243466 -0.068285 0.967730 0.233 Uiso 0.512(8) 1 calc R U P A 1
H24B H 0.284303 -0.024587 1.003434 0.233 Uiso 0.512(8) 1 calc R U P A 1
H24C H 0.344454 -0.074981 0.960790 0.233 Uiso 0.512(8) 1 calc R U P A 1
C22A C 0.2783(14) 0.1090(7) 0.9376(5) 0.142(6) Uani 0.488(8) 1 d D U P A 2
H22D H 0.329312 0.137435 0.926201 0.212 Uiso 0.488(8) 1 calc R U P A 2
H22E H 0.249957 0.119895 0.972397 0.212 Uiso 0.488(8) 1 calc R U P A 2
H22F H 0.238920 0.121908 0.917418 0.212 Uiso 0.488(8) 1 calc R U P A 2
C23A C 0.3632(11) 0.0103(12) 0.9670(5) 0.128(6) Uani 0.488(8) 1 d D U P A 2
H23D H 0.378714 -0.042187 0.967474 0.192 Uiso 0.488(8) 1 calc R U P A 2
H23E H 0.332906 0.026031 1.000574 0.192 Uiso 0.488(8) 1 calc R U P A 2
H23F H 0.415191 0.037394 0.954853 0.192 Uiso 0.488(8) 1 calc R U P A 2
C24A C 0.2256(11) -0.0221(11) 0.9496(7) 0.158(7) Uani 0.488(8) 1 d D U P A 2
H24D H 0.191461 -0.016546 0.925809 0.238 Uiso 0.488(8) 1 calc R U P A 2
H24E H 0.190837 -0.006054 0.982333 0.238 Uiso 0.488(8) 1 calc R U P A 2
H24F H 0.244645 -0.073548 0.951651 0.238 Uiso 0.488(8) 1 calc R U P A 2
C26 C 0.6030(2) 0.14584(17) 0.73530(12) 0.0369(7) Uani 1 1 d . U . . .
C27 C 0.5917(2) 0.10261(17) 0.78216(12) 0.0371(7) Uani 1 1 d . U . . .
C28 C 0.6332(2) 0.02673(16) 0.77873(11) 0.0358(7) Uani 1 1 d . U . . .
C29 C 0.6831(2) -0.00361(17) 0.73241(12) 0.0355(7) Uani 1 1 d . U . . .
C30 C 0.6967(2) 0.04152(17) 0.68644(12) 0.0371(7) Uani 1 1 d . U . . .
C31 C 0.6571(2) 0.11353(17) 0.68838(12) 0.0374(7) Uani 1 1 d . U . . .
C32 C 0.6690(2) 0.15603(19) 0.64361(12) 0.0444(8) Uani 1 1 d . U . . .
H32 H 0.641668 0.203425 0.645059 0.053 Uiso 1 1 calc R U . . .
C33 C 0.7201(2) 0.1302(2) 0.59717(13) 0.0506(9) Uani 1 1 d . U . . .
C34 C 0.7601(2) 0.0596(2) 0.59613(13) 0.0507(9) Uani 1 1 d . U . . .
H34 H 0.795637 0.041529 0.565612 0.061 Uiso 1 1 calc R U . . .
C35 C 0.7488(2) 0.01498(19) 0.63934(12) 0.0426(7) Uani 1 1 d . U . . .
C36 C 0.7890(2) -0.0609(2) 0.63617(13) 0.0475(8) Uani 1 1 d . U . . .
C37 C 0.7731(2) -0.1092(2) 0.68451(14) 0.0506(9) Uani 1 1 d . U . . .
C38 C 0.7205(2) -0.07627(18) 0.73210(13) 0.0415(7) Uani 1 1 d . U . . .
C39 C 0.7094(2) -0.11749(18) 0.77689(14) 0.0460(8) Uani 1 1 d . U . . .
H39 H 0.734104 -0.165859 0.775782 0.055 Uiso 1 1 calc R U . . .
C40 C 0.6622(2) -0.08810(18) 0.82338(13) 0.0437(8) Uani 1 1 d . U . . .
C41 C 0.6235(2) -0.01676(18) 0.82287(12) 0.0413(7) Uani 1 1 d . U . . .
H41 H 0.589675 0.003040 0.853291 0.050 Uiso 1 1 calc R U . . .
C42 C 0.7267(3) 0.1780(3) 0.54919(14) 0.0664(11) Uani 1 1 d D U . . .
C43 C 0.7555(9) 0.2538(5) 0.5569(3) 0.102(3) Uani 0.649(9) 1 d D U P B 1
H43A H 0.814840 0.249678 0.558776 0.152 Uiso 0.649(9) 1 calc R U P B 1
H43B H 0.718658 0.274242 0.587826 0.152 Uiso 0.649(9) 1 calc R U P B 1
H43C H 0.751525 0.286089 0.529070 0.152 Uiso 0.649(9) 1 calc R U P B 1
C44 C 0.6391(6) 0.1798(7) 0.5380(4) 0.108(4) Uani 0.649(9) 1 d D U P B 1
H44A H 0.644670 0.199597 0.504486 0.162 Uiso 0.649(9) 1 calc R U P B 1
H44B H 0.597944 0.210886 0.562079 0.162 Uiso 0.649(9) 1 calc R U P B 1
H44C H 0.619008 0.130124 0.540261 0.162 Uiso 0.649(9) 1 calc R U P B 1
C45 C 0.7980(7) 0.1430(6) 0.5038(3) 0.103(4) Uani 0.649(9) 1 d D U P B 1
H45A H 0.805265 0.175595 0.474821 0.155 Uiso 0.649(9) 1 calc R U P B 1
H45B H 0.780451 0.095498 0.496132 0.155 Uiso 0.649(9) 1 calc R U P B 1
H45C H 0.852266 0.136376 0.512592 0.155 Uiso 0.649(9) 1 calc R U P B 1
C43A C 0.6727(15) 0.2539(9) 0.5590(6) 0.110(7) Uani 0.351(9) 1 d D U P B 2
H43D H 0.679025 0.280634 0.527513 0.165 Uiso 0.351(9) 1 calc R U P B 2
H43E H 0.693643 0.283035 0.581560 0.165 Uiso 0.351(9) 1 calc R U P B 2
H43F H 0.612323 0.244936 0.573891 0.165 Uiso 0.351(9) 1 calc R U P B 2
C44A C 0.7001(15) 0.1357(9) 0.5101(5) 0.099(5) Uani 0.351(9) 1 d D U P B 2
H44D H 0.706232 0.166185 0.480113 0.148 Uiso 0.351(9) 1 calc R U P B 2
H44E H 0.640374 0.123096 0.523040 0.148 Uiso 0.351(9) 1 calc R U P B 2
H44F H 0.736657 0.090920 0.501973 0.148 Uiso 0.351(9) 1 calc R U P B 2
C45A C 0.8227(9) 0.1997(11) 0.5277(6) 0.098(5) Uani 0.351(9) 1 d D U P B 2
H45D H 0.860662 0.155441 0.522968 0.148 Uiso 0.351(9) 1 calc R U P B 2
H45E H 0.837677 0.231922 0.550913 0.148 Uiso 0.351(9) 1 calc R U P B 2
H45F H 0.829161 0.225188 0.495746 0.148 Uiso 0.351(9) 1 calc R U P B 2
C46 C 0.6586(3) -0.1315(2) 0.87274(15) 0.0561(10) Uani 1 1 d . U . . .
C47 C 0.7450(3) -0.1221(3) 0.88554(19) 0.0839(15) Uani 1 1 d . U . . .
H47A H 0.792269 -0.143803 0.859424 0.126 Uiso 1 1 calc R U . . .
H47B H 0.743538 -0.146560 0.917265 0.126 Uiso 1 1 calc R U . . .
H47C H 0.753368 -0.069914 0.887964 0.126 Uiso 1 1 calc R U . . .
C48 C 0.5840(3) -0.1027(3) 0.91638(16) 0.0842(15) Uani 1 1 d . U . . .
H48A H 0.595463 -0.053608 0.925058 0.126 Uiso 1 1 calc R U . . .
H48B H 0.578871 -0.135582 0.945114 0.126 Uiso 1 1 calc R U . . .
H48C H 0.530649 -0.100707 0.906568 0.126 Uiso 1 1 calc R U . . .
C49 C 0.6471(3) -0.2146(2) 0.86727(19) 0.0780(14) Uani 1 1 d . U . . .
H49A H 0.593572 -0.220763 0.858674 0.117 Uiso 1 1 calc R U . . .
H49B H 0.645480 -0.240214 0.898656 0.117 Uiso 1 1 calc R U . . .
H49C H 0.695182 -0.235066 0.841042 0.117 Uiso 1 1 calc R U . . .
C50 C 0.2965(2) 0.41820(17) 0.71610(12) 0.0371(7) Uani 1 1 d . U . . .
C51 C 0.2815(2) 0.38060(17) 0.76547(12) 0.0367(7) Uani 1 1 d . U . . .
C52 C 0.2240(2) 0.41806(17) 0.80959(12) 0.0363(7) Uani 1 1 d . U . . .
C53 C 0.18845(19) 0.49162(17) 0.80676(11) 0.0353(7) Uani 1 1 d . U . . .
C54 C 0.20618(19) 0.53006(17) 0.75819(11) 0.0353(7) Uani 1 1 d . U . . .
C55 C 0.2552(2) 0.49378(17) 0.71423(11) 0.0354(7) Uani 1 1 d . U . . .
C56 C 0.2636(2) 0.52952(19) 0.66727(12) 0.0426(7) Uani 1 1 d . U . . .
H56 H 0.295820 0.504892 0.638269 0.051 Uiso 1 1 calc R U . . .
C57 C 0.2263(2) 0.5993(2) 0.66203(13) 0.0465(8) Uani 1 1 d . U . . .
C58 C 0.1824(2) 0.63659(19) 0.70630(13) 0.0465(8) Uani 1 1 d . U . . .
H58 H 0.159806 0.685101 0.703995 0.056 Uiso 1 1 calc R U . . .
C59 C 0.1714(2) 0.60331(18) 0.75373(12) 0.0395(7) Uani 1 1 d . U . . .
C60 C 0.1219(2) 0.64336(19) 0.79879(13) 0.0455(8) Uani 1 1 d . U . . .
C61 C 0.1006(2) 0.60104(19) 0.84964(13) 0.0431(8) Uani 1 1 d . U . . .
C62 C 0.1346(2) 0.52372(19) 0.85112(12) 0.0399(7) Uani 1 1 d . U . . .
C63 C 0.1134(2) 0.4829(2) 0.89635(12) 0.0451(8) Uani 1 1 d . U . . .
H63 H 0.075910 0.504598 0.925067 0.054 Uiso 1 1 calc R U . . .
C64 C 0.1472(2) 0.4101(2) 0.89934(12) 0.0455(8) Uani 1 1 d . U . . .
C65 C 0.2030(2) 0.37973(19) 0.85585(12) 0.0419(7) Uani 1 1 d . U . . .
H65 H 0.227473 0.331756 0.857549 0.050 Uiso 1 1 calc R U . . .
C66 C 0.2300(3) 0.6352(2) 0.61015(14) 0.0613(11) Uani 1 1 d D U . . .
C67 C 0.1380(6) 0.6448(8) 0.6053(4) 0.110(4) Uani 0.600(9) 1 d D U P C 1
H67A H 0.138690 0.668316 0.573389 0.165 Uiso 0.600(9) 1 calc R U P C 1
H67B H 0.103201 0.675460 0.632264 0.165 Uiso 0.600(9) 1 calc R U P C 1
H67C H 0.113580 0.596868 0.607241 0.165 Uiso 0.600(9) 1 calc R U P C 1
C68 C 0.2653(9) 0.7141(5) 0.6081(4) 0.102(4) Uani 0.600(9) 1 d D U P C 1
H68A H 0.323208 0.710066 0.612321 0.153 Uiso 0.600(9) 1 calc R U P C 1
H68B H 0.227908 0.743696 0.634742 0.153 Uiso 0.600(9) 1 calc R U P C 1
H68C H 0.266775 0.737306 0.576015 0.153 Uiso 0.600(9) 1 calc R U P C 1
C69 C 0.2900(10) 0.5928(7) 0.5677(3) 0.120(5) Uani 0.600(9) 1 d D U P C 1
H69A H 0.304262 0.624183 0.537968 0.179 Uiso 0.600(9) 1 calc R U P C 1
H69B H 0.262115 0.549824 0.561013 0.179 Uiso 0.600(9) 1 calc R U P C 1
H69C H 0.342488 0.577155 0.576651 0.179 Uiso 0.600(9) 1 calc R U P C 1
C67A C 0.1886(13) 0.5831(9) 0.5817(5) 0.111(6) Uani 0.400(9) 1 d D U P C 2
H67D H 0.192872 0.602907 0.548372 0.166 Uiso 0.400(9) 1 calc R U P C 2
H67E H 0.128246 0.578669 0.599611 0.166 Uiso 0.400(9) 1 calc R U P C 2
H67F H 0.218451 0.534749 0.579313 0.166 Uiso 0.400(9) 1 calc R U P C 2
C68A C 0.1823(13) 0.7113(8) 0.6148(5) 0.111(6) Uani 0.400(9) 1 d D U P C 2
H68D H 0.179153 0.728770 0.581989 0.166 Uiso 0.400(9) 1 calc R U P C 2
H68E H 0.213186 0.745708 0.628678 0.166 Uiso 0.400(9) 1 calc R U P C 2
H68F H 0.124397 0.707571 0.636729 0.166 Uiso 0.400(9) 1 calc R U P C 2
C69A C 0.3244(8) 0.6438(11) 0.5813(5) 0.089(5) Uani 0.400(9) 1 d D U P C 2
H69D H 0.327434 0.662639 0.547849 0.134 Uiso 0.400(9) 1 calc R U P C 2
H69E H 0.355658 0.596108 0.579133 0.134 Uiso 0.400(9) 1 calc R U P C 2
H69F H 0.349902 0.677979 0.598597 0.134 Uiso 0.400(9) 1 calc R U P C 2
C70 C 0.1254(3) 0.3625(2) 0.94799(13) 0.0572(10) Uani 1 1 d . U . . .
C71 C 0.0849(4) 0.2911(3) 0.93874(18) 0.0951(17) Uani 1 1 d . U . . .
H71A H 0.030952 0.303571 0.930621 0.143 Uiso 1 1 calc R U . . .
H71B H 0.074076 0.260180 0.968671 0.143 Uiso 1 1 calc R U . . .
H71C H 0.124337 0.264683 0.911117 0.143 Uiso 1 1 calc R U . . .
C72 C 0.0630(4) 0.4039(3) 0.99181(17) 0.0917(17) Uani 1 1 d . U . . .
H72A H 0.011368 0.420841 0.982419 0.138 Uiso 1 1 calc R U . . .
H72B H 0.090734 0.445991 1.000046 0.138 Uiso 1 1 calc R U . . .
H72C H 0.047579 0.371009 1.020686 0.138 Uiso 1 1 calc R U . . .
C73 C 0.2098(3) 0.3411(3) 0.96251(17) 0.0834(15) Uani 1 1 d . U . . .
H73A H 0.249125 0.313111 0.935685 0.125 Uiso 1 1 calc R U . . .
H73B H 0.196628 0.311226 0.992938 0.125 Uiso 1 1 calc R U . . .
H73C H 0.236419 0.385504 0.968022 0.125 Uiso 1 1 calc R U . . .
C74 C 0.4490(2) 0.43617(16) 0.75894(12) 0.0370(7) Uani 1 1 d . U . . .
C75 C 0.40559(19) 0.45197(16) 0.81202(12) 0.0352(7) Uani 1 1 d . U . . .
C76 C 0.37024(19) 0.52840(16) 0.82521(11) 0.0339(6) Uani 1 1 d . U . . .
C77 C 0.37424(19) 0.58444(16) 0.78796(11) 0.0335(6) Uani 1 1 d . U . . .
C78 C 0.4196(2) 0.56970(16) 0.73572(12) 0.0348(6) Uani 1 1 d . U . . .
C79 C 0.4571(2) 0.49768(17) 0.72184(12) 0.0364(7) Uani 1 1 d . U . . .
C80 C 0.5053(2) 0.48526(19) 0.67187(13) 0.0452(8) Uani 1 1 d . U . . .
H80 H 0.529423 0.437486 0.663040 0.054 Uiso 1 1 calc R U . . .
C81 C 0.5189(2) 0.5402(2) 0.63508(13) 0.0500(8) Uani 1 1 d . U . . .
C82 C 0.4801(2) 0.61088(19) 0.64889(13) 0.0484(8) Uani 1 1 d . U . . .
H82 H 0.487724 0.649100 0.624748 0.058 Uiso 1 1 calc R U . . .
C83 C 0.4303(2) 0.62533(17) 0.69799(12) 0.0410(7) Uani 1 1 d . U . . .
C84 C 0.3889(2) 0.69962(18) 0.71041(14) 0.0467(8) Uani 1 1 d . U . . .
C85 C 0.3415(2) 0.71649(17) 0.76594(14) 0.0456(8) Uani 1 1 d . U . . .
C86 C 0.3382(2) 0.65621(17) 0.80374(13) 0.0404(7) Uani 1 1 d . U . . .
C87 C 0.3037(2) 0.67198(18) 0.85443(13) 0.0462(8) Uani 1 1 d . U . . .
H87 H 0.280002 0.719722 0.863726 0.055 Uiso 1 1 calc R U . . .
C88 C 0.3036(2) 0.61781(19) 0.89213(13) 0.0440(8) Uani 1 1 d . U . . .
C89 C 0.3352(2) 0.54650(18) 0.87611(12) 0.0408(7) Uani 1 1 d . U . . .
H89 H 0.333029 0.508940 0.900393 0.049 Uiso 1 1 calc R U . . .
C90 C 0.5755(3) 0.5227(3) 0.58160(15) 0.0690(12) Uani 1 1 d . U . . .
C91 C 0.6658(4) 0.4983(5) 0.5833(2) 0.147(3) Uani 1 1 d . U . . .
H91A H 0.699087 0.481614 0.550450 0.220 Uiso 1 1 calc R U . . .
H91B H 0.663118 0.458142 0.607433 0.220 Uiso 1 1 calc R U . . .
H91C H 0.693145 0.539406 0.593095 0.220 Uiso 1 1 calc R U . . .
C92 C 0.5351(5) 0.4591(4) 0.5608(2) 0.117(2) Uani 1 1 d . U . . .
H92A H 0.570088 0.447092 0.527290 0.175 Uiso 1 1 calc R U . . .
H92B H 0.477061 0.474786 0.559635 0.175 Uiso 1 1 calc R U . . .
H92C H 0.532861 0.415913 0.582404 0.175 Uiso 1 1 calc R U . . .
C93 C 0.5772(4) 0.5874(3) 0.54469(18) 0.107(2) Uani 1 1 d . U . . .
H93A H 0.608336 0.571686 0.511214 0.161 Uiso 1 1 calc R U . . .
H93B H 0.605772 0.627928 0.554238 0.161 Uiso 1 1 calc R U . . .
H93C H 0.518503 0.603529 0.545252 0.161 Uiso 1 1 calc R U . . .
C94 C 0.2748(3) 0.6386(2) 0.94813(14) 0.0582(10) Uani 1 1 d D U . . .
C95 C 0.1843(7) 0.6806(9) 0.9599(4) 0.099(4) Uani 0.512(8) 1 d D U P A 1
H95A H 0.188867 0.726878 0.941248 0.148 Uiso 0.512(8) 1 calc R U P A 1
H95B H 0.164119 0.690387 0.995475 0.148 Uiso 0.512(8) 1 calc R U P A 1
H95C H 0.143810 0.650467 0.950325 0.148 Uiso 0.512(8) 1 calc R U P A 1
C96 C 0.3403(8) 0.6899(9) 0.9576(4) 0.102(4) Uani 0.512(8) 1 d D U P A 1
H96A H 0.398191 0.668372 0.943873 0.153 Uiso 0.512(8) 1 calc R U P A 1
H96B H 0.329745 0.696499 0.993321 0.153 Uiso 0.512(8) 1 calc R U P A 1
H96C H 0.334474 0.737421 0.941540 0.153 Uiso 0.512(8) 1 calc R U P A 1
C97 C 0.2685(14) 0.5719(6) 0.9832(4) 0.122(5) Uani 0.512(8) 1 d D U P A 1
H97A H 0.226808 0.539219 0.977332 0.182 Uiso 0.512(8) 1 calc R U P A 1
H97B H 0.250202 0.588135 1.017617 0.182 Uiso 0.512(8) 1 calc R U P A 1
H97C H 0.324564 0.545666 0.976916 0.182 Uiso 0.512(8) 1 calc R U P A 1
C95A C 0.2431(14) 0.7187(6) 0.9568(5) 0.127(6) Uani 0.488(8) 1 d D U P A 2
H95D H 0.288806 0.750438 0.939730 0.190 Uiso 0.488(8) 1 calc R U P A 2
H95E H 0.226805 0.728501 0.992398 0.190 Uiso 0.488(8) 1 calc R U P A 2
H95F H 0.193437 0.728495 0.943793 0.190 Uiso 0.488(8) 1 calc R U P A 2
C96A C 0.3538(8) 0.6227(10) 0.9693(4) 0.106(5) Uani 0.488(8) 1 d D U P A 2
H96D H 0.375441 0.571993 0.962574 0.159 Uiso 0.488(8) 1 calc R U P A 2
H96E H 0.336500 0.630519 1.005172 0.159 Uiso 0.488(8) 1 calc R U P A 2
H96F H 0.398803 0.655802 0.953433 0.159 Uiso 0.488(8) 1 calc R U P A 2
C97A C 0.2052(9) 0.5873(8) 0.9765(4) 0.093(4) Uani 0.488(8) 1 d D U P A 2
H97D H 0.155816 0.592858 0.962862 0.140 Uiso 0.488(8) 1 calc R U P A 2
H97E H 0.187482 0.599869 1.011652 0.140 Uiso 0.488(8) 1 calc R U P A 2
H97F H 0.228289 0.536500 0.972880 0.140 Uiso 0.488(8) 1 calc R U P A 2
C132 C 0.6730(4) -0.1920(4) 0.5658(3) 0.144(3) Uani 1 1 d . U . . .
H13A H 0.685993 -0.213695 0.532922 0.215 Uiso 1 1 calc R U . . .
H13B H 0.653174 -0.229604 0.591256 0.215 Uiso 1 1 calc R U . . .
H13C H 0.724700 -0.171696 0.570381 0.215 Uiso 1 1 calc R U . . .
K1 K 0.44448(5) 0.26562(4) 0.69131(3) 0.04521(19) Uani 1 1 d . . . . .
K2 K 0.44760(6) 0.26048(4) 0.81909(3) 0.0548(2) Uani 1 1 d . . . . .
K3 K 0.10159(6) 0.06042(5) 0.68361(4) 0.0625(3) Uani 1 1 d . . . . .
K4 K 0.80223(5) 0.49174(4) 0.78460(3) 0.0545(2) Uani 1 1 d . . . . .
O1 O 0.47621(15) 0.11851(12) 0.66207(8) 0.0435(5) Uani 1 1 d . U . . .
O2 O 0.39726(15) 0.15744(12) 0.76054(9) 0.0466(6) Uani 1 1 d . U . . .
O3 O 0.5365(2) -0.25601(15) 0.74712(16) 0.0993(12) Uani 1 1 d . U . . .
O4 O 0.4530(3) -0.21771(17) 0.84243(15) 0.0966(12) Uani 1 1 d . U . . .
O5 O 0.57019(15) 0.21151(11) 0.73573(8) 0.0424(5) Uani 1 1 d . U . . .
O6 O 0.55101(16) 0.12961(12) 0.82403(8) 0.0457(6) Uani 1 1 d . U . . .
O7 O 0.83397(19) -0.08759(16) 0.59651(10) 0.0678(8) Uani 1 1 d . U . . .
O8 O 0.8066(2) -0.17203(15) 0.68114(12) 0.0759(9) Uani 1 1 d . U . . .
O9 O 0.33977(16) 0.38637(12) 0.67635(8) 0.0462(6) Uani 1 1 d . U . . .
O10 O 0.31250(15) 0.31540(11) 0.76925(8) 0.0435(5) Uani 1 1 d . U . . .
O11 O 0.0950(2) 0.70811(15) 0.79771(11) 0.0686(8) Uani 1 1 d . U . . .
O12 O 0.05538(18) 0.63380(15) 0.88677(10) 0.0617(7) Uani 1 1 d . U . . .
O13 O 0.48419(15) 0.37276(12) 0.74600(9) 0.0435(5) Uani 1 1 d . U . . .
O14 O 0.40098(15) 0.40268(12) 0.84583(8) 0.0438(5) Uani 1 1 d . U . . .
O15 O 0.3904(2) 0.74942(14) 0.67903(10) 0.0656(8) Uani 1 1 d . U . . .
O16 O 0.3103(2) 0.77912(14) 0.77672(11) 0.0676(8) Uani 1 1 d . U . . .
C1_1 C 0.8921(14) 0.6715(8) 0.8259(5) 0.081(3) Uani 0.376(2) 1 d D U P D 1
H1A_1 H 0.852451 0.712992 0.822215 0.097 Uiso 0.376(2) 1 calc R U P D 1
H1AB_1 H 0.948297 0.690576 0.824513 0.097 Uiso 0.376(2) 1 calc R U P D 1
C2_1 C 0.8559(7) 0.6298(7) 0.8759(5) 0.069(2) Uani 0.376(2) 1 d D U P D 1
H2A_1 H 0.895619 0.588302 0.879525 0.083 Uiso 0.376(2) 1 calc R U P D 1
H2AB_1 H 0.848244 0.662985 0.904180 0.083 Uiso 0.376(2) 1 calc R U P D 1
C3_1 C 0.7221(10) 0.5622(10) 0.9154(5) 0.078(3) Uani 0.376(2) 1 d D U P D 1
H3A_1 H 0.693722 0.597959 0.941302 0.094 Uiso 0.376(2) 1 calc R U P D 1
H3AB_1 H 0.761847 0.530835 0.929267 0.094 Uiso 0.376(2) 1 calc R U P D 1
C4_1 C 0.6511(9) 0.5119(7) 0.9096(4) 0.073(3) Uani 0.376(2) 1 d D U P D 1
H4A_1 H 0.662904 0.461478 0.920610 0.088 Uiso 0.376(2) 1 calc R U P D 1
H4AB_1 H 0.594839 0.529960 0.930820 0.088 Uiso 0.376(2) 1 calc R U P D 1
C5_1 C 0.5708(7) 0.5269(7) 0.8463(5) 0.074(3) Uani 0.376(2) 1 d D U P D 1
H5A_1 H 0.524291 0.544611 0.875011 0.089 Uiso 0.376(2) 1 calc R U P D 1
H5AB_1 H 0.552731 0.482999 0.832928 0.089 Uiso 0.376(2) 1 calc R U P D 1
C6_1 C 0.5950(8) 0.5884(8) 0.8053(4) 0.061(3) Uani 0.376(2) 1 d D U P D 1
H6A_1 H 0.543566 0.607782 0.795857 0.074 Uiso 0.376(2) 1 calc R U P D 1
H6AB_1 H 0.620474 0.629134 0.817657 0.074 Uiso 0.376(2) 1 calc R U P D 1
C7_1 C 0.6733(10) 0.6021(11) 0.7192(5) 0.079(3) Uani 0.376(2) 1 d D U P D 1
H7A_1 H 0.632103 0.644790 0.727934 0.095 Uiso 0.376(2) 1 calc R U P D 1
H7AB_1 H 0.656340 0.575365 0.693522 0.095 Uiso 0.376(2) 1 calc R U P D 1
C8_1 C 0.7604(9) 0.6336(9) 0.6930(7) 0.089(3) Uani 0.376(2) 1 d D U P D 1
H8A_1 H 0.769074 0.629757 0.656809 0.107 Uiso 0.376(2) 1 calc R U P D 1
H8AB_1 H 0.756422 0.686372 0.700572 0.107 Uiso 0.376(2) 1 calc R U P D 1
C9_1 C 0.8716(10) 0.6713(7) 0.7180(6) 0.090(3) Uani 0.376(2) 1 d D U P D 1
H9A_1 H 0.827911 0.698587 0.743893 0.108 Uiso 0.376(2) 1 calc R U P D 1
H9AB_1 H 0.890814 0.703537 0.688569 0.108 Uiso 0.376(2) 1 calc R U P D 1
C10_1 C 0.9484(8) 0.6427(8) 0.7377(4) 0.084(3) Uani 0.376(2) 1 d D U P D 1
H10A_1 H 0.981528 0.601601 0.717859 0.101 Uiso 0.376(2) 1 calc R U P D 1
H10B_1 H 0.986892 0.681980 0.738964 0.101 Uiso 0.376(2) 1 calc R U P D 1
O1_1 O 0.9006(8) 0.6189(9) 0.7871(4) 0.086(3) Uani 0.376(2) 1 d D U P D 1
O2_1 O 0.7749(5) 0.6036(5) 0.8746(3) 0.078(2) Uani 0.376(2) 1 d D U P D 1
O3_1 O 0.6484(7) 0.5112(8) 0.8601(4) 0.075(3) Uani 0.376(2) 1 d D U P D 1
O4_1 O 0.6565(5) 0.5545(5) 0.7630(3) 0.070(2) Uani 0.376(2) 1 d D U P D 1
O5_1 O 0.8363(7) 0.6016(6) 0.7045(4) 0.086(3) Uani 0.376(2) 1 d D U P D 1
C1_2 C 0.1712(5) 0.0413(4) 0.8032(2) 0.092(2) Uani 0.771(3) 1 d D U P E 1
H1A_2 H 0.225167 0.044452 0.812649 0.111 Uiso 0.771(3) 1 calc R U P E 1
H1B_2 H 0.134831 0.008592 0.827791 0.111 Uiso 0.771(3) 1 calc R U P E 1
C2_2 C 0.1270(9) 0.1163(5) 0.8091(3) 0.153(3) Uani 0.771(3) 1 d D U P E 1
H2A_2 H 0.071567 0.112984 0.834526 0.184 Uiso 0.771(3) 1 calc R U P E 1
H2AB_2 H 0.162028 0.148873 0.822004 0.184 Uiso 0.771(3) 1 calc R U P E 1
C3_2 C 0.1485(7) 0.2182(4) 0.7563(3) 0.135(3) Uani 0.771(3) 1 d D U P E 1
H3A_2 H 0.196636 0.217611 0.771487 0.162 Uiso 0.771(3) 1 calc R U P E 1
H3AB_2 H 0.105325 0.255728 0.773717 0.162 Uiso 0.771(3) 1 calc R U P E 1
C4_2 C 0.1806(7) 0.2430(4) 0.7046(3) 0.112(2) Uani 0.771(3) 1 d D U P E 1
H4A_2 H 0.144490 0.286679 0.700270 0.135 Uiso 0.771(3) 1 calc R U P E 1
H4B_2 H 0.238780 0.259759 0.700746 0.135 Uiso 0.771(3) 1 calc R U P E 1
C5_2 C 0.2486(7) 0.2028(5) 0.6200(4) 0.164(4) Uani 0.771(3) 1 d D U P E 1
H5A_2 H 0.282582 0.245378 0.621284 0.197 Uiso 0.771(3) 1 calc R U P E 1
H5AB_2 H 0.219767 0.212657 0.593520 0.197 Uiso 0.771(3) 1 calc R U P E 1
C6_2 C 0.3086(5) 0.1371(4) 0.6060(3) 0.112(2) Uani 0.771(3) 1 d D U P E 1
H6A_2 H 0.344860 0.144467 0.571804 0.135 Uiso 0.771(3) 1 calc R U P E 1
H6AB_2 H 0.346759 0.133678 0.628194 0.135 Uiso 0.771(3) 1 calc R U P E 1
C7_2 C 0.3307(4) 0.0104(4) 0.6092(3) 0.105(2) Uani 0.771(3) 1 d D U P E 1
H7A_2 H 0.359784 0.018645 0.635123 0.126 Uiso 0.771(3) 1 calc R U P E 1
H7AB_2 H 0.374322 0.007442 0.576723 0.126 Uiso 0.771(3) 1 calc R U P E 1
C8_2 C 0.2825(5) -0.0610(4) 0.6202(3) 0.105(2) Uani 0.771(3) 1 d D U P E 1
H8A_2 H 0.252286 -0.066837 0.594460 0.126 Uiso 0.771(3) 1 calc R U P E 1
H8AB_2 H 0.324991 -0.102701 0.617420 0.126 Uiso 0.771(3) 1 calc R U P E 1
C9_2 C 0.2686(5) -0.0831(5) 0.7044(3) 0.110(2) Uani 0.771(3) 1 d D U P E 1
H9A_2 H 0.317973 -0.051783 0.698946 0.132 Uiso 0.771(3) 1 calc R U P E 1
H9AB_2 H 0.290439 -0.134822 0.700908 0.132 Uiso 0.771(3) 1 calc R U P E 1
C10_2 C 0.2076(6) -0.0706(4) 0.7567(3) 0.123(2) Uani 0.771(3) 1 d D U P E 1
H10A_2 H 0.154267 -0.096531 0.761381 0.147 Uiso 0.771(3) 1 calc R U P E 1
H10B_2 H 0.235301 -0.086727 0.782858 0.147 Uiso 0.771(3) 1 calc R U P E 1
O1_2 O 0.1915(5) 0.0066(3) 0.7569(2) 0.141(2) Uani 0.771(3) 1 d D U P E 1
O2_2 O 0.1113(3) 0.1495(2) 0.76644(17) 0.0847(13) Uani 0.771(3) 1 d D U P E 1
O3_2 O 0.1857(3) 0.1974(2) 0.66537(18) 0.0853(13) Uani 0.771(3) 1 d D U P E 1
O4_2 O 0.2683(3) 0.0690(3) 0.60851(18) 0.0852(13) Uani 0.771(3) 1 d D U P E 1
O5_2 O 0.2210(3) -0.0648(2) 0.66842(17) 0.0865(13) Uani 0.771(3) 1 d D U P E 1
C1_3 C 0.8891(6) 0.3368(7) 0.8547(6) 0.132(4) Uani 0.534(3) 1 d D U P D 1
H1A_3 H 0.889007 0.298323 0.830684 0.158 Uiso 0.534(3) 1 calc R U P D 1
H1AB_3 H 0.891670 0.313318 0.886510 0.158 Uiso 0.534(3) 1 calc R U P D 1
C2_3 C 0.9654(7) 0.3862(7) 0.8345(4) 0.113(3) Uani 0.534(3) 1 d D U P D 1
H2A_3 H 0.958104 0.431173 0.854285 0.135 Uiso 0.534(3) 1 calc R U P D 1
H2AB_3 H 1.019872 0.359898 0.835292 0.135 Uiso 0.534(3) 1 calc R U P D 1
C3_3 C 1.0374(7) 0.4286(11) 0.7497(4) 0.105(3) Uani 0.534(3) 1 d D U P D 1
H3A_3 H 1.087438 0.395469 0.750078 0.125 Uiso 0.534(3) 1 calc R U P D 1
H3AB_3 H 1.048809 0.477875 0.759059 0.125 Uiso 0.534(3) 1 calc R U P D 1
C4_3 C 1.0261(6) 0.4321(8) 0.6975(4) 0.111(3) Uani 0.534(3) 1 d D U P D 1
H4A_3 H 1.075021 0.456473 0.675059 0.133 Uiso 0.534(3) 1 calc R U P D 1
H4AB_3 H 1.026464 0.381743 0.685511 0.133 Uiso 0.534(3) 1 calc R U P D 1
C5_3 C 0.9189(8) 0.4653(8) 0.6528(4) 0.119(3) Uani 0.534(3) 1 d D U P D 1
H5A_3 H 0.968712 0.451614 0.624671 0.143 Uiso 0.534(3) 1 calc R U P D 1
H5AB_3 H 0.896606 0.514361 0.645165 0.143 Uiso 0.534(3) 1 calc R U P D 1
C6_3 C 0.8493(7) 0.4107(7) 0.6553(4) 0.115(3) Uani 0.534(3) 1 d D U P D 1
H6A_3 H 0.831767 0.413037 0.624180 0.138 Uiso 0.534(3) 1 calc R U P D 1
H6AB_3 H 0.871448 0.360299 0.659917 0.138 Uiso 0.534(3) 1 calc R U P D 1
C7_3 C 0.7127(7) 0.3794(6) 0.7084(4) 0.095(3) Uani 0.534(3) 1 d D U P D 1
H7A_3 H 0.716389 0.350706 0.678428 0.114 Uiso 0.534(3) 1 calc R U P D 1
H7AB_3 H 0.656525 0.406780 0.717048 0.114 Uiso 0.534(3) 1 calc R U P D 1
C8_3 C 0.7159(10) 0.3266(6) 0.7506(4) 0.115(3) Uani 0.534(3) 1 d D U P D 1
H8A_3 H 0.664885 0.296905 0.757784 0.138 Uiso 0.534(3) 1 calc R U P D 1
H8AB_3 H 0.766924 0.292776 0.739479 0.138 Uiso 0.534(3) 1 calc R U P D 1
C9_3 C 0.7261(11) 0.3078(6) 0.8328(4) 0.107(3) Uani 0.534(3) 1 d D U P D 1
H9A_3 H 0.776289 0.273719 0.819876 0.128 Uiso 0.534(3) 1 calc R U P D 1
H9AB_3 H 0.674486 0.278869 0.842375 0.128 Uiso 0.534(3) 1 calc R U P D 1
C10_3 C 0.7362(7) 0.3466(7) 0.8786(4) 0.117(3) Uani 0.534(3) 1 d D U P D 1
H10A_3 H 0.686447 0.380885 0.892134 0.140 Uiso 0.534(3) 1 calc R U P D 1
H10B_3 H 0.741010 0.310551 0.904842 0.140 Uiso 0.534(3) 1 calc R U P D 1
O1_3 O 0.8137(4) 0.3859(4) 0.8616(3) 0.097(2) Uani 0.534(3) 1 d D U P D 1
O2_3 O 0.9643(5) 0.4034(5) 0.7848(3) 0.109(2) Uani 0.534(3) 1 d D U P D 1
O3_3 O 0.9484(4) 0.4708(4) 0.6956(3) 0.0921(19) Uani 0.534(3) 1 d D U P D 1
O4_3 O 0.7778(4) 0.4304(4) 0.6965(3) 0.0922(18) Uani 0.534(3) 1 d D U P D 1
O5_3 O 0.7188(5) 0.3598(4) 0.7948(3) 0.103(2) Uani 0.534(3) 1 d D U P D 1
C1_4 C -0.1308(6) 0.1132(6) 0.7419(4) 0.148(3) Uani 0.720(4) 1 d D U P E 1
H1A_4 H -0.154759 0.074414 0.726687 0.178 Uiso 0.720(4) 1 calc R U P E 1
H1AB_4 H -0.177090 0.149603 0.757256 0.178 Uiso 0.720(4) 1 calc R U P E 1
C2_4 C -0.0852(7) 0.0807(6) 0.7802(4) 0.155(3) Uani 0.720(4) 1 d D U P E 1
H2A_4 H -0.051050 0.118958 0.788474 0.186 Uiso 0.720(4) 1 calc R U P E 1
H2AB_4 H -0.129300 0.068208 0.810882 0.186 Uiso 0.720(4) 1 calc R U P E 1
C3_4 C -0.0735(7) -0.0511(6) 0.7631(4) 0.147(3) Uani 0.720(4) 1 d D U P E 1
H3A_4 H -0.130113 -0.038322 0.757590 0.176 Uiso 0.720(4) 1 calc R U P E 1
H3AB_4 H -0.082740 -0.076942 0.795512 0.176 Uiso 0.720(4) 1 calc R U P E 1
C4_4 C -0.0206(7) -0.1021(5) 0.7214(3) 0.139(3) Uani 0.720(4) 1 d D U P E 1
H4A_4 H 0.038438 -0.111558 0.724055 0.167 Uiso 0.720(4) 1 calc R U P E 1
H4AB_4 H -0.047713 -0.149314 0.722335 0.167 Uiso 0.720(4) 1 calc R U P E 1
C5_4 C 0.0247(7) -0.1016(5) 0.6330(3) 0.121(3) Uani 0.720(4) 1 d D U P E 1
H5A_4 H -0.003512 -0.147545 0.631516 0.146 Uiso 0.720(4) 1 calc R U P E 1
H5AB_4 H 0.084266 -0.113481 0.634094 0.146 Uiso 0.720(4) 1 calc R U P E 1
C6_4 C 0.0223(5) -0.0503(5) 0.5881(3) 0.110(2) Uani 0.720(4) 1 d D U P E 1
H6A_4 H 0.032705 -0.078221 0.557103 0.132 Uiso 0.720(4) 1 calc R U P E 1
H6AB_4 H -0.033104 -0.021870 0.593913 0.132 Uiso 0.720(4) 1 calc R U P E 1
C7_4 C 0.0979(8) 0.0501(5) 0.5494(4) 0.137(3) Uani 0.720(4) 1 d D U P E 1
H7A_4 H 0.091228 0.026903 0.519315 0.164 Uiso 0.720(4) 1 calc R U P E 1
H7AB_4 H 0.155848 0.069194 0.541022 0.164 Uiso 0.720(4) 1 calc R U P E 1
C8_4 C 0.0312(6) 0.1151(5) 0.5632(3) 0.125(3) Uani 0.720(4) 1 d D U P E 1
H8A_4 H 0.037254 0.149513 0.534673 0.150 Uiso 0.720(4) 1 calc R U P E 1
H8AB_4 H -0.027364 0.097353 0.572236 0.150 Uiso 0.720(4) 1 calc R U P E 1
C9_4 C -0.0221(6) 0.2026(5) 0.6243(4) 0.141(3) Uani 0.720(4) 1 d D U P E 1
H9A_4 H -0.045320 0.222364 0.597133 0.169 Uiso 0.720(4) 1 calc R U P E 1
H9AB_4 H -0.000249 0.243830 0.638421 0.169 Uiso 0.720(4) 1 calc R U P E 1
C10_4 C -0.0932(6) 0.1697(5) 0.6640(4) 0.137(3) Uani 0.720(4) 1 d D U P E 1
H10A_4 H -0.141758 0.206050 0.674696 0.165 Uiso 0.720(4) 1 calc R U P E 1
H10B_4 H -0.113705 0.126792 0.650835 0.165 Uiso 0.720(4) 1 calc R U P E 1
O1_4 O -0.0611(4) 0.1477(4) 0.7053(3) 0.134(2) Uani 0.720(4) 1 d D U P E 1
O2_4 O -0.0289(4) 0.0158(5) 0.7641(2) 0.145(3) Uani 0.720(4) 1 d D U P E 1
O3_4 O -0.0215(3) -0.0590(2) 0.67466(19) 0.0909(15) Uani 0.720(4) 1 d D U P E 1
O4_4 O 0.0920(3) -0.0032(4) 0.5864(2) 0.1024(17) Uani 0.720(4) 1 d D U P E 1
O5_4 O 0.0468(4) 0.1510(3) 0.6045(2) 0.1156(19) Uani 0.720(4) 1 d D U P E 1
C1_5 C 0.9185(15) 0.6872(14) 0.7775(7) 0.094(3) Uani 0.202(2) 1 d D U P D 2
H1A_5 H 0.916960 0.741356 0.776344 0.113 Uiso 0.202(2) 1 calc R U P D 2
H1AB_5 H 0.975965 0.668978 0.757993 0.113 Uiso 0.202(2) 1 calc R U P D 2
C2_5 C 0.9029(18) 0.6604(10) 0.8319(7) 0.079(4) Uani 0.202(2) 1 d D U P D 2
H2A_5 H 0.953983 0.669698 0.842996 0.095 Uiso 0.202(2) 1 calc R U P D 2
H2AB_5 H 0.854200 0.690117 0.852664 0.095 Uiso 0.202(2) 1 calc R U P D 2
C3_5 C 0.8622(12) 0.5607(15) 0.8925(6) 0.078(4) Uani 0.202(2) 1 d D U P D 2
H3A_5 H 0.888383 0.592980 0.911273 0.094 Uiso 0.202(2) 1 calc R U P D 2
H3AB_5 H 0.886279 0.510317 0.895046 0.094 Uiso 0.202(2) 1 calc R U P D 2
C4_5 C 0.7642(11) 0.5624(15) 0.9168(8) 0.084(4) Uani 0.202(2) 1 d D U P D 2
H4A_5 H 0.753001 0.540764 0.950521 0.101 Uiso 0.202(2) 1 calc R U P D 2
H4AB_5 H 0.741391 0.613869 0.919841 0.101 Uiso 0.202(2) 1 calc R U P D 2
C5_5 C 0.6418(12) 0.5707(13) 0.8997(8) 0.079(3) Uani 0.202(2) 1 d D U P D 2
H5A_5 H 0.658543 0.622113 0.896003 0.094 Uiso 0.202(2) 1 calc R U P D 2
H5AB_5 H 0.610438 0.562731 0.934912 0.094 Uiso 0.202(2) 1 calc R U P D 2
C6_5 C 0.5807(12) 0.5599(17) 0.8675(5) 0.083(3) Uani 0.202(2) 1 d D U P D 2
H6A_5 H 0.543229 0.519641 0.881935 0.100 Uiso 0.202(2) 1 calc R U P D 2
H6AB_5 H 0.543911 0.604986 0.868146 0.100 Uiso 0.202(2) 1 calc R U P D 2
C7_5 C 0.594748 0.593997 0.784468 0.066(3) Uani 0.202(2) 1 d D U P D 2
H7A_5 H 0.601556 0.644591 0.793690 0.079 Uiso 0.202(2) 1 calc R U P D 2
H7AB_5 H 0.533129 0.588047 0.788650 0.079 Uiso 0.202(2) 1 calc R U P D 2
C8_5 C 0.6449(8) 0.5817(15) 0.7290(4) 0.071(4) Uani 0.202(2) 1 d D U P D 2
H8A_5 H 0.630097 0.534201 0.718482 0.085 Uiso 0.202(2) 1 calc R U P D 2
H8AB_5 H 0.626062 0.620493 0.708427 0.085 Uiso 0.202(2) 1 calc R U P D 2
C9_5 C 0.7711(17) 0.6497(14) 0.6967(13) 0.084(4) Uani 0.202(2) 1 d D U P D 2
H9A_5 H 0.731220 0.691009 0.711520 0.101 Uiso 0.202(2) 1 calc R U P D 2
H9AB_5 H 0.774924 0.649012 0.660879 0.101 Uiso 0.202(2) 1 calc R U P D 2
C10_5 C 0.8610(15) 0.6619(18) 0.7034(6) 0.095(3) Uani 0.202(2) 1 d D U P D 2
H10A_5 H 0.902140 0.622248 0.687074 0.113 Uiso 0.202(2) 1 calc R U P D 2
H10B_5 H 0.881547 0.709006 0.687886 0.113 Uiso 0.202(2) 1 calc R U P D 2
O1_5 O 0.8554(10) 0.6623(9) 0.7560(6) 0.094(3) Uani 0.202(2) 1 d D U P D 2
O2_5 O 0.8850(9) 0.5837(8) 0.8409(5) 0.076(3) Uani 0.202(2) 1 d D U P D 2
O3_5 O 0.7198(8) 0.5224(8) 0.8880(5) 0.079(3) Uani 0.202(2) 1 d D U P D 2
O4_5 O 0.6248(8) 0.5431(7) 0.8170(4) 0.074(3) Uani 0.202(2) 1 d D U P D 2
O5_5 O 0.7374(8) 0.5820(8) 0.7196(5) 0.075(3) Uani 0.202(2) 1 d D U P D 2
C1_6 C 0.9993(8) 0.4083(9) 0.6830(5) 0.122(4) Uani 0.466(3) 1 d D U P D 2
H1A_6 H 1.007727 0.356037 0.691452 0.146 Uiso 0.466(3) 1 calc R U P D 2
H1AB_6 H 1.054155 0.425350 0.661882 0.146 Uiso 0.466(3) 1 calc R U P D 2
C2_6 C 0.9299(7) 0.4180(8) 0.6555(4) 0.105(3) Uani 0.466(3) 1 d D U P D 2
H2A_6 H 0.915939 0.470636 0.651146 0.126 Uiso 0.466(3) 1 calc R U P D 2
H2AB_6 H 0.950681 0.395878 0.622231 0.126 Uiso 0.466(3) 1 calc R U P D 2
C3_6 C 0.7772(6) 0.3899(7) 0.6696(4) 0.089(3) Uani 0.466(3) 1 d D U P D 2
H3A_6 H 0.784987 0.367758 0.636799 0.107 Uiso 0.466(3) 1 calc R U P D 2
H3AB_6 H 0.758949 0.442160 0.667563 0.107 Uiso 0.466(3) 1 calc R U P D 2
C4_6 C 0.7094(9) 0.3497(6) 0.7097(4) 0.087(3) Uani 0.466(3) 1 d D U P D 2
H4A_6 H 0.657106 0.345171 0.698753 0.105 Uiso 0.466(3) 1 calc R U P D 2
H4AB_6 H 0.731942 0.300112 0.716062 0.105 Uiso 0.466(3) 1 calc R U P D 2
C5_6 C 0.6397(6) 0.3520(6) 0.7938(4) 0.092(3) Uani 0.466(3) 1 d D U P D 2
H5A_6 H 0.604911 0.318767 0.781245 0.110 Uiso 0.466(3) 1 calc R U P D 2
H5AB_6 H 0.600347 0.386001 0.817354 0.110 Uiso 0.466(3) 1 calc R U P D 2
C6_6 C 0.6966(10) 0.3074(6) 0.8206(6) 0.100(3) Uani 0.466(3) 1 d D U P D 2
H6A_6 H 0.660821 0.276872 0.847073 0.119 Uiso 0.466(3) 1 calc R U P D 2
H6AB_6 H 0.737361 0.274586 0.796899 0.119 Uiso 0.466(3) 1 calc R U P D 2
C7_6 C 0.8050(8) 0.3153(7) 0.8617(5) 0.115(3) Uani 0.466(3) 1 d D U P D 2
H7A_6 H 0.833855 0.276915 0.837916 0.138 Uiso 0.466(3) 1 calc R U P D 2
H7AB_6 H 0.774407 0.290546 0.892814 0.138 Uiso 0.466(3) 1 calc R U P D 2
C8_6 C 0.8752(9) 0.3621(8) 0.8730(4) 0.109(4) Uani 0.466(3) 1 d D U P D 2
H8A_6 H 0.849001 0.396572 0.900158 0.131 Uiso 0.466(3) 1 calc R U P D 2
H8AB_6 H 0.918825 0.329996 0.882897 0.131 Uiso 0.466(3) 1 calc R U P D 2
C9_6 C 0.9925(7) 0.3716(8) 0.7977(6) 0.116(4) Uani 0.466(3) 1 d D U P D 2
H9A_6 H 0.984448 0.327529 0.780262 0.140 Uiso 0.466(3) 1 calc R U P D 2
H9AB_6 H 1.033887 0.359279 0.817210 0.140 Uiso 0.466(3) 1 calc R U P D 2
C10_6 C 1.0217(8) 0.4354(11) 0.7612(5) 0.099(3) Uani 0.466(3) 1 d D U P D 2
H10A_6 H 1.020620 0.480018 0.780552 0.119 Uiso 0.466(3) 1 calc R U P D 2
H10B_6 H 1.081671 0.424414 0.742059 0.119 Uiso 0.466(3) 1 calc R U P D 2
O1_6 O 0.9719(5) 0.4506(5) 0.7275(3) 0.113(2) Uani 0.466(3) 1 d D U P D 2
O2_6 O 0.8554(5) 0.3830(5) 0.6837(3) 0.100(2) Uani 0.466(3) 1 d D U P D 2
O3_6 O 0.6907(5) 0.3926(4) 0.7536(3) 0.089(2) Uani 0.466(3) 1 d D U P D 2
O4_6 O 0.7426(5) 0.3559(5) 0.8418(3) 0.104(2) Uani 0.466(3) 1 d D U P D 2
O5_6 O 0.9130(5) 0.4013(5) 0.8284(3) 0.121(3) Uani 0.466(3) 1 d D U P D 2
C1_7 C -0.1121(12) 0.1824(16) 0.7124(9) 0.156(5) Uani 0.280(4) 1 d D U P E 2
H1A_7 H -0.154521 0.168440 0.695343 0.188 Uiso 0.280(4) 1 calc R U P E 2
H1AB_7 H -0.124070 0.234428 0.721724 0.188 Uiso 0.280(4) 1 calc R U P E 2
C2_7 C -0.1186(17) 0.1342(11) 0.7591(8) 0.157(5) Uani 0.280(4) 1 d D U P E 2
H2A_7 H -0.107613 0.165510 0.784639 0.188 Uiso 0.280(4) 1 calc R U P E 2
H2AB_7 H -0.178822 0.120612 0.771384 0.188 Uiso 0.280(4) 1 calc R U P E 2
C3_7 C -0.1065(13) 0.0009(10) 0.7766(10) 0.145(5) Uani 0.280(4) 1 d D U P E 2
H3A_7 H -0.155850 -0.007097 0.763537 0.174 Uiso 0.280(4) 1 calc R U P E 2
H3AB_7 H -0.125211 -0.000388 0.813331 0.174 Uiso 0.280(4) 1 calc R U P E 2
C4_7 C -0.0291(15) -0.0567(11) 0.7554(4) 0.152(5) Uani 0.280(4) 1 d D U P E 2
H4A_7 H 0.026218 -0.036775 0.755177 0.182 Uiso 0.280(4) 1 calc R U P E 2
H4AB_7 H -0.036213 -0.102917 0.774859 0.182 Uiso 0.280(4) 1 calc R U P E 2
C5_7 C 0.0215(13) -0.1234(9) 0.6765(6) 0.116(4) Uani 0.280(4) 1 d D U P E 2
H5A_7 H 0.002109 -0.172957 0.687217 0.139 Uiso 0.280(4) 1 calc R U P E 2
H5AB_7 H 0.081112 -0.120088 0.678143 0.139 Uiso 0.280(4) 1 calc R U P E 2
C6_7 C 0.0123(17) -0.1034(13) 0.6231(7) 0.114(4) Uani 0.280(4) 1 d D U P E 2
H6A_7 H 0.027336 -0.146240 0.601057 0.137 Uiso 0.280(4) 1 calc R U P E 2
H6AB_7 H -0.046519 -0.084586 0.624408 0.137 Uiso 0.280(4) 1 calc R U P E 2
C7_7 C 0.0521(16) -0.0107(10) 0.5646(6) 0.135(5) Uani 0.280(4) 1 d D U P E 2
H7A_7 H -0.010939 -0.004114 0.572506 0.162 Uiso 0.280(4) 1 calc R U P E 2
H7AB_7 H 0.070820 -0.044093 0.536100 0.162 Uiso 0.280(4) 1 calc R U P E 2
C8_7 C 0.090(2) 0.0650(11) 0.5474(6) 0.131(5) Uani 0.280(4) 1 d D U P E 2
H8A_7 H 0.152619 0.060093 0.533044 0.157 Uiso 0.280(4) 1 calc R U P E 2
H8AB_7 H 0.063379 0.088785 0.522697 0.157 Uiso 0.280(4) 1 calc R U P E 2
C9_7 C -0.0088(15) 0.1505(14) 0.5945(9) 0.137(5) Uani 0.280(4) 1 d D U P E 2
H9A_7 H -0.061278 0.123012 0.606357 0.165 Uiso 0.280(4) 1 calc R U P E 2
H9AB_7 H -0.006651 0.173086 0.561685 0.165 Uiso 0.280(4) 1 calc R U P E 2
C10_7 C -0.0010(17) 0.2077(9) 0.6327(7) 0.138(5) Uani 0.280(4) 1 d D U P E 2
H10A_7 H 0.058666 0.222501 0.625760 0.166 Uiso 0.280(4) 1 calc R U P E 2
H10B_7 H -0.038637 0.251716 0.631424 0.166 Uiso 0.280(4) 1 calc R U P E 2
O1_7 O -0.0269(11) 0.1720(8) 0.6800(6) 0.131(4) Uani 0.280(4) 1 d D U P E 2
O2_7 O -0.0664(13) 0.0686(9) 0.7576(6) 0.150(5) Uani 0.280(4) 1 d D U P E 2
O3_7 O -0.034898 -0.067256 0.705773 0.149 Uani 0.2804 1 d D U P E 2
O4_7 O 0.0731(12) -0.0471(8) 0.6067(5) 0.137(4) Uani 0.280(4) 1 d D U P E 2
O5_7 O 0.0674(10) 0.1053(9) 0.5935(5) 0.125(4) Uani 0.280(4) 1 d D U P E 2
C1_8 C 0.1833(13) 0.1243(10) 0.7901(8) 0.088(4) Uani 0.229(3) 1 d D U P E 2
H1A_8 H 0.237072 0.118234 0.763211 0.106 Uiso 0.229(3) 1 calc R U P E 2
H1AB_8 H 0.195418 0.133058 0.822065 0.106 Uiso 0.229(3) 1 calc R U P E 2
C2_8 C 0.1173(17) 0.1826(10) 0.7774(6) 0.122(5) Uani 0.229(3) 1 d D U P E 2
H2A_8 H 0.058716 0.165309 0.790142 0.146 Uiso 0.229(3) 1 calc R U P E 2
H2AB_8 H 0.119827 0.229265 0.793666 0.146 Uiso 0.229(3) 1 calc R U P E 2
C3_8 C 0.2230(12) 0.2158(13) 0.7036(7) 0.098(4) Uani 0.229(3) 1 d D U P E 2
H3A_8 H 0.254291 0.202665 0.728526 0.117 Uiso 0.229(3) 1 calc R U P E 2
H3AB_8 H 0.220101 0.269835 0.701023 0.117 Uiso 0.229(3) 1 calc R U P E 2
C4_8 C 0.2799(9) 0.1877(7) 0.6534(5) 0.064(3) Uani 0.229(3) 1 d D U P E 2
H4A_8 H 0.295768 0.229824 0.630400 0.077 Uiso 0.229(3) 1 calc R U P E 2
H4AB_8 H 0.333271 0.164079 0.658347 0.077 Uiso 0.229(3) 1 calc R U P E 2
C5_8 C 0.3104(12) 0.0849(10) 0.6106(8) 0.106(5) Uani 0.229(3) 1 d D U P E 2
H5A_8 H 0.340248 0.073069 0.636417 0.127 Uiso 0.229(3) 1 calc R U P E 2
H5B_8 H 0.351042 0.109313 0.582721 0.127 Uiso 0.229(3) 1 calc R U P E 2
C6_8 C 0.2863(16) 0.0125(10) 0.5918(6) 0.109(4) Uani 0.229(3) 1 d D U P E 2
H6A_8 H 0.253415 0.022934 0.567243 0.130 Uiso 0.229(3) 1 calc R U P E 2
H6B_8 H 0.338679 -0.017478 0.575688 0.130 Uiso 0.229(3) 1 calc R U P E 2
C7_8 C 0.2875(13) -0.0739(10) 0.6574(6) 0.105(4) Uani 0.229(3) 1 d D U P E 2
H7A_8 H 0.333607 -0.046294 0.664005 0.126 Uiso 0.229(3) 1 calc R U P E 2
H7AB_8 H 0.314357 -0.114480 0.634921 0.126 Uiso 0.229(3) 1 calc R U P E 2
C8_8 C 0.2309(19) -0.1061(9) 0.7077(6) 0.111(4) Uani 0.229(3) 1 d D U P E 2
H8A_8 H 0.172068 -0.114610 0.706370 0.133 Uiso 0.229(3) 1 calc R U P E 2
H8AB_8 H 0.257291 -0.151515 0.718382 0.133 Uiso 0.229(3) 1 calc R U P E 2
C9_8 C 0.2038(16) -0.0456(15) 0.7911(3) 0.138(5) Uani 0.229(3) 1 d D U P E 2
H9A_8 H 0.240117 -0.017184 0.805955 0.166 Uiso 0.229(3) 1 calc R U P E 2
H9AB_8 H 0.202424 -0.096309 0.804411 0.166 Uiso 0.229(3) 1 calc R U P E 2
C10_8 C 0.1118(13) -0.0092(8) 0.8010(7) 0.127(5) Uani 0.229(3) 1 d D U P E 2
H10A_8 H 0.081575 -0.027471 0.777974 0.153 Uiso 0.229(3) 1 calc R U P E 2
H10B_8 H 0.077895 -0.018494 0.835546 0.153 Uiso 0.229(3) 1 calc R U P E 2
O1_8 O 0.1265(11) 0.0663(7) 0.7926(5) 0.118(4) Uani 0.229(3) 1 d D U P E 2
O2_8 O 0.1364(10) 0.1943(7) 0.7243(5) 0.120(4) Uani 0.229(3) 1 d D U P E 2
O3_8 O 0.2385(10) 0.1360(7) 0.6309(5) 0.111(4) Uani 0.229(3) 1 d D U P E 2
O4_8 O 0.2356(10) -0.0261(8) 0.6340(5) 0.105(4) Uani 0.229(3) 1 d D U P E 2
O5_8 O 0.233706 -0.044509 0.738095 0.130 Uani 0.2293 1 d D U P E 2
C1_9 C 0.4696(4) 0.3561(4) 0.9433(2) 0.110(2) Uani 1 1 d . U . . .
H1A_9 H 0.468083 0.390580 0.916185 0.166 Uiso 1 1 calc R U . . .
H1B_9 H 0.505673 0.374359 0.962712 0.166 Uiso 1 1 calc R U . . .
H1C_9 H 0.411537 0.351174 0.964770 0.166 Uiso 1 1 calc R U . . .
O1_9 O 0.5041(3) 0.2863(2) 0.92336(13) 0.1021(12) Uani 1 1 d . U . . .
C2_9 C 0.5090(4) 0.2337(3) 0.9619(2) 0.1024(18) Uani 1 1 d . U . . .
H2A_9 H 0.450843 0.218754 0.979406 0.123 Uiso 1 1 calc R U . . .
H2AB_9 H 0.533348 0.256190 0.986292 0.123 Uiso 1 1 calc R U . . .
O2_9 O 0.6521(3) 0.1840(2) 0.92964(15) 0.0937(10) Uani 1 1 d . U . . .
C3_9 C 0.5635(4) 0.1683(3) 0.9403(2) 0.0918(16) Uani 1 1 d . U . . .
H3A_9 H 0.551341 0.126594 0.963921 0.110 Uiso 1 1 calc R U . . .
H3AB_9 H 0.550219 0.154659 0.909403 0.110 Uiso 1 1 calc R U . . .
C4_9 C 0.7043(5) 0.1254(3) 0.9016(3) 0.117(2) Uani 1 1 d . U . . .
H4A_9 H 0.688707 0.119874 0.870617 0.175 Uiso 1 1 calc R U . . .
H4B_9 H 0.695182 0.079851 0.921019 0.175 Uiso 1 1 calc R U . . .
H4C_9 H 0.764636 0.136730 0.894089 0.175 Uiso 1 1 calc R U . . .
C1_10 C 0.9311(10) 0.1350(6) 0.9422(5) 0.278(7) Uani 1 1 d D U . . .
H1A_10 H 0.963396 0.166686 0.915794 0.417 Uiso 1 1 calc R U . . .
H1B_10 H 0.959788 0.130050 0.968757 0.417 Uiso 1 1 calc R U . . .
H1C_10 H 0.873153 0.156668 0.955565 0.417 Uiso 1 1 calc R U . . .
O1_10 O 0.9268(8) 0.0626(6) 0.9222(4) 0.258(4) Uani 1 1 d D U . . .
C2_10 C 0.9724(7) 0.0192(6) 0.9344(5) 0.198(5) Uani 1 1 d D U . . .
H2A_10 H 0.957991 0.016300 0.970989 0.237 Uiso 1 1 calc R U . . .
H2B_10 H 1.032234 0.033713 0.921828 0.237 Uiso 1 1 calc R U . . .
O2_10 O 1.0367(8) -0.0977(5) 0.9107(4) 0.299(5) Uani 1 1 d D U . . .
C3_10 C 0.9635(8) -0.0584(7) 0.9131(5) 0.219(4) Uani 1 1 d D U . . .
H3A_10 H 0.914377 -0.082963 0.935102 0.262 Uiso 1 1 calc R U . . .
H3AB_10 H 0.954235 -0.052744 0.879671 0.262 Uiso 1 1 calc R U . . .
C4_10 C 1.0303(12) -0.1725(6) 0.8937(6) 0.354(9) Uani 1 1 d D U . . .
H4A_10 H 1.007361 -0.169534 0.864826 0.531 Uiso 1 1 calc R U . . .
H4B_10 H 0.992130 -0.199900 0.920457 0.531 Uiso 1 1 calc R U . . .
H4C_10 H 1.087145 -0.197500 0.884633 0.531 Uiso 1 1 calc R U . . .
C1_11 C 0.9073(6) 0.6330(8) 0.7076(4) 0.094(3) Uani 0.422(3) 1 d D U P D 3
H1A_11 H 0.923832 0.665226 0.677965 0.113 Uiso 0.422(3) 1 calc R U P D 3
H1AB_11 H 0.941242 0.585894 0.701387 0.113 Uiso 0.422(3) 1 calc R U P D 3
C2_11 C 0.9151(9) 0.6705(6) 0.7553(4) 0.089(3) Uani 0.422(3) 1 d D U P D 3
H2A_11 H 0.968197 0.697504 0.747595 0.107 Uiso 0.422(3) 1 calc R U P D 3
H2AB_11 H 0.865966 0.705938 0.767410 0.107 Uiso 0.422(3) 1 calc R U P D 3
C3_11 C 0.8760(9) 0.6487(6) 0.8412(4) 0.069(2) Uani 0.422(3) 1 d D U P D 3
H3A_11 H 0.818841 0.670803 0.841700 0.083 Uiso 0.422(3) 1 calc R U P D 3
H3AB_11 H 0.911318 0.687079 0.848114 0.083 Uiso 0.422(3) 1 calc R U P D 3
C4_11 C 0.8685(7) 0.5852(7) 0.8796(5) 0.076(3) Uani 0.422(3) 1 d D U P D 3
H4A_11 H 0.922478 0.554557 0.871328 0.091 Uiso 0.422(3) 1 calc R U P D 3
H4AB_11 H 0.861094 0.605948 0.912810 0.091 Uiso 0.422(3) 1 calc R U P D 3
C5_11 C 0.7223(7) 0.5753(9) 0.9149(5) 0.073(3) Uani 0.422(3) 1 d D U P D 3
H5A_11 H 0.721307 0.627881 0.905828 0.087 Uiso 0.422(3) 1 calc R U P D 3
H5AB_11 H 0.728596 0.571451 0.948960 0.087 Uiso 0.422(3) 1 calc R U P D 3
C6_11 C 0.6342(7) 0.5465(9) 0.9159(4) 0.089(3) Uani 0.422(3) 1 d D U P D 3
H6A_11 H 0.621072 0.505625 0.940216 0.107 Uiso 0.422(3) 1 calc R U P D 3
H6AB_11 H 0.589263 0.586012 0.926704 0.107 Uiso 0.422(3) 1 calc R U P D 3
C7_11 C 0.5812(7) 0.5815(6) 0.8540(4) 0.077(3) Uani 0.422(3) 1 d D U P D 3
H7A_11 H 0.602280 0.628708 0.860691 0.092 Uiso 0.422(3) 1 calc R U P D 3
H7AB_11 H 0.521604 0.578764 0.874858 0.092 Uiso 0.422(3) 1 calc R U P D 3
C8_11 C 0.5814(7) 0.5804(9) 0.7990(4) 0.073(3) Uani 0.422(3) 1 d D U P D 3
H8A_11 H 0.569854 0.531055 0.789676 0.088 Uiso 0.422(3) 1 calc R U P D 3
H8AB_11 H 0.537549 0.615999 0.792420 0.088 Uiso 0.422(3) 1 calc R U P D 3
C9_11 C 0.6801(11) 0.5969(10) 0.7186(4) 0.076(3) Uani 0.422(3) 1 d D U P D 3
H9A_11 H 0.628656 0.609925 0.707131 0.092 Uiso 0.422(3) 1 calc R U P D 3
H9AB_11 H 0.708783 0.550520 0.703805 0.092 Uiso 0.422(3) 1 calc R U P D 3
C10_11 C 0.7407(7) 0.6598(6) 0.7138(5) 0.078(3) Uani 0.422(3) 1 d D U P D 3
H10A_11 H 0.753781 0.682326 0.680276 0.094 Uiso 0.422(3) 1 calc R U P D 3
H10B_11 H 0.716037 0.697927 0.738749 0.094 Uiso 0.422(3) 1 calc R U P D 3
O1_11 O 0.8158(5) 0.6228(6) 0.7231(4) 0.096(3) Uani 0.422(3) 1 d D U P D 3
O2_11 O 0.9167(7) 0.6152(7) 0.7936(4) 0.081(2) Uani 0.422(3) 1 d D U P D 3
O3_11 O 0.7987(4) 0.5397(4) 0.8816(3) 0.0765(18) Uani 0.422(3) 1 d D U P D 3
O4_11 O 0.6335(6) 0.5220(6) 0.8685(3) 0.067(2) Uani 0.422(3) 1 d D U P D 3
O5_11 O 0.6654(5) 0.6000(5) 0.7721(3) 0.0691(17) Uani 0.422(3) 1 d D U P D 3

loop_
_atom_site_aniso_label
_atom_site_aniso_U_11
_atom_site_aniso_U_22
_atom_site_aniso_U_33
_atom_site_aniso_U_23
_atom_site_aniso_U_13
_atom_site_aniso_U_12
C1 0.0370(17) 0.0328(15) 0.0448(18) 0.0001(13) -0.0157(14) -0.0037(13)
C2 0.0379(17) 0.0331(15) 0.0462(18) 0.0018(14) -0.0133(14) -0.0044(13)
C3 0.0448(19) 0.0416(17) 0.0473(19) 0.0036(15) -0.0155(16) -0.0122(15)
C4 0.048(2) 0.0401(17) 0.055(2) 0.0090(15) -0.0237(17) -0.0146(15)
C5 0.0399(18) 0.0313(15) 0.067(2) -0.0002(15) -0.0249(16) -0.0062(13)
C6 0.0386(17) 0.0357(16) 0.053(2) -0.0077(14) -0.0185(15) -0.0016(13)
C7 0.048(2) 0.0462(19) 0.058(2) -0.0094(17) -0.0107(17) -0.0069(16)
C8 0.048(2) 0.055(2) 0.075(3) -0.023(2) -0.006(2) -0.0095(18)
C9 0.054(2) 0.0382(19) 0.101(3) -0.012(2) -0.021(2) -0.0012(17)
C10 0.050(2) 0.0343(17) 0.087(3) -0.0056(18) -0.028(2) -0.0018(15)
C11 0.065(3) 0.0300(17) 0.119(4) 0.011(2) -0.050(3) -0.0084(17)
C12 0.078(3) 0.047(2) 0.091(3) 0.019(2) -0.051(3) -0.021(2)
C13 0.058(2) 0.047(2) 0.069(3) 0.0141(18) -0.031(2) -0.0218(17)
C14 0.070(3) 0.079(3) 0.058(2) 0.027(2) -0.029(2) -0.032(2)
C15 0.068(3) 0.085(3) 0.051(2) 0.011(2) -0.022(2) -0.025(2)
C16 0.061(2) 0.060(2) 0.047(2) 0.0034(18) -0.0126(18) -0.0179(19)
C17 0.074(3) 0.075(3) 0.085(3) -0.038(3) 0.004(3) -0.015(2)
C18 0.196(8) 0.128(5) 0.062(3) -0.033(3) 0.019(4) -0.062(5)
C19 0.087(4) 0.164(6) 0.096(4) -0.060(4) -0.016(3) -0.022(4)
C21 0.092(4) 0.128(4) 0.044(2) 0.012(3) -0.011(2) -0.031(3)
C22 0.108(10) 0.199(15) 0.061(7) 0.004(9) -0.008(7) 0.004(10)
C23 0.148(12) 0.238(17) 0.058(7) -0.040(9) -0.008(8) -0.072(13)
C24 0.165(14) 0.221(15) 0.062(7) 0.057(9) -0.003(8) -0.030(13)
C22A 0.182(15) 0.149(12) 0.058(7) -0.023(8) 0.016(9) 0.062(11)
C23A 0.141(12) 0.190(15) 0.057(7) -0.012(9) -0.038(8) 0.011(12)
C24A 0.124(12) 0.212(16) 0.106(11) -0.007(12) 0.033(9) -0.045(12)
C26 0.0399(17) 0.0330(15) 0.0411(17) 0.0033(13) -0.0165(14) -0.0050(13)
C27 0.0434(18) 0.0341(15) 0.0364(16) -0.0008(13) -0.0151(14) -0.0013(13)
C28 0.0385(17) 0.0334(15) 0.0386(16) 0.0037(13) -0.0156(14) -0.0040(13)
C29 0.0325(15) 0.0351(15) 0.0415(17) 0.0008(13) -0.0144(13) -0.0036(12)
C30 0.0317(16) 0.0408(16) 0.0410(17) 0.0004(13) -0.0132(13) -0.0048(13)
C31 0.0378(17) 0.0389(16) 0.0373(16) 0.0049(13) -0.0128(14) -0.0063(13)
C32 0.0466(19) 0.0448(18) 0.0425(18) 0.0088(15) -0.0139(15) -0.0047(15)
C33 0.054(2) 0.057(2) 0.0407(19) 0.0100(16) -0.0113(16) -0.0111(17)
C34 0.046(2) 0.067(2) 0.0376(18) -0.0003(17) -0.0066(15) -0.0055(18)
C35 0.0368(17) 0.0484(18) 0.0429(18) -0.0024(15) -0.0111(14) -0.0029(14)
C36 0.0402(18) 0.056(2) 0.046(2) -0.0086(16) -0.0116(16) 0.0024(16)
C37 0.048(2) 0.0460(19) 0.056(2) -0.0048(17) -0.0129(17) 0.0021(16)
C38 0.0411(18) 0.0365(16) 0.0476(19) 0.0005(14) -0.0138(15) -0.0012(14)
C39 0.0463(19) 0.0352(16) 0.058(2) 0.0043(15) -0.0170(17) -0.0002(14)
C40 0.0458(19) 0.0384(17) 0.0495(19) 0.0101(15) -0.0179(16) -0.0067(14)
C41 0.0448(18) 0.0411(17) 0.0383(17) 0.0041(14) -0.0121(15) -0.0026(14)
C42 0.083(3) 0.073(3) 0.038(2) 0.0154(19) -0.011(2) -0.001(2)
C43 0.155(10) 0.079(6) 0.071(5) 0.038(4) -0.028(6) -0.035(6)
C44 0.110(7) 0.154(10) 0.074(6) 0.056(6) -0.049(5) -0.020(7)
C45 0.131(8) 0.111(7) 0.043(4) 0.024(4) 0.012(5) 0.015(6)
C43A 0.151(15) 0.095(11) 0.070(9) 0.038(8) -0.020(10) 0.031(11)
C44A 0.157(15) 0.096(11) 0.055(8) 0.018(7) -0.050(10) -0.017(11)
C45A 0.112(12) 0.105(12) 0.072(10) 0.036(9) -0.012(9) -0.033(10)
C46 0.064(2) 0.050(2) 0.057(2) 0.0194(17) -0.0213(19) -0.0031(18)
C47 0.086(3) 0.100(4) 0.079(3) 0.031(3) -0.045(3) -0.021(3)
C48 0.102(4) 0.086(3) 0.055(3) 0.030(2) -0.011(3) 0.013(3)
C49 0.098(4) 0.052(2) 0.088(3) 0.030(2) -0.034(3) -0.012(2)
C50 0.0368(17) 0.0382(16) 0.0376(17) -0.0003(13) -0.0119(14) -0.0046(13)
C51 0.0359(16) 0.0338(15) 0.0423(17) 0.0015(13) -0.0134(14) -0.0052(13)
C52 0.0347(16) 0.0382(16) 0.0377(16) 0.0025(13) -0.0126(13) -0.0050(13)
C53 0.0290(15) 0.0414(16) 0.0368(16) 0.0004(13) -0.0102(13) -0.0050(13)
C54 0.0301(15) 0.0395(16) 0.0383(16) 0.0019(13) -0.0119(13) -0.0061(13)
C55 0.0329(16) 0.0384(16) 0.0367(16) 0.0040(13) -0.0125(13) -0.0040(13)
C56 0.0413(18) 0.0471(18) 0.0400(18) 0.0018(14) -0.0126(15) -0.0005(15)
C57 0.0468(19) 0.0512(19) 0.0417(18) 0.0121(15) -0.0140(15) -0.0007(16)
C58 0.0461(19) 0.0426(18) 0.051(2) 0.0095(15) -0.0159(16) 0.0026(15)
C59 0.0340(16) 0.0401(17) 0.0441(18) 0.0032(14) -0.0109(14) -0.0019(13)
C60 0.0406(18) 0.0437(18) 0.052(2) -0.0017(16) -0.0139(16) 0.0021(15)
C61 0.0346(17) 0.0520(19) 0.0421(18) -0.0048(15) -0.0100(14) 0.0008(15)
C62 0.0311(16) 0.0513(19) 0.0374(17) -0.0012(14) -0.0099(13) 0.0002(14)
C63 0.0347(17) 0.063(2) 0.0363(17) 0.0009(16) -0.0073(14) -0.0029(16)
C64 0.0405(18) 0.058(2) 0.0383(18) 0.0089(15) -0.0113(15) -0.0081(16)
C65 0.0402(18) 0.0440(17) 0.0427(18) 0.0082(14) -0.0132(15) -0.0058(14)
C66 0.069(3) 0.068(2) 0.045(2) 0.0167(19) -0.0172(19) 0.009(2)
C67 0.106(8) 0.157(11) 0.078(6) 0.041(7) -0.049(6) -0.004(7)
C68 0.129(9) 0.102(7) 0.079(6) 0.052(5) -0.035(6) -0.026(7)
C69 0.167(12) 0.127(9) 0.036(4) 0.026(5) 0.003(6) 0.062(9)
C67A 0.154(14) 0.140(12) 0.063(8) 0.036(8) -0.072(9) -0.027(11)
C68A 0.142(14) 0.095(10) 0.076(8) 0.054(8) -0.012(9) 0.039(10)
C69A 0.094(9) 0.115(12) 0.052(7) 0.036(8) -0.012(6) -0.003(9)
C70 0.060(2) 0.069(2) 0.0384(19) 0.0128(18) -0.0080(17) -0.004(2)
C71 0.127(5) 0.094(4) 0.064(3) 0.031(3) -0.020(3) -0.049(3)
C72 0.098(4) 0.104(4) 0.051(3) 0.025(3) 0.010(3) 0.013(3)
C73 0.087(3) 0.108(4) 0.055(3) 0.020(3) -0.024(2) 0.010(3)
C74 0.0364(16) 0.0309(15) 0.0469(18) -0.0020(13) -0.0165(14) -0.0012(13)
C75 0.0323(16) 0.0321(15) 0.0439(17) -0.0001(13) -0.0152(13) -0.0014(12)
C76 0.0310(15) 0.0343(15) 0.0380(16) -0.0014(13) -0.0114(13) -0.0042(12)
C77 0.0321(15) 0.0305(14) 0.0411(16) -0.0001(12) -0.0149(13) -0.0037(12)
C78 0.0359(16) 0.0309(14) 0.0407(17) 0.0014(13) -0.0155(13) -0.0039(12)
C79 0.0386(17) 0.0340(15) 0.0396(17) 0.0007(13) -0.0155(14) -0.0036(13)
C80 0.049(2) 0.0424(18) 0.0452(19) -0.0040(15) -0.0140(16) -0.0034(15)
C81 0.055(2) 0.055(2) 0.0402(18) -0.0008(16) -0.0121(16) -0.0048(17)
C82 0.061(2) 0.0446(18) 0.0428(19) 0.0086(15) -0.0188(17) -0.0091(17)
C83 0.0475(19) 0.0345(16) 0.0446(18) 0.0032(14) -0.0180(15) -0.0074(14)
C84 0.054(2) 0.0359(17) 0.055(2) 0.0088(15) -0.0232(17) -0.0061(15)
C85 0.053(2) 0.0300(15) 0.059(2) -0.0009(15) -0.0255(17) -0.0003(14)
C86 0.0429(18) 0.0321(15) 0.0500(19) -0.0014(14) -0.0190(15) -0.0018(13)
C87 0.048(2) 0.0344(16) 0.056(2) -0.0092(15) -0.0150(17) 0.0019(15)
C88 0.0438(19) 0.0426(17) 0.0442(18) -0.0063(15) -0.0087(15) -0.0040(15)
C89 0.0407(18) 0.0384(16) 0.0448(18) 0.0012(14) -0.0142(15) -0.0043(14)
C90 0.086(3) 0.073(3) 0.041(2) -0.0007(19) -0.006(2) 0.001(2)
C91 0.085(4) 0.270(10) 0.063(3) 0.005(5) 0.003(3) 0.056(5)
C92 0.167(6) 0.119(5) 0.058(3) -0.026(3) -0.016(4) -0.012(4)
C93 0.132(5) 0.119(5) 0.051(3) 0.014(3) 0.004(3) 0.002(4)
C94 0.067(3) 0.058(2) 0.046(2) -0.0109(18) -0.0091(19) -0.003(2)
C95 0.074(7) 0.146(11) 0.067(6) -0.043(7) -0.004(5) 0.018(7)
C96 0.101(8) 0.147(11) 0.063(6) -0.045(7) -0.020(6) -0.037(9)
C97 0.207(15) 0.095(8) 0.045(6) 0.001(5) -0.008(9) 0.006(10)
C95A 0.208(16) 0.081(8) 0.066(7) -0.030(6) 0.001(10) 0.033(9)
C96A 0.099(8) 0.169(13) 0.055(6) -0.046(8) -0.027(6) -0.004(9)
C97A 0.094(9) 0.129(10) 0.049(6) -0.013(6) 0.003(6) -0.042(8)
C132 0.109(5) 0.158(6) 0.149(6) -0.092(5) -0.010(4) 0.039(5)
K1 0.0567(5) 0.0337(3) 0.0466(4) -0.0008(3) -0.0177(4) 0.0037(3)
K2 0.0761(6) 0.0346(4) 0.0476(4) 0.0004(3) -0.0088(4) 0.0070(4)
K3 0.0490(5) 0.0536(5) 0.0912(7) -0.0084(5) -0.0299(5) 0.0019(4)
K4 0.0482(5) 0.0487(4) 0.0701(6) 0.0028(4) -0.0231(4) 0.0027(4)
O1 0.0520(14) 0.0396(12) 0.0420(12) 0.0025(10) -0.0182(11) -0.0035(10)
O2 0.0490(14) 0.0367(12) 0.0512(14) -0.0038(10) -0.0096(11) 0.0031(10)
O3 0.111(3) 0.0361(15) 0.163(4) 0.0070(19) -0.062(3) 0.0091(16)
O4 0.127(3) 0.0622(19) 0.127(3) 0.048(2) -0.076(2) -0.0372(19)
O5 0.0532(14) 0.0292(10) 0.0463(13) 0.0037(9) -0.0165(11) -0.0021(10)
O6 0.0617(15) 0.0404(12) 0.0355(12) -0.0021(10) -0.0150(11) 0.0025(11)
O7 0.0637(18) 0.0758(19) 0.0572(17) -0.0144(14) -0.0083(14) 0.0167(15)
O8 0.090(2) 0.0459(15) 0.078(2) -0.0034(14) -0.0049(17) 0.0186(15)
O9 0.0558(15) 0.0427(12) 0.0393(12) -0.0040(10) -0.0125(11) 0.0035(11)
O10 0.0505(14) 0.0313(11) 0.0491(13) 0.0044(10) -0.0144(11) -0.0026(10)
O11 0.082(2) 0.0480(15) 0.0676(18) -0.0004(13) -0.0098(15) 0.0148(14)
O12 0.0626(17) 0.0629(16) 0.0525(15) -0.0077(13) -0.0065(13) 0.0121(14)
O13 0.0440(13) 0.0329(11) 0.0527(14) -0.0042(10) -0.0126(11) 0.0046(10)
O14 0.0534(14) 0.0348(11) 0.0457(13) 0.0031(10) -0.0188(11) 0.0016(10)
O15 0.086(2) 0.0443(14) 0.0647(17) 0.0167(13) -0.0214(15) 0.0018(14)
O16 0.094(2) 0.0358(13) 0.0735(18) -0.0027(12) -0.0284(16) 0.0170(14)
C1_1 0.078(6) 0.067(6) 0.098(6) -0.008(5) -0.025(5) 0.005(5)
C2_1 0.066(5) 0.071(6) 0.084(5) -0.009(5) -0.039(5) -0.003(5)
C3_1 0.074(6) 0.092(6) 0.070(6) -0.001(5) -0.023(5) -0.003(5)
C4_1 0.075(6) 0.064(6) 0.069(5) -0.005(5) 0.000(5) 0.004(5)
C5_1 0.053(5) 0.082(6) 0.085(6) -0.010(5) -0.015(4) -0.001(5)
C6_1 0.029(4) 0.067(5) 0.097(5) -0.010(4) -0.033(4) 0.004(4)
C7_1 0.079(5) 0.077(6) 0.091(5) 0.006(5) -0.044(5) 0.011(5)
C8_1 0.098(5) 0.086(7) 0.097(6) 0.015(6) -0.050(5) -0.008(5)
C9_1 0.091(6) 0.076(5) 0.104(6) 0.040(5) -0.031(5) -0.006(5)
C10_1 0.095(6) 0.067(6) 0.093(6) 0.007(5) -0.032(5) -0.007(5)
O1_1 0.105(6) 0.071(5) 0.087(5) 0.003(4) -0.034(4) -0.009(5)
O2_1 0.071(4) 0.086(5) 0.085(4) -0.007(4) -0.030(4) -0.012(4)
O3_1 0.065(5) 0.068(5) 0.091(5) -0.013(4) -0.021(4) 0.010(4)
O4_1 0.061(4) 0.065(4) 0.088(4) -0.006(4) -0.029(3) 0.014(4)
O5_1 0.076(5) 0.090(5) 0.094(6) 0.018(5) -0.028(4) -0.013(4)
C1_2 0.104(5) 0.116(5) 0.069(4) 0.003(3) -0.045(3) -0.004(4)
C2_2 0.206(8) 0.153(6) 0.108(6) -0.014(5) -0.058(6) 0.012(6)
C3_2 0.159(7) 0.083(4) 0.148(6) -0.044(4) -0.003(6) -0.045(4)
C4_2 0.136(6) 0.053(4) 0.168(5) -0.003(4) -0.071(5) -0.022(4)
C5_2 0.148(7) 0.130(6) 0.196(7) 0.012(6) -0.006(6) -0.060(5)
C6_2 0.089(5) 0.129(5) 0.112(5) 0.004(5) -0.007(4) -0.044(4)
C7_2 0.060(4) 0.141(5) 0.113(5) 0.000(5) -0.026(4) 0.011(3)
C8_2 0.081(4) 0.108(5) 0.116(5) -0.028(4) -0.013(4) 0.030(4)
C9_2 0.106(6) 0.094(5) 0.134(5) 0.020(4) -0.049(4) 0.032(4)
C10_2 0.158(6) 0.103(4) 0.121(5) 0.014(4) -0.068(4) 0.028(5)
O1_2 0.215(5) 0.112(4) 0.127(4) -0.018(3) -0.110(4) 0.055(4)
O2_2 0.088(3) 0.081(3) 0.094(3) -0.025(2) -0.037(2) -0.010(2)
O3_2 0.086(3) 0.070(3) 0.110(3) 0.003(2) -0.038(2) -0.031(2)
O4_2 0.058(3) 0.111(3) 0.088(3) -0.006(3) -0.022(2) -0.008(2)
O5_2 0.074(3) 0.080(3) 0.107(3) -0.002(2) -0.033(2) 0.030(2)
C1_3 0.114(6) 0.140(8) 0.136(8) 0.041(7) -0.034(6) 0.021(6)
C2_3 0.085(5) 0.141(7) 0.124(6) 0.019(6) -0.058(5) 0.027(5)
C3_3 0.047(6) 0.129(7) 0.132(6) -0.023(6) -0.016(5) 0.008(5)
C4_3 0.065(5) 0.127(7) 0.126(6) -0.021(6) -0.002(5) 0.006(5)
C5_3 0.118(6) 0.130(8) 0.103(6) -0.013(7) -0.018(5) -0.001(6)
C6_3 0.122(6) 0.134(8) 0.095(6) -0.025(6) -0.040(5) 0.007(6)
C7_3 0.097(6) 0.090(7) 0.116(6) -0.019(5) -0.060(5) 0.004(5)
C8_3 0.138(7) 0.086(6) 0.131(6) -0.008(5) -0.049(6) -0.018(5)
C9_3 0.140(8) 0.062(5) 0.115(6) 0.014(5) -0.024(6) -0.037(6)
C10_3 0.137(7) 0.104(7) 0.105(7) 0.027(6) -0.026(7) -0.030(6)
O1_3 0.093(4) 0.095(4) 0.110(5) 0.033(4) -0.045(4) -0.010(3)
O2_3 0.065(4) 0.141(6) 0.121(5) 0.030(4) -0.032(4) 0.014(4)
O3_3 0.079(4) 0.106(5) 0.083(4) 0.001(4) -0.013(3) 0.009(3)
O4_3 0.093(4) 0.091(4) 0.105(4) -0.029(3) -0.046(3) 0.007(3)
O5_3 0.121(5) 0.080(4) 0.127(5) 0.027(3) -0.062(4) -0.044(4)
C1_4 0.064(5) 0.216(8) 0.164(7) -0.090(6) -0.023(4) 0.000(5)
C2_4 0.089(6) 0.252(9) 0.128(7) -0.064(6) -0.021(5) -0.046(6)
C3_4 0.120(7) 0.213(7) 0.123(6) 0.053(5) -0.047(5) -0.096(6)
C4_4 0.159(7) 0.125(6) 0.162(6) 0.059(5) -0.093(6) -0.042(5)
C5_4 0.107(6) 0.096(5) 0.177(6) -0.040(4) -0.057(5) -0.027(5)
C6_4 0.068(4) 0.154(6) 0.107(5) -0.050(4) -0.017(4) -0.023(4)
C7_4 0.102(6) 0.194(7) 0.117(6) -0.011(5) -0.031(5) -0.024(5)
C8_4 0.105(6) 0.169(7) 0.116(6) 0.014(5) -0.056(5) -0.006(5)
C9_4 0.142(7) 0.115(6) 0.205(7) -0.020(5) -0.117(5) 0.024(5)
C10_4 0.097(5) 0.122(6) 0.211(7) -0.058(5) -0.079(5) 0.055(5)
O1_4 0.064(4) 0.167(6) 0.182(6) -0.081(4) -0.046(4) 0.015(4)
O2_4 0.102(5) 0.235(7) 0.113(4) -0.011(5) -0.042(4) -0.076(4)
O3_4 0.109(4) 0.067(3) 0.116(3) 0.015(2) -0.061(3) -0.021(3)
O4_4 0.062(3) 0.150(5) 0.099(4) -0.021(3) -0.023(3) -0.025(3)
O5_4 0.110(4) 0.104(4) 0.158(5) 0.019(4) -0.080(4) -0.006(3)
C1_5 0.101(7) 0.081(7) 0.101(6) -0.004(6) -0.031(6) 0.003(6)
C2_5 0.082(7) 0.067(6) 0.094(6) -0.007(6) -0.034(6) 0.006(6)
C3_5 0.081(6) 0.080(8) 0.084(7) -0.008(7) -0.039(6) -0.002(7)
C4_5 0.087(6) 0.090(7) 0.079(7) -0.002(7) -0.031(6) -0.002(7)
C5_5 0.068(6) 0.081(7) 0.077(6) -0.002(6) -0.002(5) -0.009(6)
C6_5 0.067(6) 0.083(7) 0.090(5) 0.000(6) -0.007(5) 0.009(6)
C7_5 0.048(6) 0.069(6) 0.093(6) -0.002(6) -0.044(5) 0.005(6)
C8_5 0.069(6) 0.072(7) 0.087(6) 0.002(6) -0.050(6) 0.008(6)
C9_5 0.092(6) 0.071(6) 0.099(7) 0.021(6) -0.044(6) -0.005(6)
C10_5 0.092(6) 0.087(7) 0.108(6) 0.033(6) -0.038(6) -0.002(6)
O1_5 0.101(6) 0.087(6) 0.103(6) 0.000(6) -0.047(5) 0.012(6)
O2_5 0.082(6) 0.072(5) 0.084(5) -0.006(5) -0.037(5) -0.004(5)
O3_5 0.074(5) 0.086(6) 0.074(6) -0.015(5) -0.015(5) -0.005(5)
O4_5 0.058(5) 0.079(6) 0.085(5) 0.007(5) -0.024(5) 0.018(5)
O5_5 0.068(5) 0.066(5) 0.100(6) 0.017(5) -0.042(5) 0.003(5)
C1_6 0.081(6) 0.143(8) 0.124(7) -0.032(6) 0.001(5) -0.001(7)
C2_6 0.102(6) 0.105(7) 0.097(6) -0.018(6) -0.011(5) 0.011(6)
C3_6 0.091(5) 0.096(6) 0.097(6) -0.020(5) -0.052(5) 0.001(5)
C4_6 0.100(6) 0.052(6) 0.126(6) -0.019(5) -0.056(5) -0.001(5)
C5_6 0.086(6) 0.067(5) 0.138(7) -0.001(5) -0.052(5) -0.024(5)
C6_6 0.110(7) 0.064(6) 0.131(7) 0.016(5) -0.043(5) -0.021(5)
C7_6 0.126(7) 0.108(7) 0.115(7) 0.045(6) -0.046(6) -0.005(5)
C8_6 0.110(7) 0.113(7) 0.110(7) 0.012(6) -0.044(5) 0.018(6)
C9_6 0.069(6) 0.130(8) 0.153(8) -0.009(6) -0.039(6) 0.017(6)
C10_6 0.020(5) 0.130(7) 0.151(7) -0.022(6) -0.024(5) -0.014(5)
O1_6 0.074(5) 0.135(6) 0.127(6) -0.029(5) -0.019(4) -0.001(5)
O2_6 0.103(5) 0.100(5) 0.113(6) -0.018(5) -0.056(4) 0.004(4)
O3_6 0.089(4) 0.088(5) 0.103(5) -0.006(4) -0.051(4) 0.000(4)
O4_6 0.137(6) 0.085(5) 0.102(5) 0.030(4) -0.053(4) -0.032(4)
O5_6 0.084(5) 0.140(6) 0.138(6) 0.022(5) -0.034(4) 0.025(5)
C1_7 0.096(8) 0.182(10) 0.194(9) -0.061(8) -0.047(8) 0.031(8)
C2_7 0.092(9) 0.204(9) 0.167(9) -0.069(9) -0.017(8) -0.003(8)
C3_7 0.092(8) 0.210(9) 0.131(9) -0.010(8) -0.016(8) -0.059(8)
C4_7 0.139(9) 0.183(9) 0.128(7) 0.026(8) -0.024(8) -0.040(8)
C5_7 0.120(8) 0.095(8) 0.150(7) 0.001(7) -0.063(7) -0.018(7)
C6_7 0.102(8) 0.108(8) 0.149(7) -0.020(7) -0.063(7) 0.011(7)
C7_7 0.110(9) 0.171(8) 0.126(9) -0.012(7) -0.030(8) -0.026(8)
C8_7 0.108(9) 0.184(9) 0.110(8) -0.012(7) -0.040(8) -0.025(8)
C9_7 0.129(8) 0.145(9) 0.162(9) 0.001(8) -0.084(8) 0.011(8)
C10_7 0.123(9) 0.128(9) 0.190(9) -0.008(7) -0.094(8) 0.030(8)
O1_7 0.097(8) 0.135(8) 0.174(8) -0.026(7) -0.066(7) 0.028(7)
O2_7 0.091(8) 0.198(9) 0.150(9) -0.045(8) -0.007(8) -0.026(7)
O3_7 0.149 0.144 0.163 -0.015 -0.056 -0.014
O4_7 0.120(8) 0.150(9) 0.133(8) -0.017(7) -0.021(7) -0.009(7)
O5_7 0.101(7) 0.175(8) 0.113(7) -0.022(7) -0.054(6) 0.002(7)
C1_8 0.105(8) 0.112(7) 0.062(7) -0.046(7) -0.042(7) 0.000(7)
C2_8 0.134(9) 0.108(8) 0.126(8) -0.023(8) -0.041(8) -0.003(8)
C3_8 0.121(8) 0.057(8) 0.135(8) 0.010(7) -0.063(7) -0.040(7)
C4_8 0.057(6) 0.061(6) 0.102(7) 0.046(5) -0.067(5) -0.030(5)
C5_8 0.084(8) 0.130(8) 0.111(9) -0.001(8) -0.032(8) -0.024(7)
C6_8 0.081(8) 0.131(8) 0.112(8) -0.011(7) -0.022(7) -0.009(8)
C7_8 0.094(8) 0.103(8) 0.122(7) -0.016(7) -0.042(7) 0.020(7)
C8_8 0.114(9) 0.102(8) 0.122(7) -0.003(6) -0.050(7) 0.036(8)
C9_8 0.167(9) 0.126(9) 0.127(6) 0.001(8) -0.054(8) 0.015(8)
C10_8 0.158(8) 0.118(7) 0.123(9) 0.013(8) -0.071(8) 0.006(7)
O1_8 0.157(8) 0.110(6) 0.098(7) -0.031(7) -0.050(7) -0.013(6)
O2_8 0.122(7) 0.106(8) 0.138(7) 0.003(7) -0.044(6) -0.026(7)
O3_8 0.103(7) 0.105(7) 0.135(7) -0.002(6) -0.042(6) -0.033(6)
O4_8 0.082(7) 0.117(7) 0.117(7) -0.005(6) -0.031(6) 0.006(6)
O5_8 0.144 0.119 0.133 -0.013 -0.054 0.028
C1_9 0.129(5) 0.115(5) 0.097(4) -0.013(4) -0.051(4) 0.020(4)
O1_9 0.131(3) 0.100(3) 0.070(2) 0.017(2) -0.024(2) 0.008(2)
C2_9 0.125(5) 0.112(4) 0.067(3) 0.022(3) -0.022(3) -0.015(4)
O2_9 0.101(3) 0.085(2) 0.102(3) 0.003(2) -0.035(2) -0.019(2)
C3_9 0.120(5) 0.083(4) 0.074(3) 0.020(3) -0.028(3) -0.021(3)
C4_9 0.139(6) 0.092(4) 0.123(5) -0.003(4) -0.045(4) 0.010(4)
C1_10 0.364(18) 0.128(8) 0.360(18) -0.055(10) -0.113(14) -0.057(10)
O1_10 0.310(11) 0.197(8) 0.276(9) -0.010(8) -0.093(8) -0.013(8)
C2_10 0.176(8) 0.168(9) 0.227(9) 0.002(8) -0.035(7) 0.080(7)
O2_10 0.391(13) 0.209(8) 0.333(10) -0.086(8) -0.167(10) 0.063(8)
C3_10 0.203(10) 0.216(10) 0.253(10) -0.039(9) -0.098(9) 0.047(8)
C4_10 0.60(3) 0.139(9) 0.356(18) -0.123(11) -0.205(17) 0.108(13)
C1_11 0.077(5) 0.096(7) 0.113(6) 0.006(6) -0.034(5) 0.000(5)
C2_11 0.101(6) 0.062(5) 0.111(6) -0.002(5) -0.037(5) -0.035(5)
C3_11 0.069(5) 0.061(5) 0.090(5) -0.009(4) -0.045(5) 0.006(4)
C4_11 0.074(5) 0.074(6) 0.092(5) -0.004(5) -0.044(5) 0.002(4)
C5_11 0.078(5) 0.080(6) 0.060(5) -0.008(5) -0.019(4) -0.002(5)
C6_11 0.074(5) 0.110(7) 0.077(5) -0.002(5) -0.010(5) 0.000(5)
C7_11 0.061(5) 0.067(5) 0.095(5) 0.002(5) -0.010(4) -0.003(4)
C8_11 0.057(5) 0.072(5) 0.100(5) -0.005(5) -0.036(4) 0.004(4)
C9_11 0.083(5) 0.078(6) 0.084(5) 0.009(5) -0.050(5) -0.002(5)
C10_11 0.087(5) 0.063(5) 0.102(6) 0.019(5) -0.056(5) 0.000(4)
O1_11 0.072(4) 0.092(6) 0.135(6) 0.040(5) -0.045(4) -0.018(4)
O2_11 0.108(5) 0.063(4) 0.084(4) -0.007(4) -0.045(4) -0.007(4)
O3_11 0.073(4) 0.081(4) 0.083(4) -0.016(4) -0.033(3) 0.008(3)
O4_11 0.042(4) 0.072(5) 0.080(4) -0.024(4) -0.006(3) 0.007(3)
O5_11 0.064(4) 0.072(4) 0.079(4) -0.003(3) -0.034(3) 0.004(3)

loop_
_atom_type_symbol
_atom_type_description
_atom_type_scat_dispersion_real
_atom_type_scat_dispersion_imag
_atom_type_scat_source
C C 0.0033 0.0016 'International Tables Vol C Tables 4.2.6.8 and 6.1.1.4'
H H 0.0000 0.0000 'International Tables Vol C Tables 4.2.6.8 and 6.1.1.4'
K K 0.2009 0.2494 'International Tables Vol C Tables 4.2.6.8 and 6.1.1.4'
O O 0.0106 0.0060 'International Tables Vol C Tables 4.2.6.8 and 6.1.1.4'

loop_
_geom_angle_atom_site_label_1
_geom_angle_atom_site_label_2
_geom_angle_atom_site_label_3
_geom_angle
_geom_angle_site_symmetry_1
_geom_angle_site_symmetry_3
_geom_angle_publ_flag
O1 C1 C2 121.3(3) . . ?
O1 C1 C6 121.2(3) . . ?
C2 C1 C6 117.3(3) . . ?
O1 C1 K1 45.76(15) . . ?
C2 C1 K1 76.85(17) . . ?
C6 C1 K1 164.1(2) . . ?
O2 C2 C1 120.3(3) . . ?
O2 C2 C3 120.1(3) . . ?
C1 C2 C3 119.4(3) . . ?
O2 C2 K1 42.57(16) . . ?
C1 C2 K1 78.94(17) . . ?
C3 C2 K1 160.9(2) . . ?
C4 C3 C16 119.5(3) . . ?
C4 C3 C2 121.6(3) . . ?
C16 C3 C2 118.9(3) . . ?
C3 C4 C13 117.8(3) . . ?
C3 C4 C5 120.0(3) . . ?
C13 C4 C5 122.2(3) . . ?
C6 C5 C10 117.6(3) . . ?
C6 C5 C4 120.8(3) . . ?
C10 C5 C4 121.6(3) . . ?
C7 C6 C5 119.9(3) . . ?
C7 C6 C1 119.1(3) . . ?
C5 C6 C1 120.9(3) . . ?
C6 C7 C8 122.1(4) . . ?
C6 C7 HW7 119.0 . . ?
C8 C7 HW7 119.0 . . ?
C9 C8 C7 116.4(4) . . ?
C9 C8 C17 122.0(4) . . ?
C7 C8 C17 121.4(4) . . ?
C10 C9 C8 123.1(4) . . ?
C10 C9 H9 118.5 . . ?
C8 C9 H9 118.5 . . ?
C9 C10 C5 120.8(4) . . ?
C9 C10 C11 120.4(4) . . ?
C5 C10 C11 118.8(4) . . ?
O3 C11 C10 121.7(5) . . ?
O3 C11 C12 119.1(4) . . ?
C10 C11 C12 119.3(3) . . ?
O4 C12 C13 123.1(5) . . ?
O4 C12 C11 118.1(4) . . ?
C13 C12 C11 118.8(3) . . ?
C14 C13 C4 120.0(4) . . ?
C14 C13 C12 120.8(4) . . ?
C4 C13 C12 119.1(4) . . ?
C13 C14 C15 123.1(4) . . ?
C13 C14 H14 118.5 . . ?
C15 C14 H14 118.5 . . ?
C16 C15 C14 116.2(4) . . ?
C16 C15 C21 121.8(4) . . ?
C14 C15 C21 121.9(4) . . ?
C15 C16 C3 123.4(4) . . ?
C15 C16 H16 118.3 . . ?
C3 C16 H16 118.3 . . ?
C18 C17 C19 112.8(6) . . ?
C18 C17 C8 112.4(4) . . ?
C19 C17 C8 109.0(4) . . ?
C18 C17 C132 105.2(5) . . ?
C19 C17 C132 107.7(5) . . ?
C8 C17 C132 109.4(5) . . ?
C17 C18 H18A 109.5 . . ?
C17 C18 H18B 109.5 . . ?
H18A C18 H18B 109.5 . . ?
C17 C18 H18C 109.5 . . ?
H18A C18 H18C 109.5 . . ?
H18B C18 H18C 109.5 . . ?
C17 C19 H19A 109.5 . . ?
C17 C19 H19B 109.5 . . ?
H19A C19 H19B 109.5 . . ?
C17 C19 H19C 109.5 . . ?
H19A C19 H19C 109.5 . . ?
H19B C19 H19C 109.5 . . ?
C22 C21 C23 113.1(10) . . ?
C22 C21 C15 110.2(6) . . ?
C23A C21 C15 109.6(7) . . ?
C23 C21 C15 105.2(6) . . ?
C23A C21 C24A 109.2(10) . . ?
C15 C21 C24A 107.5(7) . . ?
C23A C21 C22A 105.3(9) . . ?
C15 C21 C22A 113.9(6) . . ?
C24A C21 C22A 111.3(10) . . ?
C22 C21 C24 110.1(9) . . ?
C23 C21 C24 106.3(9) . . ?
C15 C21 C24 111.7(7) . . ?
C21 C22 H22A 109.5 . . ?
C21 C22 H22B 109.5 . . ?
H22A C22 H22B 109.5 . . ?
C21 C22 H22C 109.5 . . ?
H22A C22 H22C 109.5 . . ?
H22B C22 H22C 109.5 . . ?
C21 C23 H23A 109.5 . . ?
C21 C23 H23B 109.5 . . ?
H23A C23 H23B 109.5 . . ?
C21 C23 H23C 109.5 . . ?
H23A C23 H23C 109.5 . . ?
H23B C23 H23C 109.5 . . ?
C21 C24 H24A 109.5 . . ?
C21 C24 H24B 109.5 . . ?
H24A C24 H24B 109.5 . . ?
C21 C24 H24C 109.5 . . ?
H24A C24 H24C 109.5 . . ?
H24B C24 H24C 109.5 . . ?
C21 C22A H22D 109.5 . . ?
C21 C22A H22E 109.5 . . ?
H22D C22A H22E 109.5 . . ?
C21 C22A H22F 109.5 . . ?
H22D C22A H22F 109.5 . . ?
H22E C22A H22F 109.5 . . ?
C21 C23A H23D 109.5 . . ?
C21 C23A H23E 109.5 . . ?
H23D C23A H23E 109.5 . . ?
C21 C23A H23F 109.5 . . ?
H23D C23A H23F 109.5 . . ?
H23E C23A H23F 109.5 . . ?
C21 C24A H24D 109.5 . . ?
C21 C24A H24E 109.5 . . ?
H24D C24A H24E 109.5 . . ?
C21 C24A H24F 109.5 . . ?
H24D C24A H24F 109.5 . . ?
H24E C24A H24F 109.5 . . ?
O5 C26 C31 120.5(3) . . ?
O5 C26 C27 120.6(3) . . ?
C31 C26 C27 118.8(3) . . ?
O5 C26 K2 42.36(15) . . ?
C31 C26 K2 160.9(2) . . ?
C27 C26 K2 79.34(18) . . ?
O6 C27 C26 121.5(3) . . ?
O6 C27 C28 121.0(3) . . ?
C26 C27 C28 117.4(3) . . ?
O6 C27 K2 46.10(15) . . ?
C26 C27 K2 76.73(17) . . ?
C28 C27 K2 163.5(2) . . ?
C41 C28 C29 118.6(3) . . ?
C41 C28 C27 119.2(3) . . ?
C29 C28 C27 122.2(3) . . ?
C38 C29 C28 118.9(3) . . ?
C38 C29 C30 121.5(3) . . ?
C28 C29 C30 119.5(3) . . ?
C31 C30 C35 118.5(3) . . ?
C31 C30 C29 119.6(3) . . ?
C35 C30 C29 122.0(3) . . ?
C30 C31 C32 119.1(3) . . ?
C30 C31 C26 122.3(3) . . ?
C32 C31 C26 118.5(3) . . ?
C33 C32 C31 122.6(3) . . ?
C33 C32 H32 118.7 . . ?
C31 C32 H32 118.7 . . ?
C34 C33 C32 117.5(3) . . ?
C34 C33 C42 122.6(3) . . ?
C32 C33 C42 119.9(3) . . ?
C33 C34 C35 121.9(3) . . ?
C33 C34 H34 119.0 . . ?
C35 C34 H34 119.0 . . ?
C34 C35 C30 120.4(3) . . ?
C34 C35 C36 120.2(3) . . ?
C30 C35 C36 119.4(3) . . ?
O7 C36 C35 122.7(3) . . ?
O7 C36 C37 118.7(3) . . ?
C35 C36 C37 118.6(3) . . ?
O8 C37 C38 124.0(3) . . ?
O8 C37 C36 117.7(3) . . ?
C38 C37 C36 118.3(3) . . ?
C39 C38 C29 120.5(3) . . ?
C39 C38 C37 119.3(3) . . ?
C29 C38 C37 120.2(3) . . ?
C38 C39 C40 121.7(3) . . ?
C38 C39 H39 119.2 . . ?
C40 C39 H39 119.2 . . ?
C41 C40 C39 117.1(3) . . ?
C41 C40 C46 122.2(3) . . ?
C39 C40 C46 120.6(3) . . ?
C40 C41 C28 123.1(3) . . ?
C40 C41 H41 118.4 . . ?
C28 C41 H41 118.4 . . ?
C43 C42 C44 113.5(7) . . ?
C44A C42 C33 110.9(7) . . ?
C43 C42 C33 109.3(4) . . ?
C44 C42 C33 107.7(4) . . ?
C44A C42 C45A 109.3(11) . . ?
C33 C42 C45A 108.5(6) . . ?
C43 C42 C45 106.6(7) . . ?
C44 C42 C45 109.5(7) . . ?
C33 C42 C45 110.2(4) . . ?
C44A C42 C43A 109.5(11) . . ?
C33 C42 C43A 113.7(6) . . ?
C45A C42 C43A 104.7(11) . . ?
C42 C43 H43A 109.5 . . ?
C42 C43 H43B 109.5 . . ?
H43A C43 H43B 109.5 . . ?
C42 C43 H43C 109.5 . . ?
H43A C43 H43C 109.5 . . ?
H43B C43 H43C 109.5 . . ?
C42 C44 H44A 109.5 . . ?
C42 C44 H44B 109.5 . . ?
H44A C44 H44B 109.5 . . ?
C42 C44 H44C 109.5 . . ?
H44A C44 H44C 109.5 . . ?
H44B C44 H44C 109.5 . . ?
C42 C45 H45A 109.5 . . ?
C42 C45 H45B 109.5 . . ?
H45A C45 H45B 109.5 . . ?
C42 C45 H45C 109.5 . . ?
H45A C45 H45C 109.5 . . ?
H45B C45 H45C 109.5 . . ?
C42 C43A H43D 109.5 . . ?
C42 C43A H43E 109.5 . . ?
H43D C43A H43E 109.5 . . ?
C42 C43A H43F 109.5 . . ?
H43D C43A H43F 109.5 . . ?
H43E C43A H43F 109.5 . . ?
C42 C44A H44D 109.5 . . ?
C42 C44A H44E 109.5 . . ?
H44D C44A H44E 109.5 . . ?
C42 C44A H44F 109.5 . . ?
H44D C44A H44F 109.5 . . ?
H44E C44A H44F 109.5 . . ?
C42 C45A H45D 109.5 . . ?
C42 C45A H45E 109.5 . . ?
H45D C45A H45E 109.5 . . ?
C42 C45A H45F 109.5 . . ?
H45D C45A H45F 109.5 . . ?
H45E C45A H45F 109.5 . . ?
C48 C46 C49 107.6(4) . . ?
C48 C46 C47 108.8(4) . . ?
C49 C46 C47 109.2(4) . . ?
C48 C46 C40 112.1(3) . . ?
C49 C46 C40 111.5(3) . . ?
C47 C46 C40 107.5(3) . . ?
C46 C47 H47A 109.5 . . ?
C46 C47 H47B 109.5 . . ?
H47A C47 H47B 109.5 . . ?
C46 C47 H47C 109.5 . . ?
H47A C47 H47C 109.5 . . ?
H47B C47 H47C 109.5 . . ?
C46 C48 H48A 109.5 . . ?
C46 C48 H48B 109.5 . . ?
H48A C48 H48B 109.5 . . ?
C46 C48 H48C 109.5 . . ?
H48A C48 H48C 109.5 . . ?
H48B C48 H48C 109.5 . . ?
C46 C49 H49A 109.5 . . ?
C46 C49 H49B 109.5 . . ?
H49A C49 H49B 109.5 . . ?
C46 C49 H49C 109.5 . . ?
H49A C49 H49C 109.5 . . ?
H49B C49 H49C 109.5 . . ?
O9 C50 C51 121.3(3) . . ?
O9 C50 C55 120.9(3) . . ?
C51 C50 C55 117.8(3) . . ?
O9 C50 K1 46.13(15) . . ?
C51 C50 K1 77.11(17) . . ?
C55 C50 K1 162.1(2) . . ?
O10 C51 C52 120.6(3) . . ?
O10 C51 C50 120.7(3) . . ?
C52 C51 C50 118.5(3) . . ?
O10 C51 K1 44.07(15) . . ?
C52 C51 K1 161.4(2) . . ?
C50 C51 K1 78.45(17) . . ?
C65 C52 C53 119.1(3) . . ?
C65 C52 C51 118.8(3) . . ?
C53 C52 C51 122.1(3) . . ?
C62 C53 C52 118.4(3) . . ?
C62 C53 C54 122.4(3) . . ?
C52 C53 C54 119.2(3) . . ?
C55 C54 C59 118.6(3) . . ?
C55 C54 C53 120.4(3) . . ?
C59 C54 C53 121.0(3) . . ?
C54 C55 C56 119.0(3) . . ?
C54 C55 C50 121.7(3) . . ?
C56 C55 C50 119.3(3) . . ?
C57 C56 C55 123.1(3) . . ?
C57 C56 H56 118.4 . . ?
C55 C56 H56 118.4 . . ?
C56 C57 C58 117.2(3) . . ?
C56 C57 C66 122.5(3) . . ?
C58 C57 C66 120.3(3) . . ?
C59 C58 C57 121.9(3) . . ?
C59 C58 H58 119.1 . . ?
C57 C58 H58 119.1 . . ?
C58 C59 C54 120.1(3) . . ?
C58 C59 C60 119.9(3) . . ?
C54 C59 C60 120.1(3) . . ?
O11 C60 C59 123.1(3) . . ?
O11 C60 C61 118.7(3) . . ?
C59 C60 C61 118.2(3) . . ?
O12 C61 C62 123.5(3) . . ?
O12 C61 C60 117.9(3) . . ?
C62 C61 C60 118.6(3) . . ?
C63 C62 C53 120.7(3) . . ?
C63 C62 C61 119.9(3) . . ?
C53 C62 C61 119.3(3) . . ?
C64 C63 C62 121.2(3) . . ?
C64 C63 H63 119.4 . . ?
C62 C63 H63 119.4 . . ?
C65 C64 C63 117.7(3) . . ?
C65 C64 C70 119.0(3) . . ?
C63 C64 C70 123.3(3) . . ?
C64 C65 C52 122.8(3) . . ?
C64 C65 H65 118.6 . . ?
C52 C65 H65 118.6 . . ?
C69 C66 C67 113.0(8) . . ?
C69A C66 C68A 108.8(10) . . ?
C69A C66 C67A 109.5(10) . . ?
C68A C66 C67A 109.8(10) . . ?
C69 C66 C57 112.7(4) . . ?
C67 C66 C57 108.1(5) . . ?
C69A C66 C57 109.0(6) . . ?
C68A C66 C57 112.1(6) . . ?
C67A C66 C57 107.7(6) . . ?
C69 C66 C68 106.7(8) . . ?
C67 C66 C68 107.3(7) . . ?
C57 C66 C68 108.9(4) . . ?
C66 C67 H67A 109.5 . . ?
C66 C67 H67B 109.5 . . ?
H67A C67 H67B 109.5 . . ?
C66 C67 H67C 109.5 . . ?
H67A C67 H67C 109.5 . . ?
H67B C67 H67C 109.5 . . ?
C66 C68 H68A 109.5 . . ?
C66 C68 H68B 109.5 . . ?
H68A C68 H68B 109.5 . . ?
C66 C68 H68C 109.5 . . ?
H68A C68 H68C 109.5 . . ?
H68B C68 H68C 109.5 . . ?
C66 C69 H69A 109.5 . . ?
C66 C69 H69B 109.5 . . ?
H69A C69 H69B 109.5 . . ?
C66 C69 H69C 109.5 . . ?
H69A C69 H69C 109.5 . . ?
H69B C69 H69C 109.5 . . ?
C66 C67A H67D 109.5 . . ?
C66 C67A H67E 109.5 . . ?
H67D C67A H67E 109.5 . . ?
C66 C67A H67F 109.5 . . ?
H67D C67A H67F 109.5 . . ?
H67E C67A H67F 109.5 . . ?
C66 C68A H68D 109.5 . . ?
C66 C68A H68E 109.5 . . ?
H68D C68A H68E 109.5 . . ?
C66 C68A H68F 109.5 . . ?
H68D C68A H68F 109.5 . . ?
H68E C68A H68F 109.5 . . ?
C66 C69A H69D 109.5 . . ?
C66 C69A H69E 109.5 . . ?
H69D C69A H69E 109.5 . . ?
C66 C69A H69F 109.5 . . ?
H69D C69A H69F 109.5 . . ?
H69E C69A H69F 109.5 . . ?
C72 C70 C71 109.3(4) . . ?
C72 C70 C73 108.4(4) . . ?
C71 C70 C73 108.5(4) . . ?
C72 C70 C64 112.1(3) . . ?
C71 C70 C64 109.5(3) . . ?
C73 C70 C64 109.0(3) . . ?
C70 C71 H71A 109.5 . . ?
C70 C71 H71B 109.5 . . ?
H71A C71 H71B 109.5 . . ?
C70 C71 H71C 109.5 . . ?
H71A C71 H71C 109.5 . . ?
H71B C71 H71C 109.5 . . ?
C70 C72 H72A 109.5 . . ?
C70 C72 H72B 109.5 . . ?
H72A C72 H72B 109.5 . . ?
C70 C72 H72C 109.5 . . ?
H72A C72 H72C 109.5 . . ?
H72B C72 H72C 109.5 . . ?
C70 C73 H73A 109.5 . . ?
C70 C73 H73B 109.5 . . ?
H73A C73 H73B 109.5 . . ?
C70 C73 H73C 109.5 . . ?
H73A C73 H73C 109.5 . . ?
H73B C73 H73C 109.5 . . ?
O13 C74 C75 120.6(3) . . ?
O13 C74 C79 120.7(3) . . ?
C75 C74 C79 118.5(3) . . ?
O13 C74 K2 45.02(16) . . ?
C75 C74 K2 76.30(17) . . ?
C79 C74 K2 165.0(2) . . ?
O14 C75 C74 121.4(3) . . ?
O14 C75 C76 120.5(3) . . ?
C74 C75 C76 118.1(3) . . ?
O14 C75 K2 42.34(15) . . ?
C74 C75 K2 79.57(16) . . ?
C76 C75 K2 161.8(2) . . ?
C89 C76 C77 119.3(3) . . ?
C89 C76 C75 119.2(3) . . ?
C77 C76 C75 121.5(3) . . ?
C76 C77 C86 118.0(3) . . ?
C76 C77 C78 120.5(3) . . ?
C86 C77 C78 121.4(3) . . ?
C83 C78 C79 118.1(3) . . ?
C83 C78 C77 122.3(3) . . ?
C79 C78 C77 119.6(3) . . ?
C80 C79 C78 119.0(3) . . ?
C80 C79 C74 119.3(3) . . ?
C78 C79 C74 121.6(3) . . ?
C81 C80 C79 123.2(3) . . ?
C81 C80 H80 118.4 . . ?
C79 C80 H80 118.4 . . ?
C80 C81 C82 117.3(3) . . ?
C80 C81 C90 120.0(3) . . ?
C82 C81 C90 122.6(3) . . ?
C83 C82 C81 121.3(3) . . ?
C83 C82 H82 119.3 . . ?
C81 C82 H82 119.3 . . ?
C82 C83 C78 120.9(3) . . ?
C82 C83 C84 119.4(3) . . ?
C78 C83 C84 119.7(3) . . ?
O15 C84 C83 123.4(3) . . ?
O15 C84 C85 118.1(3) . . ?
C83 C84 C85 118.5(3) . . ?
O16 C85 C86 123.1(3) . . ?
O16 C85 C84 118.6(3) . . ?
C86 C85 C84 118.2(3) . . ?
C87 C86 C77 121.1(3) . . ?
C87 C86 C85 119.2(3) . . ?
C77 C86 C85 119.6(3) . . ?
C86 C87 C88 121.6(3) . . ?
C86 C87 H87 119.2 . . ?
C88 C87 H87 119.2 . . ?
C89 C88 C87 116.8(3) . . ?
C89 C88 C94 122.4(3) . . ?
C87 C88 C94 120.7(3) . . ?
C88 C89 C76 123.1(3) . . ?
C88 C89 H89 118.4 . . ?
C76 C89 H89 118.4 . . ?
C91 C90 C93 110.9(5) . . ?
C91 C90 C81 109.7(4) . . ?
C93 C90 C81 113.1(4) . . ?
C91 C90 C92 109.4(5) . . ?
C93 C90 C92 105.3(4) . . ?
C81 C90 C92 108.3(4) . . ?
C90 C91 H91A 109.5 . . ?
C90 C91 H91B 109.5 . . ?
H91A C91 H91B 109.5 . . ?
C90 C91 H91C 109.5 . . ?
H91A C91 H91C 109.5 . . ?
H91B C91 H91C 109.5 . . ?
C90 C92 H92A 109.5 . . ?
C90 C92 H92B 109.5 . . ?
H92A C92 H92B 109.5 . . ?
C90 C92 H92C 109.5 . . ?
H92A C92 H92C 109.5 . . ?
H92B C92 H92C 109.5 . . ?
C90 C93 H93A 109.5 . . ?
C90 C93 H93B 109.5 . . ?
H93A C93 H93B 109.5 . . ?
C90 C93 H93C 109.5 . . ?
H93A C93 H93C 109.5 . . ?
H93B C93 H93C 109.5 . . ?
C97 C94 C96 109.3(9) . . ?
C95A C94 C97A 110.6(9) . . ?
C95A C94 C88 113.4(6) . . ?
C97 C94 C88 113.1(5) . . ?
C96 C94 C88 107.9(5) . . ?
C97A C94 C88 109.3(5) . . ?
C95A C94 C96A 109.5(9) . . ?
C97A C94 C96A 106.5(9) . . ?
C88 C94 C96A 107.2(5) . . ?
C97 C94 C95 108.3(9) . . ?
C96 C94 C95 109.0(8) . . ?
C88 C94 C95 109.3(5) . . ?
C94 C95 H95A 109.5 . . ?
C94 C95 H95B 109.5 . . ?
H95A C95 H95B 109.5 . . ?
C94 C95 H95C 109.5 . . ?
H95A C95 H95C 109.5 . . ?
H95B C95 H95C 109.5 . . ?
C94 C96 H96A 109.5 . . ?
C94 C96 H96B 109.5 . . ?
H96A C96 H96B 109.5 . . ?
C94 C96 H96C 109.5 . . ?
H96A C96 H96C 109.5 . . ?
H96B C96 H96C 109.5 . . ?
C94 C97 H97A 109.5 . . ?
C94 C97 H97B 109.5 . . ?
H97A C97 H97B 109.5 . . ?
C94 C97 H97C 109.5 . . ?
H97A C97 H97C 109.5 . . ?
H97B C97 H97C 109.5 . . ?
C94 C95A H95D 109.5 . . ?
C94 C95A H95E 109.5 . . ?
H95D C95A H95E 109.5 . . ?
C94 C95A H95F 109.5 . . ?
H95D C95A H95F 109.5 . . ?
H95E C95A H95F 109.5 . . ?
C94 C96A H96D 109.5 . . ?
C94 C96A H96E 109.5 . . ?
H96D C96A H96E 109.5 . . ?
C94 C96A H96F 109.5 . . ?
H96D C96A H96F 109.5 . . ?
H96E C96A H96F 109.5 . . ?
C94 C97A H97D 109.5 . . ?
C94 C97A H97E 109.5 . . ?
H97D C97A H97E 109.5 . . ?
C94 C97A H97F 109.5 . . ?
H97D C97A H97F 109.5 . . ?
H97E C97A H97F 109.5 . . ?
C17 C132 H13A 109.5 . . ?
C17 C132 H13B 109.5 . . ?
H13A C132 H13B 109.5 . . ?
C17 C132 H13C 109.5 . . ?
H13A C132 H13C 109.5 . . ?
H13B C132 H13C 109.5 . . ?
O2 K1 O13 101.81(7) . . ?
O2 K1 O10 69.50(7) . . ?
O13 K1 O10 64.87(7) . . ?
O2 K1 O5 64.19(7) . . ?
O13 K1 O5 70.17(7) . . ?
O10 K1 O5 104.20(7) . . ?
O2 K1 O9 125.67(8) . . ?
O13 K1 O9 76.69(7) . . ?
O10 K1 O9 60.87(7) . . ?
O5 K1 O9 146.84(7) . . ?
O2 K1 O1 60.73(7) . . ?
O13 K1 O1 145.46(7) . . ?
O10 K1 O1 124.63(7) . . ?
O5 K1 O1 75.31(7) . . ?
O9 K1 O1 137.84(7) . . ?
O2 K1 C51 88.39(7) . . ?
O13 K1 C51 59.75(7) . . ?
O10 K1 C51 18.94(7) . . ?
O5 K1 C51 115.56(7) . . ?
O9 K1 C51 43.19(7) . . ?
O1 K1 C51 140.01(8) . . ?
O2 K1 C2 18.62(7) . . ?
O13 K1 C2 113.97(7) . . ?
O10 K1 C2 87.85(7) . . ?
O5 K1 C2 59.87(7) . . ?
O9 K1 C2 139.96(8) . . ?
O1 K1 C2 42.93(7) . . ?
C51 K1 C2 106.63(8) . . ?
O2 K1 C4_8 78.1(2) . . ?
O13 K1 C4_8 145.6(3) . . ?
O10 K1 C4_8 83.7(3) . . ?
O5 K1 C4_8 134.8(2) . . ?
O9 K1 C4_8 75.9(2) . . ?
O1 K1 C4_8 64.5(2) . . ?
C51 K1 C4_8 86.0(3) . . ?
C2 K1 C4_8 76.3(2) . . ?
O2 K1 C50 111.24(7) . . ?
O13 K1 C50 64.94(7) . . ?
O10 K1 C50 42.93(7) . . ?
O5 K1 C50 132.76(7) . . ?
O9 K1 C50 19.21(7) . . ?
O1 K1 C50 147.10(8) . . ?
C51 K1 C50 24.44(7) . . ?
C2 K1 C50 128.49(8) . . ?
C4_8 K1 C50 82.8(2) . . ?
O2 K1 C1 42.54(7) . . ?
O13 K1 C1 131.56(7) . . ?
O10 K1 C1 110.13(7) . . ?
O5 K1 C1 64.65(7) . . ?
O9 K1 C1 146.41(8) . . ?
O1 K1 C1 19.02(7) . . ?
C51 K1 C1 128.08(8) . . ?
C2 K1 C1 24.21(7) . . ?
C4_8 K1 C1 70.8(2) . . ?
C50 K1 C1 145.29(8) . . ?
O2 K1 K2 51.01(5) . . ?
O13 K1 K2 50.92(5) . . ?
O10 K1 K2 55.00(5) . . ?
O5 K1 K2 49.21(5) . . ?
O9 K1 K2 108.66(5) . . ?
O1 K1 K2 104.02(5) . . ?
C51 K1 K2 67.79(5) . . ?
C2 K1 K2 63.90(6) . . ?
C4_8 K1 K2 121.3(2) . . ?
C50 K1 K2 89.71(5) . . ?
C1 K1 K2 85.46(6) . . ?
O14 K2 O5 127.17(7) . . ?
O14 K2 O13 60.60(7) . . ?
O5 K2 O13 69.33(6) . . ?
O14 K2 O2 135.78(7) . . ?
O5 K2 O2 63.26(7) . . ?
O13 K2 O2 96.89(7) . . ?
O14 K2 O6 149.65(8) . . ?
O5 K2 O6 59.86(6) . . ?
O13 K2 O6 126.76(7) . . ?
O2 K2 O6 74.56(7) . . ?
O14 K2 O10 71.57(7) . . ?
O5 K2 O10 98.13(7) . . ?
O13 K2 O10 60.19(7) . . ?
O2 K2 O10 64.24(6) . . ?
O6 K2 O10 138.77(7) . . ?
O14 K2 O1_9 73.15(9) . . ?
O5 K2 O1_9 119.25(9) . . ?
O13 K2 O1_9 116.55(9) . . ?
O2 K2 O1_9 145.51(9) . . ?
O6 K2 O1_9 78.48(8) . . ?
O10 K2 O1_9 139.35(9) . . ?
O14 K2 C5_6 74.1(2) . . ?
O5 K2 C5_6 66.1(2) . . ?
O13 K2 C5_6 58.69(16) . . ?
O2 K2 C5_6 128.9(2) . . ?
O6 K2 C5_6 85.90(18) . . ?
O10 K2 C5_6 118.53(16) . . ?
O1_9 K2 C5_6 69.01(19) . . ?
O14 K2 C75 18.36(7) . . ?
O5 K2 C75 111.02(7) . . ?
O13 K2 C75 42.63(7) . . ?
O2 K2 C75 124.11(7) . . ?
O6 K2 C75 155.22(8) . . ?
O10 K2 C75 61.89(6) . . ?
O1_9 K2 C75 88.47(9) . . ?
C5_6 K2 C75 69.68(18) . . ?
O14 K2 C26 143.85(8) . . ?
O5 K2 C26 18.31(6) . . ?
O13 K2 C26 87.63(7) . . ?
O2 K2 C26 59.13(7) . . ?
O6 K2 C26 42.33(7) . . ?
O10 K2 C26 108.97(7) . . ?
O1_9 K2 C26 111.37(9) . . ?
C5_6 K2 C26 74.6(2) . . ?
C75 K2 C26 128.94(8) . . ?
O14 K2 C74 42.36(7) . . ?
O5 K2 C74 87.89(7) . . ?
O13 K2 C74 18.68(7) . . ?
O2 K2 C74 108.18(7) . . ?
O6 K2 C74 143.18(8) . . ?
O10 K2 C74 56.68(7) . . ?
O1_9 K2 C74 106.30(9) . . ?
C5_6 K2 C74 63.45(16) . . ?
C75 K2 C74 24.13(7) . . ?
C26 K2 C74 106.16(7) . . ?
O14 K2 K1 101.43(5) . . ?
O5 K2 K1 50.08(5) . . ?
O13 K2 K1 48.62(5) . . ?
O2 K2 K1 48.37(5) . . ?
O6 K2 K1 102.28(5) . . ?
O10 K2 K1 48.06(5) . . ?
O1_9 K2 K1 162.06(8) . . ?
C5_6 K2 K1 93.09(17) . . ?
C75 K2 K1 83.84(5) . . ?
C26 K2 K1 62.75(5) . . ?
C74 K2 K1 62.30(5) . . ?
O4_8 K3 O3_8 66.2(4) . . ?
O4_8 K3 O5_7 90.4(4) . . ?
O3_8 K3 O5_7 73.2(4) . . ?
O4_8 K3 O1_7 148.2(4) . . ?
O3_8 K3 O1_7 96.6(5) . . ?
O5_7 K3 O1_7 58.3(4) . . ?
O2_4 K3 O5_2 102.4(2) . . ?
O2_4 K3 O3_2 130.0(2) . . ?
O5_2 K3 O3_2 112.59(14) . . ?
O4_8 K3 O2_8 118.1(4) . . ?
O3_8 K3 O2_8 61.7(3) . . ?
O5_7 K3 O2_8 103.9(4) . . ?
O1_7 K3 O2_8 69.6(5) . . ?
O2_4 K3 O2_2 74.61(17) . . ?
O5_2 K3 O2_2 112.47(14) . . ?
O3_2 K3 O2_2 59.66(13) . . ?
O2_4 K3 O1_4 62.9(2) . . ?
O5_2 K3 O1_4 160.32(18) . . ?
O3_2 K3 O1_4 87.07(18) . . ?
O2_2 K3 O1_4 77.58(16) . . ?
O4_8 K3 O2_7 146.8(4) . . ?
O3_8 K3 O2_7 146.2(4) . . ?
O5_7 K3 O2_7 104.8(5) . . ?
O1_7 K3 O2_7 57.8(4) . . ?
O2_8 K3 O2_7 87.2(5) . . ?
O2_4 K3 O1_2 76.1(2) . . ?
O5_2 K3 O1_2 56.26(14) . . ?
O3_2 K3 O1_2 94.39(17) . . ?
O2_2 K3 O1_2 57.90(14) . . ?
O1_4 K3 O1_2 125.93(19) . . ?
O4_1 K4 O5_3 85.6(2) . . ?
O4_1 K4 O3_1 59.7(3) . . ?
O5_3 K4 O3_1 72.8(3) . . ?
O5_5 K4 O1_6 103.6(3) . . ?
O5_5 K4 O5_6 163.5(3) . . ?
O1_6 K4 O5_6 60.0(2) . . ?
O4_1 K4 O4_3 68.9(2) . . ?
O5_3 K4 O4_3 62.4(2) . . ?
O3_1 K4 O4_3 112.6(3) . . ?
O5_5 K4 O4_5 62.2(3) . . ?
O1_6 K4 O4_5 165.0(3) . . ?
O5_6 K4 O4_5 134.4(2) . . ?
O3_11 K4 O1_11 105.7(3) . . ?
O5_5 K4 O3_5 112.9(4) . . ?
O1_6 K4 O3_5 135.7(3) . . ?
O5_6 K4 O3_5 81.3(3) . . ?
O4_5 K4 O3_5 58.8(3) . . ?
O4_1 K4 O1_3 128.6(2) . . ?
O5_3 K4 O1_3 58.76(19) . . ?
O3_1 K4 O1_3 74.1(3) . . ?
O4_3 K4 O1_3 114.8(2) . . ?
C1 O1 K1 115.22(19) . . ?
C2 O2 K1 118.8(2) . . ?
C2 O2 K2 128.5(2) . . ?
K1 O2 K2 80.62(7) . . ?
C26 O5 K2 119.3(2) . . ?
C26 O5 K1 128.28(19) . . ?
K2 O5 K1 80.72(7) . . ?
C27 O6 K2 115.20(18) . . ?
C50 O9 K1 114.67(19) . . ?
C51 O10 K1 117.0(2) . . ?
C51 O10 K2 129.8(2) . . ?
K1 O10 K2 76.94(6) . . ?
C74 O13 K1 131.8(2) . . ?
C74 O13 K2 116.3(2) . . ?
K1 O13 K2 80.45(6) . . ?
C75 O14 K2 119.30(19) . . ?
O1_1 C1_1 C2_1 106.3(10) . . ?
O1_1 C1_1 H1A_1 110.5 . . ?
C2_1 C1_1 H1A_1 110.5 . . ?
O1_1 C1_1 H1AB_1 110.5 . . ?
C2_1 C1_1 H1AB_1 110.5 . . ?
H1A_1 C1_1 H1AB_1 108.7 . . ?
O2_1 C2_1 C1_1 106.8(10) . . ?
O2_1 C2_1 H2A_1 110.4 . . ?
C1_1 C2_1 H2A_1 110.4 . . ?
O2_1 C2_1 H2AB_1 110.4 . . ?
C1_1 C2_1 H2AB_1 110.4 . . ?
H2A_1 C2_1 H2AB_1 108.6 . . ?
O2_1 C3_1 C4_1 123.5(12) . . ?
O2_1 C3_1 H3A_1 106.5 . . ?
C4_1 C3_1 H3A_1 106.5 . . ?
O2_1 C3_1 H3AB_1 106.5 . . ?
C4_1 C3_1 H3AB_1 106.5 . . ?
H3A_1 C3_1 H3AB_1 106.5 . . ?
O3_1 C4_1 C3_1 110.5(11) . . ?
O3_1 C4_1 H4A_1 109.5 . . ?
C3_1 C4_1 H4A_1 109.5 . . ?
O3_1 C4_1 H4AB_1 109.5 . . ?
C3_1 C4_1 H4AB_1 109.5 . . ?
H4A_1 C4_1 H4AB_1 108.1 . . ?
O3_1 C5_1 C6_1 103.5(10) . . ?
O3_1 C5_1 H5A_1 111.1 . . ?
C6_1 C5_1 H5A_1 111.1 . . ?
O3_1 C5_1 H5AB_1 111.1 . . ?
C6_1 C5_1 H5AB_1 111.1 . . ?
H5A_1 C5_1 H5AB_1 109.0 . . ?
O4_1 C6_1 C5_1 106.6(10) . . ?
O4_1 C6_1 H6A_1 110.4 . . ?
C5_1 C6_1 H6A_1 110.4 . . ?
O4_1 C6_1 H6AB_1 110.4 . . ?
C5_1 C6_1 H6AB_1 110.4 . . ?
H6A_1 C6_1 H6AB_1 108.6 . . ?
O4_1 C7_1 C8_1 125.3(12) . . ?
O4_1 C7_1 K4 44.0(6) . . ?
C8_1 C7_1 K4 82.5(8) . . ?
O4_1 C7_1 H7A_1 106.0 . . ?
C8_1 C7_1 H7A_1 106.0 . . ?
K4 C7_1 H7A_1 134.6 . . ?
O4_1 C7_1 H7AB_1 106.0 . . ?
C8_1 C7_1 H7AB_1 106.0 . . ?
K4 C7_1 H7AB_1 114.1 . . ?
H7A_1 C7_1 H7AB_1 106.3 . . ?
O5_1 C8_1 C7_1 118.5(12) . . ?
O5_1 C8_1 H8A_1 107.7 . . ?
C7_1 C8_1 H8A_1 107.7 . . ?
O5_1 C8_1 H8AB_1 107.7 . . ?
C7_1 C8_1 H8AB_1 107.7 . . ?
H8A_1 C8_1 H8AB_1 107.1 . . ?
O5_1 C9_1 C10_1 103.7(10) . . ?
O5_1 C9_1 H9A_1 111.0 . . ?
C10_1 C9_1 H9A_1 111.0 . . ?
O5_1 C9_1 H9AB_1 111.0 . . ?
C10_1 C9_1 H9AB_1 111.0 . . ?
H9A_1 C9_1 H9AB_1 109.0 . . ?
O1_1 C10_1 C9_1 98.7(10) . . ?
O1_1 C10_1 H10A_1 112.0 . . ?
C9_1 C10_1 H10A_1 112.0 . . ?
O1_1 C10_1 H10B_1 112.0 . . ?
C9_1 C10_1 H10B_1 112.0 . . ?
H10A_1 C10_1 H10B_1 109.7 . . ?
C1_1 O1_1 C10_1 115.1(12) . . ?
C1_1 O1_1 K4 130.1(8) . . ?
C10_1 O1_1 K4 112.5(9) . . ?
C2_1 O2_1 C3_1 122.4(9) . . ?
C2_1 O2_1 K4 109.9(7) . . ?
C3_1 O2_1 K4 101.2(8) . . ?
C4_1 O3_1 C5_1 121.9(11) . . ?
C4_1 O3_1 K4 119.2(8) . . ?
C5_1 O3_1 K4 118.6(7) . . ?
C7_1 O4_1 C6_1 112.1(11) . . ?
C7_1 O4_1 K4 114.7(8) . . ?
C6_1 O4_1 K4 113.9(7) . . ?
C8_1 O5_1 C9_1 98.8(10) . . ?
C8_1 O5_1 K4 114.3(7) . . ?
C9_1 O5_1 K4 113.5(8) . . ?
O1_2 C1_2 C2_2 119.8(6) . . ?
O1_2 C1_2 H1A_2 107.4 . . ?
C2_2 C1_2 H1A_2 107.4 . . ?
O1_2 C1_2 H1B_2 107.4 . . ?
C2_2 C1_2 H1B_2 107.4 . . ?
H1A_2 C1_2 H1B_2 106.9 . . ?
O2_2 C2_2 C1_2 117.0(7) . . ?
O2_2 C2_2 H2A_2 108.1 . . ?
C1_2 C2_2 H2A_2 108.1 . . ?
O2_2 C2_2 H2AB_2 108.1 . . ?
C1_2 C2_2 H2AB_2 108.1 . . ?
H2A_2 C2_2 H2AB_2 107.3 . . ?
O2_2 C3_2 C4_2 119.3(7) . . ?
O2_2 C3_2 H3A_2 107.5 . . ?
C4_2 C3_2 H3A_2 107.5 . . ?
O2_2 C3_2 H3AB_2 107.5 . . ?
C4_2 C3_2 H3AB_2 107.5 . . ?
H3A_2 C3_2 H3AB_2 107.0 . . ?
O3_2 C4_2 C3_2 121.7(6) . . ?
O3_2 C4_2 H4A_2 106.9 . . ?
C3_2 C4_2 H4A_2 106.9 . . ?
O3_2 C4_2 H4B_2 106.9 . . ?
C3_2 C4_2 H4B_2 106.9 . . ?
H4A_2 C4_2 H4B_2 106.7 . . ?
O3_2 C5_2 C6_2 115.7(8) . . ?
O3_2 C5_2 H5A_2 108.4 . . ?
C6_2 C5_2 H5A_2 108.4 . . ?
O3_2 C5_2 H5AB_2 108.4 . . ?
C6_2 C5_2 H5AB_2 108.4 . . ?
H5A_2 C5_2 H5AB_2 107.4 . . ?
O4_2 C6_2 C5_2 115.0(7) . . ?
O4_2 C6_2 H6A_2 108.5 . . ?
C5_2 C6_2 H6A_2 108.5 . . ?
O4_2 C6_2 H6AB_2 108.5 . . ?
C5_2 C6_2 H6AB_2 108.5 . . ?
H6A_2 C6_2 H6AB_2 107.5 . . ?
O4_2 C7_2 C8_2 107.2(6) . . ?
O4_2 C7_2 H7A_2 110.3 . . ?
C8_2 C7_2 H7A_2 110.3 . . ?
O4_2 C7_2 H7AB_2 110.3 . . ?
C8_2 C7_2 H7AB_2 110.3 . . ?
H7A_2 C7_2 H7AB_2 108.5 . . ?
O5_2 C8_2 C7_2 115.1(6) . . ?
O5_2 C8_2 H8A_2 108.5 . . ?
C7_2 C8_2 H8A_2 108.5 . . ?
O5_2 C8_2 H8AB_2 108.5 . . ?
C7_2 C8_2 H8AB_2 108.5 . . ?
H8A_2 C8_2 H8AB_2 107.5 . . ?
O5_2 C9_2 C10_2 108.0(6) . . ?
O5_2 C9_2 H9A_2 110.1 . . ?
C10_2 C9_2 H9A_2 110.1 . . ?
O5_2 C9_2 H9AB_2 110.1 . . ?
C10_2 C9_2 H9AB_2 110.1 . . ?
H9A_2 C9_2 H9AB_2 108.4 . . ?
O1_2 C10_2 C9_2 102.0(6) . . ?
O1_2 C10_2 H10A_2 111.4 . . ?
C9_2 C10_2 H10A_2 111.4 . . ?
O1_2 C10_2 H10B_2 111.4 . . ?
C9_2 C10_2 H10B_2 111.4 . . ?
H10A_2 C10_2 H10B_2 109.2 . . ?
C1_2 O1_2 C10_2 117.1(6) . . ?
C1_2 O1_2 K3 118.2(4) . . ?
C10_2 O1_2 K3 113.8(4) . . ?
C2_2 O2_2 C3_2 111.5(7) . . ?
C2_2 O2_2 K3 120.3(5) . . ?
C3_2 O2_2 K3 118.9(4) . . ?
C4_2 O3_2 C5_2 122.6(7) . . ?
C4_2 O3_2 K3 119.4(4) . . ?
C5_2 O3_2 K3 115.4(5) . . ?
C6_2 O4_2 C7_2 108.5(6) . . ?
C6_2 O4_2 K3 115.4(4) . . ?
C7_2 O4_2 K3 116.3(4) . . ?
C8_2 O5_2 C9_2 107.3(5) . . ?
C8_2 O5_2 K3 110.9(4) . . ?
C9_2 O5_2 K3 119.9(4) . . ?
O1_3 C1_3 C2_3 104.9(9) . . ?
O1_3 C1_3 H1A_3 110.8 . . ?
C2_3 C1_3 H1A_3 110.8 . . ?
O1_3 C1_3 H1AB_3 110.8 . . ?
C2_3 C1_3 H1AB_3 110.8 . . ?
H1A_3 C1_3 H1AB_3 108.8 . . ?
O2_3 C2_3 C1_3 104.7(9) . . ?
O2_3 C2_3 H2A_3 110.8 . . ?
C1_3 C2_3 H2A_3 110.8 . . ?
O2_3 C2_3 H2AB_3 110.8 . . ?
C1_3 C2_3 H2AB_3 110.8 . . ?
H2A_3 C2_3 H2AB_3 108.9 . . ?
O2_3 C3_3 C4_3 112.0(10) . . ?
O2_3 C3_3 H3A_3 109.2 . . ?
C4_3 C3_3 H3A_3 109.2 . . ?
O2_3 C3_3 H3AB_3 109.2 . . ?
C4_3 C3_3 H3AB_3 109.2 . . ?
H3A_3 C3_3 H3AB_3 107.9 . . ?
O3_3 C4_3 C3_3 112.2(10) . . ?
O3_3 C4_3 H4A_3 109.2 . . ?
C3_3 C4_3 H4A_3 109.2 . . ?
O3_3 C4_3 H4AB_3 109.2 . . ?
C3_3 C4_3 H4AB_3 109.2 . . ?
H4A_3 C4_3 H4AB_3 107.9 . . ?
O3_3 C5_3 C6_3 117.1(10) . . ?
O3_3 C5_3 H5A_3 108.0 . . ?
C6_3 C5_3 H5A_3 108.0 . . ?
O3_3 C5_3 H5AB_3 108.0 . . ?
C6_3 C5_3 H5AB_3 108.0 . . ?
H5A_3 C5_3 H5AB_3 107.3 . . ?
O4_3 C6_3 C5_3 107.7(9) . . ?
O4_3 C6_3 H6A_3 110.2 . . ?
C5_3 C6_3 H6A_3 110.2 . . ?
O4_3 C6_3 H6AB_3 110.2 . . ?
C5_3 C6_3 H6AB_3 110.2 . . ?
H6A_3 C6_3 H6AB_3 108.5 . . ?
O4_3 C7_3 C8_3 115.3(9) . . ?
O4_3 C7_3 H7A_3 108.4 . . ?
C8_3 C7_3 H7A_3 108.4 . . ?
O4_3 C7_3 H7AB_3 108.4 . . ?
C8_3 C7_3 H7AB_3 108.4 . . ?
H7A_3 C7_3 H7AB_3 107.5 . . ?
O5_3 C8_3 C7_3 114.9(9) . . ?
O5_3 C8_3 H8A_3 108.6 . . ?
C7_3 C8_3 H8A_3 108.6 . . ?
O5_3 C8_3 H8AB_3 108.6 . . ?
C7_3 C8_3 H8AB_3 108.6 . . ?
H8A_3 C8_3 H8AB_3 107.5 . . ?
O5_3 C9_3 C10_3 110.8(9) . . ?
O5_3 C9_3 H9A_3 109.5 . . ?
C10_3 C9_3 H9A_3 109.5 . . ?
O5_3 C9_3 H9AB_3 109.5 . . ?
C10_3 C9_3 H9AB_3 109.5 . . ?
H9A_3 C9_3 H9AB_3 108.1 . . ?
O1_3 C10_3 C9_3 105.8(9) . . ?
O1_3 C10_3 H10A_3 110.6 . . ?
C9_3 C10_3 H10A_3 110.6 . . ?
O1_3 C10_3 H10B_3 110.6 . . ?
C9_3 C10_3 H10B_3 110.6 . . ?
H10A_3 C10_3 H10B_3 108.7 . . ?
C10_3 O1_3 C1_3 111.3(9) . . ?
C10_3 O1_3 K4 111.4(6) . . ?
C1_3 O1_3 K4 119.5(7) . . ?
C3_3 O2_3 C2_3 121.2(8) . . ?
C3_3 O2_3 K4 113.2(8) . . ?
C2_3 O2_3 K4 109.8(7) . . ?
C5_3 O3_3 C4_3 119.1(9) . . ?
C5_3 O3_3 K4 110.3(6) . . ?
C4_3 O3_3 K4 122.1(6) . . ?
C7_3 O4_3 C6_3 114.8(8) . . ?
C7_3 O4_3 K4 111.2(6) . . ?
C6_3 O4_3 K4 121.1(6) . . ?
C8_3 O5_3 C9_3 112.9(8) . . ?
C8_3 O5_3 K4 116.6(6) . . ?
C9_3 O5_3 K4 120.4(6) . . ?
O1_4 C1_4 C2_4 102.3(7) . . ?
O1_4 C1_4 H1A_4 111.3 . . ?
C2_4 C1_4 H1A_4 111.3 . . ?
O1_4 C1_4 H1AB_4 111.3 . . ?
C2_4 C1_4 H1AB_4 111.3 . . ?
H1A_4 C1_4 H1AB_4 109.2 . . ?
O2_4 C2_4 C1_4 115.2(8) . . ?
O2_4 C2_4 K3 50.1(5) . . ?
C1_4 C2_4 K3 88.2(5) . . ?
O2_4 C2_4 H2A_4 108.5 . . ?
C1_4 C2_4 H2A_4 108.5 . . ?
K3 C2_4 H2A_4 79.4 . . ?
O2_4 C2_4 H2AB_4 108.5 . . ?
C1_4 C2_4 H2AB_4 108.5 . . ?
K3 C2_4 H2AB_4 158.1 . . ?
H2A_4 C2_4 H2AB_4 107.5 . . ?
O2_4 C3_4 C4_4 110.6(8) . . ?
O2_4 C3_4 H3A_4 109.5 . . ?
C4_4 C3_4 H3A_4 109.5 . . ?
O2_4 C3_4 H3AB_4 109.5 . . ?
C4_4 C3_4 H3AB_4 109.5 . . ?
H3A_4 C3_4 H3AB_4 108.1 . . ?
O3_4 C4_4 C3_4 103.0(7) . . ?
O3_4 C4_4 H4A_4 111.2 . . ?
C3_4 C4_4 H4A_4 111.2 . . ?
O3_4 C4_4 H4AB_4 111.2 . . ?
C3_4 C4_4 H4AB_4 111.2 . . ?
H4A_4 C4_4 H4AB_4 109.1 . . ?
O3_4 C5_4 C6_4 103.0(7) . . ?
O3_4 C5_4 H5A_4 111.2 . . ?
C6_4 C5_4 H5A_4 111.2 . . ?
O3_4 C5_4 H5AB_4 111.2 . . ?
C6_4 C5_4 H5AB_4 111.2 . . ?
H5A_4 C5_4 H5AB_4 109.1 . . ?
O4_4 C6_4 C5_4 101.7(7) . . ?
O4_4 C6_4 H6A_4 111.4 . . ?
C5_4 C6_4 H6A_4 111.4 . . ?
O4_4 C6_4 H6AB_4 111.4 . . ?
C5_4 C6_4 H6AB_4 111.4 . . ?
H6A_4 C6_4 H6AB_4 109.3 . . ?
O4_4 C7_4 C8_4 114.6(8) . . ?
O4_4 C7_4 H7A_4 108.6 . . ?
C8_4 C7_4 H7A_4 108.6 . . ?
O4_4 C7_4 H7AB_4 108.6 . . ?
C8_4 C7_4 H7AB_4 108.6 . . ?
H7A_4 C7_4 H7AB_4 107.6 . . ?
O5_4 C8_4 C7_4 107.4(8) . . ?
O5_4 C8_4 H8A_4 110.2 . . ?
C7_4 C8_4 H8A_4 110.2 . . ?
O5_4 C8_4 H8AB_4 110.2 . . ?
C7_4 C8_4 H8AB_4 110.2 . . ?
H8A_4 C8_4 H8AB_4 108.5 . . ?
O5_4 C9_4 C10_4 112.6(8) . . ?
O5_4 C9_4 H9A_4 109.1 . . ?
C10_4 C9_4 H9A_4 109.1 . . ?
O5_4 C9_4 H9AB_4 109.1 . . ?
C10_4 C9_4 H9AB_4 109.1 . . ?
H9A_4 C9_4 H9AB_4 107.8 . . ?
O1_4 C10_4 C9_4 108.7(8) . . ?
O1_4 C10_4 H10A_4 109.9 . . ?
C9_4 C10_4 H10A_4 109.9 . . ?
O1_4 C10_4 H10B_4 109.9 . . ?
C9_4 C10_4 H10B_4 109.9 . . ?
H10A_4 C10_4 H10B_4 108.3 . . ?
C10_4 O1_4 C1_4 106.9(7) . . ?
C10_4 O1_4 K3 117.1(5) . . ?
C1_4 O1_4 K3 113.5(5) . . ?
C3_4 O2_4 C2_4 114.6(8) . . ?
C3_4 O2_4 K3 122.0(5) . . ?
C2_4 O2_4 K3 106.1(6) . . ?
C5_4 O3_4 C4_4 108.3(6) . . ?
C5_4 O3_4 K3 105.1(5) . . ?
C4_4 O3_4 K3 98.1(5) . . ?
C7_4 O4_4 C6_4 110.8(9) . . ?
C7_4 O4_4 K3 112.1(6) . . ?
C6_4 O4_4 K3 117.6(4) . . ?
C9_4 O5_4 C8_4 109.4(7) . . ?
C9_4 O5_4 K3 113.1(6) . . ?
C8_4 O5_4 K3 119.4(5) . . ?
O1_5 C1_5 C2_5 111.1(14) . . ?
O1_5 C1_5 H1A_5 109.4 . . ?
C2_5 C1_5 H1A_5 109.4 . . ?
O1_5 C1_5 H1AB_5 109.4 . . ?
C2_5 C1_5 H1AB_5 109.4 . . ?
H1A_5 C1_5 H1AB_5 108.0 . . ?
O2_5 C2_5 C1_5 115.7(15) . . ?
O2_5 C2_5 H2A_5 108.4 . . ?
C1_5 C2_5 H2A_5 108.4 . . ?
O2_5 C2_5 H2AB_5 108.4 . . ?
C1_5 C2_5 H2AB_5 108.4 . . ?
H2A_5 C2_5 H2AB_5 107.4 . . ?
O2_5 C3_5 C4_5 113.5(15) . . ?
O2_5 C3_5 H3A_5 108.9 . . ?
C4_5 C3_5 H3A_5 108.9 . . ?
O2_5 C3_5 H3AB_5 108.9 . . ?
C4_5 C3_5 H3AB_5 108.9 . . ?
H3A_5 C3_5 H3AB_5 107.7 . . ?
O3_5 C4_5 C3_5 112.1(14) . . ?
O3_5 C4_5 H4A_5 109.2 . . ?
C3_5 C4_5 H4A_5 109.2 . . ?
O3_5 C4_5 H4AB_5 109.2 . . ?
C3_5 C4_5 H4AB_5 109.2 . . ?
H4A_5 C4_5 H4AB_5 107.9 . . ?
O3_5 C5_5 C6_5 114.9(14) . . ?
O3_5 C5_5 H5A_5 108.6 . . ?
C6_5 C5_5 H5A_5 108.5 . . ?
O3_5 C5_5 H5AB_5 108.6 . . ?
C6_5 C5_5 H5AB_5 108.6 . . ?
H5A_5 C5_5 H5AB_5 107.5 . . ?
O4_5 C6_5 C5_5 112.9(14) . . ?
O4_5 C6_5 H6A_5 109.0 . . ?
C5_5 C6_5 H6A_5 109.0 . . ?
O4_5 C6_5 H6AB_5 109.0 . . ?
C5_5 C6_5 H6AB_5 109.0 . . ?
H6A_5 C6_5 H6AB_5 107.8 . . ?
O4_5 C7_5 C8_5 111.6(10) . . ?
O4_5 C7_5 H7A_5 109.3 . . ?
C8_5 C7_5 H7A_5 109.3 . . ?
O4_5 C7_5 H7AB_5 109.3 . . ?
C8_5 C7_5 H7AB_5 109.3 . . ?
H7A_5 C7_5 H7AB_5 108.0 . . ?
O5_5 C8_5 C7_5 113.8(10) . . ?
O5_5 C8_5 H8A_5 108.8 . . ?
C7_5 C8_5 H8A_5 108.8 . . ?
O5_5 C8_5 H8AB_5 108.8 . . ?
C7_5 C8_5 H8AB_5 108.8 . . ?
H8A_5 C8_5 H8AB_5 107.7 . . ?
O5_5 C9_5 C10_5 112.0(16) . . ?
O5_5 C9_5 H9A_5 109.2 . . ?
C10_5 C9_5 H9A_5 109.2 . . ?
O5_5 C9_5 H9AB_5 109.2 . . ?
C10_5 C9_5 H9AB_5 109.2 . . ?
H9A_5 C9_5 H9AB_5 107.9 . . ?
O1_5 C10_5 C9_5 109.2(17) . . ?
O1_5 C10_5 H10A_5 109.9 . . ?
C9_5 C10_5 H10A_5 109.9 . . ?
O1_5 C10_5 H10B_5 109.8 . . ?
C9_5 C10_5 H10B_5 109.8 . . ?
H10A_5 C10_5 H10B_5 108.3 . . ?
C1_5 O1_5 C10_5 125.9(14) . . ?
C1_5 O1_5 K4 115.1(12) . . ?
C10_5 O1_5 K4 99.0(14) . . ?
C3_5 O2_5 C2_5 115.3(14) . . ?
C3_5 O2_5 K4 109.5(11) . . ?
C2_5 O2_5 K4 127.0(9) . . ?
C4_5 O3_5 C5_5 95.6(12) . . ?
C4_5 O3_5 K4 119.8(10) . . ?
C5_5 O3_5 K4 117.9(10) . . ?
C6_5 O4_5 C7_5 109.3(12) . . ?
C6_5 O4_5 K4 123.8(9) . . ?
C7_5 O4_5 K4 116.7(6) . . ?
C9_5 O5_5 C8_5 112.2(15) . . ?
C9_5 O5_5 K4 127.0(10) . . ?
C8_5 O5_5 K4 113.7(10) . . ?
O1_6 C1_6 C2_6 108.0(10) . . ?
O1_6 C1_6 H1A_6 110.1 . . ?
C2_6 C1_6 H1A_6 110.1 . . ?
O1_6 C1_6 H1AB_6 110.1 . . ?
C2_6 C1_6 H1AB_6 110.1 . . ?
H1A_6 C1_6 H1AB_6 108.4 . . ?
O2_6 C2_6 C1_6 108.7(10) . . ?
O2_6 C2_6 H2A_6 109.9 . . ?
C1_6 C2_6 H2A_6 109.9 . . ?
O2_6 C2_6 H2AB_6 109.9 . . ?
C1_6 C2_6 H2AB_6 109.9 . . ?
H2A_6 C2_6 H2AB_6 108.3 . . ?
O2_6 C3_6 C4_6 107.2(9) . . ?
O2_6 C3_6 H3A_6 110.3 . . ?
C4_6 C3_6 H3A_6 110.3 . . ?
O2_6 C3_6 H3AB_6 110.3 . . ?
C4_6 C3_6 H3AB_6 110.3 . . ?
H3A_6 C3_6 H3AB_6 108.5 . . ?
O3_6 C4_6 C3_6 106.8(8) . . ?
O3_6 C4_6 H4A_6 110.4 . . ?
C3_6 C4_6 H4A_6 110.4 . . ?
O3_6 C4_6 H4AB_6 110.4 . . ?
C3_6 C4_6 H4AB_6 110.4 . . ?
H4A_6 C4_6 H4AB_6 108.6 . . ?
O3_6 C5_6 C6_6 110.4(10) . . ?
O3_6 C5_6 K2 136.8(6) . . ?
C6_6 C5_6 K2 105.6(7) . . ?
O3_6 C5_6 H5A_6 109.6 . . ?
C6_6 C5_6 H5A_6 109.6 . . ?
K2 C5_6 H5A_6 33.5 . . ?
O3_6 C5_6 H5AB_6 109.6 . . ?
C6_6 C5_6 H5AB_6 109.6 . . ?
K2 C5_6 H5AB_6 78.9 . . ?
H5A_6 C5_6 H5AB_6 108.1 . . ?
O4_6 C6_6 C5_6 109.6(9) . . ?
O4_6 C6_6 H6A_6 109.8 . . ?
C5_6 C6_6 H6A_6 109.8 . . ?
O4_6 C6_6 H6AB_6 109.8 . . ?
C5_6 C6_6 H6AB_6 109.8 . . ?
H6A_6 C6_6 H6AB_6 108.2 . . ?
O4_6 C7_6 C8_6 115.3(10) . . ?
O4_6 C7_6 H7A_6 108.4 . . ?
C8_6 C7_6 H7A_6 108.4 . . ?
O4_6 C7_6 H7AB_6 108.4 . . ?
C8_6 C7_6 H7AB_6 108.4 . . ?
H7A_6 C7_6 H7AB_6 107.5 . . ?
O5_6 C8_6 C7_6 106.6(10) . . ?
O5_6 C8_6 H8A_6 110.4 . . ?
C7_6 C8_6 H8A_6 110.4 . . ?
O5_6 C8_6 H8AB_6 110.4 . . ?
C7_6 C8_6 H8AB_6 110.4 . . ?
H8A_6 C8_6 H8AB_6 108.6 . . ?
O5_6 C9_6 C10_6 101.7(10) . . ?
O5_6 C9_6 H9A_6 111.4 . . ?
C10_6 C9_6 H9A_6 111.4 . . ?
O5_6 C9_6 H9AB_6 111.4 . . ?
C10_6 C9_6 H9AB_6 111.4 . . ?
H9A_6 C9_6 H9AB_6 109.3 . . ?
O1_6 C10_6 C9_6 115.1(11) . . ?
O1_6 C10_6 K4 50.3(6) . . ?
C9_6 C10_6 K4 86.9(7) . . ?
O1_6 C10_6 H10A_6 108.5 . . ?
C9_6 C10_6 H10A_6 108.5 . . ?
K4 C10_6 H10A_6 80.4 . . ?
O1_6 C10_6 H10B_6 108.5 . . ?
C9_6 C10_6 H10B_6 108.5 . . ?
K4 C10_6 H10B_6 158.5 . . ?
H10A_6 C10_6 H10B_6 107.5 . . ?
C10_6 O1_6 C1_6 113.8(11) . . ?
C10_6 O1_6 K4 107.3(8) . . ?
C1_6 O1_6 K4 129.1(7) . . ?
C3_6 O2_6 C2_6 121.1(9) . . ?
C3_6 O2_6 K4 99.7(7) . . ?
C2_6 O2_6 K4 99.2(7) . . ?
C4_6 O3_6 C5_6 108.9(8) . . ?
C4_6 O3_6 K4 128.4(6) . . ?
C5_6 O3_6 K4 112.9(6) . . ?
C6_6 O4_6 C7_6 110.8(9) . . ?
C6_6 O4_6 K4 117.5(7) . . ?
C7_6 O4_6 K4 115.7(6) . . ?
C8_6 O5_6 C9_6 117.2(10) . . ?
C8_6 O5_6 K4 117.9(7) . . ?
C9_6 O5_6 K4 119.6(8) . . ?
O1_7 C1_7 C2_7 108.4(13) . . ?
O1_7 C1_7 H1A_7 110.0 . . ?
C2_7 C1_7 H1A_7 110.0 . . ?
O1_7 C1_7 H1AB_7 110.1 . . ?
C2_7 C1_7 H1AB_7 110.1 . . ?
H1A_7 C1_7 H1AB_7 108.4 . . ?
O2_7 C2_7 C1_7 121.3(14) . . ?
O2_7 C2_7 H2A_7 107.0 . . ?
C1_7 C2_7 H2A_7 107.0 . . ?
O2_7 C2_7 H2AB_7 107.0 . . ?
C1_7 C2_7 H2AB_7 107.0 . . ?
H2A_7 C2_7 H2AB_7 106.7 . . ?
O2_7 C3_7 C4_7 100.2(12) . . ?
O2_7 C3_7 H3A_7 111.7 . . ?
C4_7 C3_7 H3A_7 111.7 . . ?
O2_7 C3_7 H3AB_7 111.7 . . ?
C4_7 C3_7 H3AB_7 111.7 . . ?
H3A_7 C3_7 H3AB_7 109.5 . . ?
O3_7 C4_7 C3_7 102.3(14) . . ?
O3_7 C4_7 K3 74.1(9) . . ?
C3_7 C4_7 K3 96.9(10) . . ?
O3_7 C4_7 H4A_7 111.3 . . ?
C3_7 C4_7 H4A_7 111.3 . . ?
K3 C4_7 H4A_7 44.7 . . ?
O3_7 C4_7 H4AB_7 111.3 . . ?
C3_7 C4_7 H4AB_7 111.3 . . ?
K3 C4_7 H4AB_7 148.6 . . ?
H4A_7 C4_7 H4AB_7 109.2 . . ?
O3_7 C5_7 C6_7 101.1(13) . . ?
O3_7 C5_7 H5A_7 111.6 . . ?
C6_7 C5_7 H5A_7 111.6 . . ?
O3_7 C5_7 H5AB_7 111.6 . . ?
C6_7 C5_7 H5AB_7 111.6 . . ?
H5A_7 C5_7 H5AB_7 109.4 . . ?
O4_7 C6_7 C5_7 102.4(14) . . ?
O4_7 C6_7 H6A_7 111.3 . . ?
C5_7 C6_7 H6A_7 111.3 . . ?
O4_7 C6_7 H6AB_7 111.3 . . ?
C5_7 C6_7 H6AB_7 111.3 . . ?
H6A_7 C6_7 H6AB_7 109.2 . . ?
O4_7 C7_7 C8_7 118.2(16) . . ?
O4_7 C7_7 H7A_7 107.8 . . ?
C8_7 C7_7 H7A_7 107.8 . . ?
O4_7 C7_7 H7AB_7 107.8 . . ?
C8_7 C7_7 H7AB_7 107.8 . . ?
H7A_7 C7_7 H7AB_7 107.1 . . ?
O5_7 C8_7 C7_7 102.2(13) . . ?
O5_7 C8_7 H8A_7 111.3 . . ?
C7_7 C8_7 H8A_7 111.3 . . ?
O5_7 C8_7 H8AB_7 111.3 . . ?
C7_7 C8_7 H8AB_7 111.3 . . ?
H8A_7 C8_7 H8AB_7 109.2 . . ?
O5_7 C9_7 C10_7 98.5(13) . . ?
O5_7 C9_7 H9A_7 112.1 . . ?
C10_7 C9_7 H9A_7 112.1 . . ?
O5_7 C9_7 H9AB_7 112.1 . . ?
C10_7 C9_7 H9AB_7 112.1 . . ?
H9A_7 C9_7 H9AB_7 109.7 . . ?
O1_7 C10_7 C9_7 105.6(14) . . ?
O1_7 C10_7 K3 50.0(9) . . ?
C9_7 C10_7 K3 84.8(10) . . ?
O1_7 C10_7 H10A_7 110.6 . . ?
C9_7 C10_7 H10A_7 110.6 . . ?
K3 C10_7 H10A_7 76.8 . . ?
O1_7 C10_7 H10B_7 110.6 . . ?
C9_7 C10_7 H10B_7 110.6 . . ?
K3 C10_7 H10B_7 159.2 . . ?
H10A_7 C10_7 H10B_7 108.8 . . ?
C10_7 O1_7 C1_7 122.2(15) . . ?
C10_7 O1_7 K3 107.5(11) . . ?
C1_7 O1_7 K3 128.8(10) . . ?
C2_7 O2_7 C3_7 119.2(16) . . ?
C2_7 O2_7 K3 117.7(11) . . ?
C3_7 O2_7 K3 118.7(10) . . ?
C4_7 O3_7 C5_7 117.7(10) . . ?
C4_7 O3_7 K3 80.7(10) . . ?
C5_7 O3_7 K3 96.8(9) . . ?
C6_7 O4_7 C7_7 106.2(14) . . ?
C6_7 O4_7 K3 119.4(10) . . ?
C7_7 O4_7 K3 113.4(10) . . ?
C9_7 O5_7 C8_7 107.2(16) . . ?
C9_7 O5_7 K3 119.5(11) . . ?
C8_7 O5_7 K3 126.9(13) . . ?
O1_8 C1_8 C2_8 91.9(11) . . ?
O1_8 C1_8 H1A_8 113.3 . . ?
C2_8 C1_8 H1A_8 113.3 . . ?
O1_8 C1_8 H1AB_8 113.3 . . ?
C2_8 C1_8 H1AB_8 113.3 . . ?
H1A_8 C1_8 H1AB_8 110.6 . . ?
O2_8 C2_8 C1_8 110.3(12) . . ?
O2_8 C2_8 K3 50.7(9) . . ?
C1_8 C2_8 K3 86.8(9) . . ?
O2_8 C2_8 H2A_8 109.6 . . ?
C1_8 C2_8 H2A_8 109.6 . . ?
K3 C2_8 H2A_8 76.9 . . ?
O2_8 C2_8 H2AB_8 109.6 . . ?
C1_8 C2_8 H2AB_8 109.6 . . ?
K3 C2_8 H2AB_8 159.0 . . ?
H2A_8 C2_8 H2AB_8 108.1 . . ?
O2_8 C3_8 C4_8 122.8(13) . . ?
O2_8 C3_8 H3A_8 106.6 . . ?
C4_8 C3_8 H3A_8 106.6 . . ?
O2_8 C3_8 H3AB_8 106.6 . . ?
C4_8 C3_8 H3AB_8 106.6 . . ?
H3A_8 C3_8 H3AB_8 106.6 . . ?
O3_8 C4_8 C3_8 112.8(11) . . ?
O3_8 C4_8 K1 158.6(9) . . ?
C3_8 C4_8 K1 83.8(8) . . ?
O3_8 C4_8 H4A_8 109.0 . . ?
C3_8 C4_8 H4A_8 109.0 . . ?
K1 C4_8 H4A_8 75.9 . . ?
O3_8 C4_8 H4AB_8 109.0 . . ?
C3_8 C4_8 H4AB_8 109.0 . . ?
K1 C4_8 H4AB_8 50.7 . . ?
H4A_8 C4_8 H4AB_8 107.8 . . ?
O3_8 C5_8 C6_8 114.8(15) . . ?
O3_8 C5_8 K3 47.6(7) . . ?
C6_8 C5_8 K3 76.0(9) . . ?
O3_8 C5_8 H5A_8 108.6 . . ?
C6_8 C5_8 H5A_8 108.6 . . ?
K3 C5_8 H5A_8 97.7 . . ?
O3_8 C5_8 H5B_8 108.6 . . ?
C6_8 C5_8 H5B_8 108.6 . . ?
K3 C5_8 H5B_8 150.7 . . ?
H5A_8 C5_8 H5B_8 107.5 . . ?
O4_8 C6_8 C5_8 107.6(13) . . ?
O4_8 C6_8 K3 46.8(8) . . ?
C5_8 C6_8 K3 78.3(9) . . ?
O4_8 C6_8 H6A_8 110.2 . . ?
C5_8 C6_8 H6A_8 110.2 . . ?
K3 C6_8 H6A_8 87.8 . . ?
O4_8 C6_8 H6B_8 110.2 . . ?
C5_8 C6_8 H6B_8 110.2 . . ?
K3 C6_8 H6B_8 156.4 . . ?
H6A_8 C6_8 H6B_8 108.5 . . ?
O4_8 C7_8 C8_8 110.4(15) . . ?
O4_8 C7_8 H7A_8 109.6 . . ?
C8_8 C7_8 H7A_8 109.6 . . ?
O4_8 C7_8 H7AB_8 109.6 . . ?
C8_8 C7_8 H7AB_8 109.6 . . ?
H7A_8 C7_8 H7AB_8 108.1 . . ?
O5_8 C8_8 C7_8 96.7(11) . . ?
O5_8 C8_8 H8A_8 112.4 . . ?
C7_8 C8_8 H8A_8 112.4 . . ?
O5_8 C8_8 H8AB_8 112.4 . . ?
C7_8 C8_8 H8AB_8 112.4 . . ?
H8A_8 C8_8 H8AB_8 110.0 . . ?
O5_8 C9_8 C10_8 102.9(12) . . ?
O5_8 C9_8 H9A_8 111.2 . . ?
C10_8 C9_8 H9A_8 111.2 . . ?
O5_8 C9_8 H9AB_8 111.2 . . ?
C10_8 C9_8 H9AB_8 111.2 . . ?
H9A_8 C9_8 H9AB_8 109.1 . . ?
O1_8 C10_8 C9_8 103.3(15) . . ?
O1_8 C10_8 K3 64.5(9) . . ?
C9_8 C10_8 K3 104.1(9) . . ?
O1_8 C10_8 H10A_8 111.1 . . ?
C9_8 C10_8 H10A_8 111.1 . . ?
K3 C10_8 H10A_8 50.4 . . ?
O1_8 C10_8 H10B_8 111.1 . . ?
C9_8 C10_8 H10B_8 111.1 . . ?
K3 C10_8 H10B_8 144.3 . . ?
H10A_8 C10_8 H10B_8 109.1 . . ?
C10_8 O1_8 C1_8 147.6(18) . . ?
C10_8 O1_8 K3 91.9(10) . . ?
C1_8 O1_8 K3 104.7(10) . . ?
C3_8 O2_8 C2_8 111.6(15) . . ?
C3_8 O2_8 K3 113.2(9) . . ?
C2_8 O2_8 K3 106.4(11) . . ?
C4_8 O3_8 C5_8 100.0(12) . . ?
C4_8 O3_8 K3 123.1(8) . . ?
C5_8 O3_8 K3 109.4(10) . . ?
C6_8 O4_8 C7_8 112.2(15) . . ?
C6_8 O4_8 K3 110.4(11) . . ?
C7_8 O4_8 K3 124.3(9) . . ?
C9_8 O5_8 C8_8 123.5(14) . . ?
C9_8 O5_8 K3 112.7(8) . . ?
C8_8 O5_8 K3 91.3(11) . . ?
O1_9 C1_9 H1A_9 109.5 . . ?
O1_9 C1_9 H1B_9 109.5 . . ?
H1A_9 C1_9 H1B_9 109.5 . . ?
O1_9 C1_9 H1C_9 109.5 . . ?
H1A_9 C1_9 H1C_9 109.5 . . ?
H1B_9 C1_9 H1C_9 109.5 . . ?
C1_9 O1_9 C2_9 111.7(4) . . ?
C1_9 O1_9 K2 109.3(3) . . ?
C2_9 O1_9 K2 128.3(4) . . ?
O1_9 C2_9 C3_9 110.2(5) . . ?
O1_9 C2_9 H2A_9 109.6 . . ?
C3_9 C2_9 H2A_9 109.6 . . ?
O1_9 C2_9 H2AB_9 109.6 . . ?
C3_9 C2_9 H2AB_9 109.6 . . ?
H2A_9 C2_9 H2AB_9 108.1 . . ?
C3_9 O2_9 C4_9 109.8(5) . . ?
O2_9 C3_9 C2_9 109.8(5) . . ?
O2_9 C3_9 H3A_9 109.7 . . ?
C2_9 C3_9 H3A_9 109.7 . . ?
O2_9 C3_9 H3AB_9 109.7 . . ?
C2_9 C3_9 H3AB_9 109.7 . . ?
H3A_9 C3_9 H3AB_9 108.2 . . ?
O2_9 C4_9 H4A_9 109.5 . . ?
O2_9 C4_9 H4B_9 109.5 . . ?
H4A_9 C4_9 H4B_9 109.5 . . ?
O2_9 C4_9 H4C_9 109.5 . . ?
H4A_9 C4_9 H4C_9 109.5 . . ?
H4B_9 C4_9 H4C_9 109.5 . . ?
O1_10 C1_10 H1A_10 109.5 . . ?
O1_10 C1_10 H1B_10 109.5 . . ?
H1A_10 C1_10 H1B_10 109.5 . . ?
O1_10 C1_10 H1C_10 109.5 . . ?
H1A_10 C1_10 H1C_10 109.5 . . ?
H1B_10 C1_10 H1C_10 109.5 . . ?
C2_10 O1_10 C1_10 111.8(13) . . ?
O1_10 C2_10 C3_10 109.8(12) . . ?
O1_10 C2_10 H2A_10 109.7 . . ?
C3_10 C2_10 H2A_10 109.7 . . ?
O1_10 C2_10 H2B_10 109.7 . . ?
C3_10 C2_10 H2B_10 109.7 . . ?
H2A_10 C2_10 H2B_10 108.2 . . ?
C3_10 O2_10 C4_10 109.4(12) . . ?
O2_10 C3_10 C2_10 106.8(9) . . ?
O2_10 C3_10 H3A_10 110.4 . . ?
C2_10 C3_10 H3A_10 110.4 . . ?
O2_10 C3_10 H3AB_10 110.4 . . ?
C2_10 C3_10 H3AB_10 110.4 . . ?
H3A_10 C3_10 H3AB_10 108.6 . . ?
O2_10 C4_10 H4A_10 109.5 . . ?
O2_10 C4_10 H4B_10 109.5 . . ?
H4A_10 C4_10 H4B_10 109.5 . . ?
O2_10 C4_10 H4C_10 109.5 . . ?
H4A_10 C4_10 H4C_10 109.5 . . ?
H4B_10 C4_10 H4C_10 109.5 . . ?
O1_11 C1_11 C2_11 98.3(9) . . ?
O1_11 C1_11 K4 53.1(6) . . ?
C2_11 C1_11 K4 87.9(6) . . ?
O1_11 C1_11 H1A_11 112.1 . . ?
C2_11 C1_11 H1A_11 112.1 . . ?
K4 C1_11 H1A_11 157.8 . . ?
O1_11 C1_11 H1AB_11 112.1 . . ?
C2_11 C1_11 H1AB_11 112.1 . . ?
K4 C1_11 H1AB_11 68.5 . . ?
H1A_11 C1_11 H1AB_11 109.7 . . ?
O2_11 C2_11 C1_11 109.7(10) . . ?
O2_11 C2_11 H2A_11 109.7 . . ?
C1_11 C2_11 H2A_11 109.7 . . ?
O2_11 C2_11 H2AB_11 109.7 . . ?
C1_11 C2_11 H2AB_11 109.7 . . ?
H2A_11 C2_11 H2AB_11 108.2 . . ?
O2_11 C3_11 C4_11 105.0(9) . . ?
O2_11 C3_11 H3A_11 110.8 . . ?
C4_11 C3_11 H3A_11 110.8 . . ?
O2_11 C3_11 H3AB_11 110.8 . . ?
C4_11 C3_11 H3AB_11 110.8 . . ?
H3A_11 C3_11 H3AB_11 108.8 . . ?
O3_11 C4_11 C3_11 113.5(9) . . ?
O3_11 C4_11 H4A_11 108.9 . . ?
C3_11 C4_11 H4A_11 108.9 . . ?
O3_11 C4_11 H4AB_11 108.9 . . ?
C3_11 C4_11 H4AB_11 108.9 . . ?
H4A_11 C4_11 H4AB_11 107.7 . . ?
O3_11 C5_11 C6_11 118.0(10) . . ?
O3_11 C5_11 H5A_11 107.8 . . ?
C6_11 C5_11 H5A_11 107.8 . . ?
O3_11 C5_11 H5AB_11 107.8 . . ?
C6_11 C5_11 H5AB_11 107.8 . . ?
H5A_11 C5_11 H5AB_11 107.2 . . ?
O4_11 C6_11 C5_11 111.1(9) . . ?
O4_11 C6_11 H6A_11 109.4 . . ?
C5_11 C6_11 H6A_11 109.4 . . ?
O4_11 C6_11 H6AB_11 109.4 . . ?
C5_11 C6_11 H6AB_11 109.4 . . ?
H6A_11 C6_11 H6AB_11 108.0 . . ?
O4_11 C7_11 C8_11 113.9(10) . . ?
O4_11 C7_11 H7A_11 108.8 . . ?
C8_11 C7_11 H7A_11 108.8 . . ?
O4_11 C7_11 H7AB_11 108.8 . . ?
C8_11 C7_11 H7AB_11 108.8 . . ?
H7A_11 C7_11 H7AB_11 107.7 . . ?
O5_11 C8_11 C7_11 104.9(9) . . ?
O5_11 C8_11 H8A_11 110.8 . . ?
C7_11 C8_11 H8A_11 110.8 . . ?
O5_11 C8_11 H8AB_11 110.8 . . ?
C7_11 C8_11 H8AB_11 110.8 . . ?
H8A_11 C8_11 H8AB_11 108.9 . . ?
O5_11 C9_11 C10_11 87.9(8) . . ?
O5_11 C9_11 K4 56.4(7) . . ?
C10_11 C9_11 K4 89.8(7) . . ?
O5_11 C9_11 H9A_11 114.0 . . ?
C10_11 C9_11 H9A_11 114.0 . . ?
K4 C9_11 H9A_11 154.9 . . ?
O5_11 C9_11 H9AB_11 114.0 . . ?
C10_11 C9_11 H9AB_11 114.0 . . ?
K4 C9_11 H9AB_11 62.0 . . ?
H9A_11 C9_11 H9AB_11 111.2 . . ?
O1_11 C10_11 C9_11 102.3(10) . . ?
O1_11 C10_11 H10A_11 111.3 . . ?
C9_11 C10_11 H10A_11 111.3 . . ?
O1_11 C10_11 H10B_11 111.3 . . ?
C9_11 C10_11 H10B_11 111.3 . . ?
H10A_11 C10_11 H10B_11 109.2 . . ?
C10_11 O1_11 C1_11 135.9(10) . . ?
C10_11 O1_11 K4 120.9(6) . . ?
C1_11 O1_11 K4 103.2(8) . . ?
C3_11 O2_11 C2_11 107.3(10) . . ?
C3_11 O2_11 K4 105.6(7) . . ?
C2_11 O2_11 K4 109.1(7) . . ?
C4_11 O3_11 C5_11 106.9(9) . . ?
C4_11 O3_11 K4 111.1(6) . . ?
C5_11 O3_11 K4 122.3(7) . . ?
C6_11 O4_11 C7_11 100.0(9) . . ?
C6_11 O4_11 K4 121.9(6) . . ?
C7_11 O4_11 K4 110.7(6) . . ?
C8_11 O5_11 C9_11 113.0(8) . . ?
C8_11 O5_11 K4 113.1(8) . . ?
C9_11 O5_11 K4 99.6(9) . . ?

loop_
_geom_bond_atom_site_label_1
_geom_bond_atom_site_label_2
_geom_bond_distance
_geom_bond_site_symmetry_2
_geom_bond_publ_flag
C1 O1 1.256(4) . ?
C1 C2 1.457(4) . ?
C1 C6 1.480(4) . ?
C1 K1 3.486(3) . ?
C2 O2 1.260(4) . ?
C2 C3 1.462(4) . ?
C2 K1 3.458(3) . ?
C3 C4 1.391(5) . ?
C3 C16 1.404(5) . ?
C4 C13 1.428(5) . ?
C4 C5 1.438(5) . ?
C5 C6 1.409(5) . ?
C5 C10 1.409(5) . ?
C6 C7 1.393(5) . ?
C7 C8 1.409(5) . ?
C7 HW7 0.9300 . ?
C8 C9 1.379(6) . ?
C8 C17 1.524(6) . ?
C9 C10 1.369(6) . ?
C9 H9 0.9300 . ?
C10 C11 1.482(6) . ?
C11 O3 1.219(4) . ?
C11 C12 1.515(7) . ?
C12 O4 1.223(5) . ?
C12 C13 1.451(6) . ?
C13 C14 1.381(6) . ?
C14 C15 1.383(6) . ?
C14 H14 0.9300 . ?
C15 C16 1.382(5) . ?
C15 C21 1.519(6) . ?
C16 H16 0.9300 . ?
C17 C18 1.470(7) . ?
C17 C19 1.500(7) . ?
C17 C132 1.562(8) . ?
C18 H18A 0.9600 . ?
C18 H18B 0.9600 . ?
C18 H18C 0.9600 . ?
C19 H19A 0.9600 . ?
C19 H19B 0.9600 . ?
C19 H19C 0.9600 . ?
C21 C22 1.493(11) . ?
C21 C23A 1.511(10) . ?
C21 C23 1.511(11) . ?
C21 C24A 1.524(11) . ?
C21 C22A 1.537(11) . ?
C21 C24 1.547(10) . ?
C22 H22A 0.9600 . ?
C22 H22B 0.9600 . ?
C22 H22C 0.9600 . ?
C23 H23A 0.9600 . ?
C23 H23B 0.9600 . ?
C23 H23C 0.9600 . ?
C24 H24A 0.9600 . ?
C24 H24B 0.9600 . ?
C24 H24C 0.9600 . ?
C22A H22D 0.9600 . ?
C22A H22E 0.9600 . ?
C22A H22F 0.9600 . ?
C23A H23D 0.9600 . ?
C23A H23E 0.9600 . ?
C23A H23F 0.9600 . ?
C24A H24D 0.9600 . ?
C24A H24E 0.9600 . ?
C24A H24F 0.9600 . ?
C26 O5 1.260(3) . ?
C26 C31 1.456(4) . ?
C26 C27 1.458(4) . ?
C26 K2 3.498(3) . ?
C27 O6 1.252(4) . ?
C27 C28 1.473(4) . ?
C27 K2 3.532(3) . ?
C28 C41 1.401(4) . ?
C28 C29 1.409(4) . ?
C29 C38 1.402(4) . ?
C29 C30 1.453(4) . ?
C30 C31 1.401(4) . ?
C30 C35 1.412(4) . ?
C31 C32 1.402(4) . ?
C32 C33 1.389(5) . ?
C32 H32 0.9300 . ?
C33 C34 1.381(5) . ?
C33 C42 1.535(5) . ?
C34 C35 1.389(5) . ?
C34 H34 0.9300 . ?
C35 C36 1.467(5) . ?
C36 O7 1.222(4) . ?
C36 C37 1.535(5) . ?
C37 O8 1.214(4) . ?
C37 C38 1.466(5) . ?
C38 C39 1.392(5) . ?
C39 C40 1.395(5) . ?
C39 H39 0.9300 . ?
C40 C41 1.390(4) . ?
C40 C46 1.534(5) . ?
C41 H41 0.9300 . ?
C42 C44A 1.499(12) . ?
C42 C43 1.501(9) . ?
C42 C44 1.510(9) . ?
C42 C45A 1.552(13) . ?
C42 C45 1.558(8) . ?
C42 C43A 1.559(13) . ?
C43 H43A 0.9600 . ?
C43 H43B 0.9600 . ?
C43 H43C 0.9600 . ?
C44 H44A 0.9600 . ?
C44 H44B 0.9600 . ?
C44 H44C 0.9600 . ?
C45 H45A 0.9600 . ?
C45 H45B 0.9600 . ?
C45 H45C 0.9600 . ?
C43A H43D 0.9600 . ?
C43A H43E 0.9600 . ?
C43A H43F 0.9600 . ?
C44A H44D 0.9600 . ?
C44A H44E 0.9600 . ?
C44A H44F 0.9600 . ?
C45A H45D 0.9600 . ?
C45A H45E 0.9600 . ?
C45A H45F 0.9600 . ?
C46 C48 1.518(6) . ?
C46 C49 1.530(6) . ?
C46 C47 1.533(6) . ?
C47 H47A 0.9600 . ?
C47 H47B 0.9600 . ?
C47 H47C 0.9600 . ?
C48 H48A 0.9600 . ?
C48 H48B 0.9600 . ?
C48 H48C 0.9600 . ?
C49 H49A 0.9600 . ?
C49 H49B 0.9600 . ?
C49 H49C 0.9600 . ?
C50 O9 1.255(4) . ?
C50 C51 1.464(4) . ?
C50 C55 1.479(4) . ?
C50 K1 3.466(3) . ?
C51 O10 1.256(3) . ?
C51 C52 1.460(4) . ?
C51 K1 3.448(3) . ?
C52 C65 1.395(4) . ?
C52 C53 1.415(4) . ?
C53 C62 1.402(4) . ?
C53 C54 1.449(4) . ?
C54 C55 1.402(4) . ?
C54 C59 1.412(4) . ?
C55 C56 1.401(4) . ?
C56 C57 1.375(5) . ?
C56 H56 0.9300 . ?
C57 C58 1.395(5) . ?
C57 C66 1.536(5) . ?
C58 C59 1.389(4) . ?
C58 H58 0.9300 . ?
C59 C60 1.458(5) . ?
C60 O11 1.218(4) . ?
C60 C61 1.534(5) . ?
C61 O12 1.220(4) . ?
C61 C62 1.464(5) . ?
C62 C63 1.394(5) . ?
C63 C64 1.393(5) . ?
C63 H63 0.9300 . ?
C64 C65 1.384(5) . ?
C64 C70 1.534(5) . ?
C65 H65 0.9300 . ?
C66 C69 1.488(9) . ?
C66 C67 1.510(9) . ?
C66 C69A 1.511(11) . ?
C66 C68A 1.515(11) . ?
C66 C67A 1.524(12) . ?
C66 C68 1.547(9) . ?
C67 H67A 0.9600 . ?
C67 H67B 0.9600 . ?
C67 H67C 0.9600 . ?
C68 H68A 0.9600 . ?
C68 H68B 0.9600 . ?
C68 H68C 0.9600 . ?
C69 H69A 0.9600 . ?
C69 H69B 0.9600 . ?
C69 H69C 0.9600 . ?
C67A H67D 0.9600 . ?
C67A H67E 0.9600 . ?
C67A H67F 0.9600 . ?
C68A H68D 0.9600 . ?
C68A H68E 0.9600 . ?
C68A H68F 0.9600 . ?
C69A H69D 0.9600 . ?
C69A H69E 0.9600 . ?
C69A H69F 0.9600 . ?
C70 C72 1.517(6) . ?
C70 C71 1.526(6) . ?
C70 C73 1.531(6) . ?
C71 H71A 0.9600 . ?
C71 H71B 0.9600 . ?
C71 H71C 0.9600 . ?
C72 H72A 0.9600 . ?
C72 H72B 0.9600 . ?
C72 H72C 0.9600 . ?
C73 H73A 0.9600 . ?
C73 H73B 0.9600 . ?
C73 H73C 0.9600 . ?
C74 O13 1.256(3) . ?
C74 C75 1.461(4) . ?
C74 C79 1.468(4) . ?
C74 K2 3.516(3) . ?
C75 O14 1.255(4) . ?
C75 C76 1.469(4) . ?
C75 K2 3.474(3) . ?
C76 C89 1.397(4) . ?
C76 C77 1.406(4) . ?
C77 C86 1.410(4) . ?
C77 C78 1.444(4) . ?
C78 C83 1.402(4) . ?
C78 C79 1.410(4) . ?
C79 C80 1.395(5) . ?
C80 C81 1.374(5) . ?
C80 H80 0.9300 . ?
C81 C82 1.395(5) . ?
C81 C90 1.530(5) . ?
C82 C83 1.389(5) . ?
C82 H82 0.9300 . ?
C83 C84 1.460(5) . ?
C84 O15 1.220(4) . ?
C84 C85 1.537(5) . ?
C85 O16 1.213(4) . ?
C85 C86 1.471(5) . ?
C86 C87 1.382(5) . ?
C87 C88 1.400(5) . ?
C87 H87 0.9300 . ?
C88 C89 1.387(4) . ?
C88 C94 1.532(5) . ?
C89 H89 0.9300 . ?
C90 C91 1.493(7) . ?
C90 C93 1.516(7) . ?
C90 C92 1.541(7) . ?
C91 H91A 0.9600 . ?
C91 H91B 0.9600 . ?
C91 H91C 0.9600 . ?
C92 H92A 0.9600 . ?
C92 H92B 0.9600 . ?
C92 H92C 0.9600 . ?
C93 H93A 0.9600 . ?
C93 H93B 0.9600 . ?
C93 H93C 0.9600 . ?
C94 C95A 1.499(10) . ?
C94 C97 1.506(10) . ?
C94 C96 1.511(10) . ?
C94 C97A 1.514(10) . ?
C94 C96A 1.536(11) . ?
C94 C95 1.544(10) . ?
C95 H95A 0.9600 . ?
C95 H95B 0.9600 . ?
C95 H95C 0.9600 . ?
C96 H96A 0.9600 . ?
C96 H96B 0.9600 . ?
C96 H96C 0.9600 . ?
C97 H97A 0.9600 . ?
C97 H97B 0.9600 . ?
C97 H97C 0.9600 . ?
C95A H95D 0.9600 . ?
C95A H95E 0.9600 . ?
C95A H95F 0.9600 . ?
C96A H96D 0.9600 . ?
C96A H96E 0.9600 . ?
C96A H96F 0.9600 . ?
C97A H97D 0.9600 . ?
C97A H97E 0.9600 . ?
C97A H97F 0.9600 . ?
C132 H13A 0.9600 . ?
C132 H13B 0.9600 . ?
C132 H13C 0.9600 . ?
K1 O2 2.670(2) . ?
K1 O13 2.682(2) . ?
K1 O10 2.692(2) . ?
K1 O5 2.739(2) . ?
K1 O9 2.749(2) . ?
K1 O1 2.760(2) . ?
K1 C4_8 3.457(11) . ?
K1 K2 3.5245(11) . ?
K2 O14 2.683(2) . ?
K2 O5 2.704(2) . ?
K2 O13 2.774(2) . ?
K2 O2 2.777(3) . ?
K2 O6 2.812(2) . ?
K2 O10 2.964(2) . ?
K2 O1_9 3.284(4) . ?
K2 C5_6 3.455(9) . ?
K3 O4_8 2.642(14) . ?
K3 O3_8 2.686(13) . ?
K3 O5_7 2.767(14) . ?
K3 O2_4 2.728(7) . ?
K3 O1_7 2.801(14) . ?
K3 O5_2 2.824(4) . ?
K3 O3_2 2.837(4) . ?
K3 O2_8 2.826(15) . ?
K3 O2_2 2.864(4) . ?
K3 O1_4 2.877(6) . ?
K3 O2_7 2.887(17) . ?
K3 O1_2 2.890(5) . ?
K4 O4_1 2.727(8) . ?
K4 O5_5 2.744(12) . ?
K4 O5_3 2.754(6) . ?
K4 O3_1 2.757(12) . ?
K4 O1_6 2.801(8) . ?
K4 O3_11 2.811(7) . ?
K4 O5_6 2.816(8) . ?
K4 O4_3 2.819(7) . ?
K4 O4_5 2.831(12) . ?
K4 O1_11 2.841(10) . ?
K4 O3_5 2.840(13) . ?
K4 O1_3 2.840(6) . ?
C1_1 O1_1 1.418(8) . ?
C1_1 C2_1 1.529(8) . ?
C1_1 H1A_1 0.9700 . ?
C1_1 H1AB_1 0.9700 . ?
C2_1 O2_1 1.410(7) . ?
C2_1 H2A_1 0.9700 . ?
C2_1 H2AB_1 0.9700 . ?
C3_1 O2_1 1.424(8) . ?
C3_1 C4_1 1.534(8) . ?
C3_1 H3A_1 0.9700 . ?
C3_1 H3AB_1 0.9700 . ?
C4_1 O3_1 1.374(7) . ?
C4_1 H4A_1 0.9700 . ?
C4_1 H4AB_1 0.9700 . ?
C5_1 O3_1 1.401(8) . ?
C5_1 C6_1 1.542(8) . ?
C5_1 H5A_1 0.9700 . ?
C5_1 H5AB_1 0.9700 . ?
C6_1 O4_1 1.425(8) . ?
C6_1 H6A_1 0.9700 . ?
C6_1 H6AB_1 0.9700 . ?
C7_1 O4_1 1.429(8) . ?
C7_1 C8_1 1.514(8) . ?
C7_1 H7A_1 0.9700 . ?
C7_1 H7AB_1 0.9700 . ?
C8_1 O5_1 1.418(8) . ?
C8_1 H8A_1 0.9700 . ?
C8_1 H8AB_1 0.9700 . ?
C9_1 O5_1 1.498(8) . ?
C9_1 C10_1 1.527(8) . ?
C9_1 H9A_1 0.9700 . ?
C9_1 H9AB_1 0.9700 . ?
C10_1 O1_1 1.430(8) . ?
C10_1 H10A_1 0.9700 . ?
C10_1 H10B_1 0.9700 . ?
C1_2 O1_2 1.383(6) . ?
C1_2 C2_2 1.473(7) . ?
C1_2 H1A_2 0.9700 . ?
C1_2 H1B_2 0.9700 . ?
C2_2 O2_2 1.376(6) . ?
C2_2 H2A_2 0.9700 . ?
C2_2 H2AB_2 0.9700 . ?
C3_2 O2_2 1.387(6) . ?
C3_2 C4_2 1.437(7) . ?
C3_2 H3A_2 0.9700 . ?
C3_2 H3AB_2 0.9700 . ?
C4_2 O3_2 1.355(6) . ?
C4_2 H4A_2 0.9700 . ?
C4_2 H4B_2 0.9700 . ?
C5_2 O3_2 1.374(7) . ?
C5_2 C6_2 1.465(7) . ?
C5_2 H5A_2 0.9700 . ?
C5_2 H5AB_2 0.9700 . ?
C6_2 O4_2 1.406(6) . ?
C6_2 H6A_2 0.9700 . ?
C6_2 H6AB_2 0.9700 . ?
C7_2 O4_2 1.408(6) . ?
C7_2 C8_2 1.514(7) . ?
C7_2 H7A_2 0.9700 . ?
C7_2 H7AB_2 0.9700 . ?
C8_2 O5_2 1.419(6) . ?
C8_2 H8A_2 0.9700 . ?
C8_2 H8AB_2 0.9700 . ?
C9_2 O5_2 1.423(6) . ?
C9_2 C10_2 1.515(7) . ?
C9_2 H9A_2 0.9700 . ?
C9_2 H9AB_2 0.9700 . ?
C10_2 O1_2 1.395(6) . ?
C10_2 H10A_2 0.9700 . ?
C10_2 H10B_2 0.9700 . ?
C1_3 O1_3 1.420(7) . ?
C1_3 C2_3 1.518(8) . ?
C1_3 H1A_3 0.9700 . ?
C1_3 H1AB_3 0.9700 . ?
C2_3 O2_3 1.395(7) . ?
C2_3 H2A_3 0.9700 . ?
C2_3 H2AB_3 0.9700 . ?
C3_3 O2_3 1.385(7) . ?
C3_3 C4_3 1.492(8) . ?
C3_3 H3A_3 0.9700 . ?
C3_3 H3AB_3 0.9700 . ?
C4_3 O3_3 1.399(7) . ?
C4_3 H4A_3 0.9700 . ?
C4_3 H4AB_3 0.9700 . ?
C5_3 O3_3 1.389(7) . ?
C5_3 C6_3 1.509(8) . ?
C5_3 H5A_3 0.9700 . ?
C5_3 H5AB_3 0.9700 . ?
C6_3 O4_3 1.406(7) . ?
C6_3 H6A_3 0.9700 . ?
C6_3 H6AB_3 0.9700 . ?
C7_3 O4_3 1.391(7) . ?
C7_3 C8_3 1.486(7) . ?
C7_3 H7A_3 0.9700 . ?
C7_3 H7AB_3 0.9700 . ?
C8_3 O5_3 1.384(7) . ?
C8_3 H8A_3 0.9700 . ?
C8_3 H8AB_3 0.9700 . ?
C9_3 O5_3 1.404(7) . ?
C9_3 C10_3 1.508(8) . ?
C9_3 H9A_3 0.9700 . ?
C9_3 H9AB_3 0.9700 . ?
C10_3 O1_3 1.418(7) . ?
C10_3 H10A_3 0.9700 . ?
C10_3 H10B_3 0.9700 . ?
C1_4 O1_4 1.436(7) . ?
C1_4 C2_4 1.520(7) . ?
C1_4 H1A_4 0.9700 . ?
C1_4 H1AB_4 0.9700 . ?
C2_4 O2_4 1.432(7) . ?
C2_4 H2A_4 0.9700 . ?
C2_4 H2AB_4 0.9700 . ?
C3_4 O2_4 1.435(7) . ?
C3_4 C4_4 1.519(7) . ?
C3_4 H3A_4 0.9700 . ?
C3_4 H3AB_4 0.9700 . ?
C4_4 O3_4 1.483(6) . ?
C4_4 H4A_4 0.9700 . ?
C4_4 H4AB_4 0.9700 . ?
C5_4 O3_4 1.402(7) . ?
C5_4 C6_4 1.525(7) . ?
C5_4 H5A_4 0.9700 . ?
C5_4 H5AB_4 0.9700 . ?
C6_4 O4_4 1.427(6) . ?
C6_4 H6A_4 0.9700 . ?
C6_4 H6AB_4 0.9700 . ?
C7_4 O4_4 1.364(7) . ?
C7_4 C8_4 1.516(7) . ?
C7_4 H7A_4 0.9700 . ?
C7_4 H7AB_4 0.9700 . ?
C8_4 O5_4 1.409(7) . ?
C8_4 H8A_4 0.9700 . ?
C8_4 H8AB_4 0.9700 . ?
C9_4 O5_4 1.394(7) . ?
C9_4 C10_4 1.480(7) . ?
C9_4 H9A_4 0.9700 . ?
C9_4 H9AB_4 0.9700 . ?
C10_4 O1_4 1.405(7) . ?
C10_4 H10A_4 0.9700 . ?
C10_4 H10B_4 0.9700 . ?
C1_5 O1_5 1.400(8) . ?
C1_5 C2_5 1.515(8) . ?
C1_5 H1A_5 0.9700 . ?
C1_5 H1AB_5 0.9700 . ?
C2_5 O2_5 1.423(8) . ?
C2_5 H2A_5 0.9700 . ?
C2_5 H2AB_5 0.9700 . ?
C3_5 O2_5 1.421(8) . ?
C3_5 C4_5 1.520(8) . ?
C3_5 H3A_5 0.9700 . ?
C3_5 H3AB_5 0.9700 . ?
C4_5 O3_5 1.429(8) . ?
C4_5 H4A_5 0.9700 . ?
C4_5 H4AB_5 0.9700 . ?
C5_5 O3_5 1.441(8) . ?
C5_5 C6_5 1.509(8) . ?
C5_5 H5A_5 0.9700 . ?
C5_5 H5AB_5 0.9700 . ?
C6_5 O4_5 1.406(8) . ?
C6_5 H6A_5 0.9700 . ?
C6_5 H6AB_5 0.9700 . ?
C7_5 O4_5 1.415(7) . ?
C7_5 C8_5 1.531(8) . ?
C7_5 H7A_5 0.9700 . ?
C7_5 H7AB_5 0.9700 . ?
C8_5 O5_5 1.428(8) . ?
C8_5 H8A_5 0.9700 . ?
C8_5 H8AB_5 0.9700 . ?
C9_5 O5_5 1.417(8) . ?
C9_5 C10_5 1.525(8) . ?
C9_5 H9A_5 0.9700 . ?
C9_5 H9AB_5 0.9700 . ?
C10_5 O1_5 1.423(8) . ?
C10_5 H10A_5 0.9700 . ?
C10_5 H10B_5 0.9700 . ?
C1_6 O1_6 1.408(7) . ?
C1_6 C2_6 1.504(8) . ?
C1_6 H1A_6 0.9700 . ?
C1_6 H1AB_6 0.9700 . ?
C2_6 O2_6 1.400(7) . ?
C2_6 H2A_6 0.9700 . ?
C2_6 H2AB_6 0.9700 . ?
C3_6 O2_6 1.401(7) . ?
C3_6 C4_6 1.516(8) . ?
C3_6 H3A_6 0.9700 . ?
C3_6 H3AB_6 0.9700 . ?
C4_6 O3_6 1.401(7) . ?
C4_6 H4A_6 0.9700 . ?
C4_6 H4AB_6 0.9700 . ?
C5_6 O3_6 1.394(7) . ?
C5_6 C6_6 1.501(8) . ?
C5_6 H5A_6 0.9700 . ?
C5_6 H5AB_6 0.9700 . ?
C6_6 O4_6 1.404(7) . ?
C6_6 H6A_6 0.9700 . ?
C6_6 H6AB_6 0.9700 . ?
C7_6 O4_6 1.419(7) . ?
C7_6 C8_6 1.539(8) . ?
C7_6 H7A_6 0.9700 . ?
C7_6 H7AB_6 0.9700 . ?
C8_6 O5_6 1.398(8) . ?
C8_6 H8A_6 0.9700 . ?
C8_6 H8AB_6 0.9700 . ?
C9_6 O5_6 1.402(7) . ?
C9_6 C10_6 1.508(8) . ?
C9_6 H9A_6 0.9700 . ?
C9_6 H9AB_6 0.9700 . ?
C10_6 O1_6 1.388(7) . ?
C10_6 H10A_6 0.9700 . ?
C10_6 H10B_6 0.9700 . ?
C1_7 O1_7 1.412(8) . ?
C1_7 C2_7 1.510(8) . ?
C1_7 H1A_7 0.9700 . ?
C1_7 H1AB_7 0.9700 . ?
C2_7 O2_7 1.397(8) . ?
C2_7 H2A_7 0.9700 . ?
C2_7 H2AB_7 0.9700 . ?
C3_7 O2_7 1.425(8) . ?
C3_7 C4_7 1.557(8) . ?
C3_7 H3A_7 0.9700 . ?
C3_7 H3AB_7 0.9700 . ?
C4_7 O3_7 1.411(8) . ?
C4_7 H4A_7 0.9700 . ?
C4_7 H4AB_7 0.9700 . ?
C5_7 O3_7 1.420(8) . ?
C5_7 C6_7 1.545(8) . ?
C5_7 H5A_7 0.9700 . ?
C5_7 H5AB_7 0.9700 . ?
C6_7 O4_7 1.419(8) . ?
C6_7 H6A_7 0.9700 . ?
C6_7 H6AB_7 0.9700 . ?
C7_7 O4_7 1.423(8) . ?
C7_7 C8_7 1.527(8) . ?
C7_7 H7A_7 0.9700 . ?
C7_7 H7AB_7 0.9700 . ?
C8_7 O5_7 1.426(8) . ?
C8_7 H8A_7 0.9700 . ?
C8_7 H8AB_7 0.9700 . ?
C9_7 O5_7 1.415(8) . ?
C9_7 C10_7 1.524(8) . ?
C9_7 H9A_7 0.9700 . ?
C9_7 H9AB_7 0.9700 . ?
C10_7 O1_7 1.401(8) . ?
C10_7 H10A_7 0.9700 . ?
C10_7 H10B_7 0.9700 . ?
C1_8 O1_8 1.407(8) . ?
C1_8 C2_8 1.541(8) . ?
C1_8 H1A_8 0.9700 . ?
C1_8 H1AB_8 0.9700 . ?
C2_8 O2_8 1.417(8) . ?
C2_8 H2A_8 0.9700 . ?
C2_8 H2AB_8 0.9700 . ?
C3_8 O2_8 1.415(8) . ?
C3_8 C4_8 1.512(8) . ?
C3_8 H3A_8 0.9700 . ?
C3_8 H3AB_8 0.9700 . ?
C4_8 O3_8 1.416(8) . ?
C4_8 H4A_8 0.9700 . ?
C4_8 H4AB_8 0.9700 . ?
C5_8 O3_8 1.422(8) . ?
C5_8 C6_8 1.521(8) . ?
C5_8 H5A_8 0.9700 . ?
C5_8 H5B_8 0.9700 . ?
C6_8 O4_8 1.409(8) . ?
C6_8 H6A_8 0.9700 . ?
C6_8 H6B_8 0.9700 . ?
C7_8 O4_8 1.420(8) . ?
C7_8 C8_8 1.547(8) . ?
C7_8 H7A_8 0.9700 . ?
C7_8 H7AB_8 0.9700 . ?
C8_8 O5_8 1.415(8) . ?
C8_8 H8A_8 0.9700 . ?
C8_8 H8AB_8 0.9700 . ?
C9_8 O5_8 1.403(8) . ?
C9_8 C10_8 1.527(8) . ?
C9_8 H9A_8 0.9700 . ?
C9_8 H9AB_8 0.9700 . ?
C10_8 O1_8 1.391(8) . ?
C10_8 H10A_8 0.9700 . ?
C10_8 H10B_8 0.9700 . ?
C1_9 O1_9 1.403(6) . ?
C1_9 H1A_9 0.9600 . ?
C1_9 H1B_9 0.9600 . ?
C1_9 H1C_9 0.9600 . ?
O1_9 C2_9 1.413(6) . ?
C2_9 C3_9 1.457(7) . ?
C2_9 H2A_9 0.9700 . ?
C2_9 H2AB_9 0.9700 . ?
O2_9 C3_9 1.407(6) . ?
O2_9 C4_9 1.409(7) . ?
C3_9 H3A_9 0.9700 . ?
C3_9 H3AB_9 0.9700 . ?
C4_9 H4A_9 0.9600 . ?
C4_9 H4B_9 0.9600 . ?
C4_9 H4C_9 0.9600 . ?
C1_10 O1_10 1.439(8) . ?
C1_10 H1A_10 0.9600 . ?
C1_10 H1B_10 0.9600 . ?
C1_10 H1C_10 0.9600 . ?
O1_10 C2_10 1.142(11) . ?
C2_10 C3_10 1.554(9) . ?
C2_10 H2A_10 0.9700 . ?
C2_10 H2B_10 0.9700 . ?
O2_10 C3_10 1.316(8) . ?
O2_10 C4_10 1.454(8) . ?
C3_10 H3A_10 0.9700 . ?
C3_10 H3AB_10 0.9700 . ?
C4_10 H4A_10 0.9600 . ?
C4_10 H4B_10 0.9600 . ?
C4_10 H4C_10 0.9600 . ?
C1_11 O1_11 1.426(7) . ?
C1_11 C2_11 1.530(8) . ?
C1_11 H1A_11 0.9700 . ?
C1_11 H1AB_11 0.9700 . ?
C2_11 O2_11 1.430(8) . ?
C2_11 H2A_11 0.9700 . ?
C2_11 H2AB_11 0.9700 . ?
C3_11 O2_11 1.423(8) . ?
C3_11 C4_11 1.518(8) . ?
C3_11 H3A_11 0.9700 . ?
C3_11 H3AB_11 0.9700 . ?
C4_11 O3_11 1.407(7) . ?
C4_11 H4A_11 0.9700 . ?
C4_11 H4AB_11 0.9700 . ?
C5_11 O3_11 1.435(8) . ?
C5_11 C6_11 1.518(8) . ?
C5_11 H5A_11 0.9700 . ?
C5_11 H5AB_11 0.9700 . ?
C6_11 O4_11 1.390(7) . ?
C6_11 H6A_11 0.9700 . ?
C6_11 H6AB_11 0.9700 . ?
C7_11 O4_11 1.432(7) . ?
C7_11 C8_11 1.512(8) . ?
C7_11 H7A_11 0.9700 . ?
C7_11 H7AB_11 0.9700 . ?
C8_11 O5_11 1.402(8) . ?
C8_11 H8A_11 0.9700 . ?
C8_11 H8AB_11 0.9700 . ?
C9_11 O5_11 1.427(8) . ?
C9_11 C10_11 1.508(8) . ?
C9_11 H9A_11 0.9700 . ?
C9_11 H9AB_11 0.9700 . ?
C10_11 O1_11 1.415(7) . ?
C10_11 H10A_11 0.9700 . ?
C10_11 H10B_11 0.9700 . ?
